data_4105019
loop_
_publ_author_name
'Yasuhiro Ohki'
'Motosuke Imada'
'Ayuro Murata'
'Yusuke Sunada'
'Shun Ohta'
'Masaru Honda'
'Takahiro Sasamori'
'Norihiro Tokitoh'
'Motomi Katada'
'Kazuyuki Tatsumi'

_publ_section_title
;
 Synthesis, Structures, and Electronic Properties of [8Fe-7S] Cluster
 Complexes Modeling the Nitrogenase P-Cluster
;
_journal_name_full 'Journal of the American Chemical Society'
_journal_page_first 13168
_journal_page_last 13178
_journal_paper_doi 10.1021/ja9055036
_journal_volume 131
_journal_year 2009
_chemical_formula_moiety 'C100 H147 Fe10 N2 S11 Si16 '
_chemical_formula_sum 'C100 H147 Fe10 N2 S11 Si16'
_chemical_formula_weight 2737.77
_space_group_IT_number 14
_symmetry_cell_setting monoclinic
_symmetry_Int_Tables_number 14
_symmetry_space_group_name_Hall '-P 2yab'
_symmetry_space_group_name_H-M 'P 1 21/a 1'
_cell_angle_alpha 90.0000
_cell_angle_beta 98.3480(16)
_cell_angle_gamma 90.0000
_cell_formula_units_Z 4
_cell_length_a 24.966(3)
_cell_length_b 23.633(2)
_cell_length_c 26.912(3)
_cell_measurement_reflns_used 27408
_cell_measurement_temperature 173.1
_cell_measurement_theta_max 27.5
_cell_measurement_theta_min 3.0
_cell_volume 15710(3)
_computing_cell_refinement CrystalClear
_computing_data_collection CrystalClear
_computing_data_reduction CrystalStructure
_computing_publication_material 'CrystalStructure 3.8'
_computing_structure_refinement SHELXL
_computing_structure_solution SHELXS97
_diffrn_detector_area_resol_mean 7.31
_diffrn_measured_fraction_theta_full 0.991
_diffrn_measured_fraction_theta_max 0.991
_diffrn_measurement_device_type 'Rigaku Saturn'
_diffrn_measurement_method \w
_diffrn_radiation_type 'Mo K\a'
_diffrn_radiation_wavelength 0.71070
_diffrn_reflns_av_R_equivalents 0.121
_diffrn_reflns_limit_h_max 22
_diffrn_reflns_limit_h_min -32
_diffrn_reflns_limit_k_max 30
_diffrn_reflns_limit_k_min -30
_diffrn_reflns_limit_l_max 34
_diffrn_reflns_limit_l_min -33
_diffrn_reflns_number 121700
_diffrn_reflns_theta_full 27.51
_diffrn_reflns_theta_max 27.51
_exptl_absorpt_coefficient_mu 1.195
_exptl_absorpt_correction_T_max 0.942
_exptl_absorpt_correction_T_min 0.505
_exptl_absorpt_correction_type multi-scan
_exptl_absorpt_process_details 'Jacobson, R. (1998) Private communication'
_exptl_crystal_colour black
_exptl_crystal_density_diffrn 1.157
_exptl_crystal_description block
_exptl_crystal_F_000 5684.00
_exptl_crystal_size_max 0.20
_exptl_crystal_size_mid 0.08
_exptl_crystal_size_min 0.05
_refine_diff_density_max 2.34
_refine_diff_density_min -1.19
_refine_ls_extinction_method none
_refine_ls_goodness_of_fit_ref 1.715
_refine_ls_hydrogen_treatment refall
_refine_ls_number_parameters 1163
_refine_ls_number_reflns 35849
_refine_ls_R_factor_gt 0.1175
_refine_ls_shift/su_max 0.0030
_refine_ls_structure_factor_coef Fsqd
_refine_ls_weighting_details 'w = 1/[\s^2^(Fo^2^)+(0.0400P)^2^+0.0000P] where P=(Fo^2^+2Fc^2^)/3'
_refine_ls_weighting_scheme calc
_refine_ls_wR_factor_ref 0.2945
_reflns_number_gt 19258
_reflns_number_total 35849
_reflns_threshold_expression F^2^>2.0\s(F^2^)
_cod_data_source_file ja9055036_si_002_10.cif
_cod_data_source_block '_ohta81a'
_cod_original_formula_sum 'C100 H147 Fe10 N2 S11 Si16 '
_cod_database_code 4105019

loop_
_symmetry_equiv_pos_site_id
_symmetry_equiv_pos_as_xyz
1 +X,+Y,+Z
2 1/2-X,1/2+Y,-Z
3 -X,-Y,-Z
4 1/2+X,1/2-Y,+Z

loop_
_atom_site_label
_atom_site_type_symbol
_atom_site_fract_x
_atom_site_fract_y
_atom_site_fract_z
_atom_site_U_iso_or_equiv
_atom_site_adp_type
_atom_site_occupancy
_atom_site_symmetry_multiplicity
_atom_site_calc_flag
_atom_site_refinement_flags
Fe(1) Fe 0.72495(5) 0.67615(5) 0.14537(5) 0.0481(3) Uani 1.00 1 d .
Fe(2) Fe 0.65698(4) 0.70016(4) 0.05947(4) 0.0417(2) Uani 1.00 1 d .
Fe(3) Fe 0.74551(4) 0.63344(4) 0.05432(4) 0.0429(2) Uani 1.00 1 d .
Fe(4) Fe 0.66147(5) 0.59615(5) 0.09393(5) 0.0506(3) Uani 1.00 1 d .
Fe(5) Fe 0.63920(4) 0.70454(4) -0.04261(4) 0.0410(2) Uani 1.00 1 d .
Fe(6) Fe 0.72416(4) 0.63267(4) -0.04701(4) 0.0418(2) Uani 1.00 1 d .
Fe(7) Fe 0.62487(4) 0.60096(5) -0.08074(5) 0.0485(3) Uani 1.00 1 d .
Fe(8) Fe 0.67276(4) 0.67918(5) -0.13332(4) 0.0461(2) Uani 1.00 1 d .
Fe(9) Fe 0.64470(6) 0.39193(6) 0.13272(6) 0.0704(4) Uani 1.00 1 d .
Fe(10) Fe 0.58262(8) 0.41636(8) -0.15023(8) 0.1083(7) Uani 1.00 1 d .
S(1) S 0.74516(8) 0.72579(8) 0.07929(8) 0.0453(4) Uani 1.00 1 d .
S(2) S 0.63289(8) 0.67287(9) 0.13475(8) 0.0514(5) Uani 1.00 1 d .
S(3) S 0.74946(8) 0.58613(9) 0.12925(9) 0.0527(5) Uani 1.00 1 d .
S(4) S 0.65677(7) 0.61967(8) 0.00641(8) 0.0426(4) Uani 1.00 1 d .
S(5) S 0.71987(7) 0.72553(8) -0.06851(8) 0.0449(4) Uani 1.00 1 d .
S(6) S 0.58574(8) 0.68111(9) -0.11687(8) 0.0509(5) Uani 1.00 1 d .
S(7) S 0.69774(8) 0.58722(9) -0.12137(9) 0.0515(5) Uani 1.00 1 d .
S(8) S 0.76990(9) 0.72689(9) 0.20765(9) 0.0537(5) Uani 1.00 1 d .
S(9) S 0.70007(8) 0.72594(9) -0.19701(8) 0.0490(5) Uani 1.00 1 d .
S(10) S 0.60356(10) 0.52004(11) 0.07415(13) 0.0864(9) Uani 1.00 1 d .
S(11) S 0.57220(11) 0.52507(11) -0.06309(12) 0.0819(8) Uani 1.00 1 d .
Si(1) Si 0.84275(10) 0.55090(11) 0.26709(10) 0.0597(6) Uani 1.00 1 d .
Si(2) Si 0.90847(11) 0.66725(12) 0.25452(11) 0.0661(7) Uani 1.00 1 d .
Si(3) Si 0.75934(15) 0.60039(15) 0.44948(11) 0.0836(9) Uani 1.00 1 d .
Si(4) Si 0.85634(14) 0.69623(15) 0.45912(12) 0.0829(9) Uani 1.00 1 d .
Si(5) Si 0.61694(11) 0.73373(16) 0.28125(11) 0.0763(8) Uani 1.00 1 d .
Si(6) Si 0.70009(12) 0.84007(13) 0.29717(12) 0.0747(8) Uani 1.00 1 d .
Si(7) Si 0.51410(10) 0.73675(13) -0.25674(11) 0.0661(7) Uani 1.00 1 d .
Si(8) Si 0.59961(11) 0.84187(12) -0.23923(11) 0.0669(7) Uani 1.00 1 d .
Si(9) Si 0.6268(4) 0.7642(5) -0.4480(4) 0.101(3) Uiso 0.40 1 d P
Si(10) Si 0.6435(3) 0.7872(3) -0.4412(2) 0.095(2) Uiso 0.60 1 d P
Si(11) Si 0.5667(3) 0.6818(3) -0.4513(2) 0.086(2) Uiso 0.50 1 d P
Si(12) Si 0.5609(3) 0.6544(3) -0.4433(2) 0.083(2) Uiso 0.50 1 d P
Si(13) Si 0.73443(11) 0.56119(11) -0.27378(11) 0.0621(6) Uani 1.00 1 d .
Si(14) Si 0.81352(10) 0.66855(11) -0.28251(11) 0.0602(6) Uani 1.00 1 d .
Si(15) Si 0.62993(9) 0.82292(9) 0.02305(10) 0.0486(5) Uani 1.00 1 d .
Si(16) Si 0.53902(8) 0.73789(9) 0.01086(9) 0.0473(5) Uani 1.00 1 d .
Si(17) Si 0.84784(9) 0.64508(10) -0.01132(10) 0.0509(6) Uani 1.00 1 d .
Si(18) Si 0.79630(8) 0.53149(9) 0.00089(10) 0.0477(5) Uani 1.00 1 d .
N(1) N 0.6082(2) 0.7518(2) 0.0113(2) 0.0427(14) Uani 1.00 1 d .
N(2) N 0.7897(2) 0.6056(2) 0.0009(2) 0.0436(15) Uani 1.00 1 d .
C(1) C 0.7671(3) 0.7006(3) 0.2704(3) 0.0477(19) Uani 1.00 1 d .
C(2) C 0.8066(3) 0.6612(3) 0.2914(3) 0.0502(19) Uani 1.00 1 d .
C(3) C 0.8099(3) 0.6521(3) 0.3418(3) 0.056(2) Uani 1.00 1 d .
C(4) C 0.7786(3) 0.6773(3) 0.3740(3) 0.062(2) Uani 1.00 1 d .
C(5) C 0.7391(3) 0.7131(3) 0.3499(3) 0.058(2) Uani 1.00 1 d .
C(6) C 0.7315(3) 0.7258(3) 0.2999(3) 0.054(2) Uani 1.00 1 d .
C(7) C 0.8425(3) 0.6301(3) 0.2603(3) 0.054(2) Uani 1.00 1 d .
C(8) C 0.7714(3) 0.5277(3) 0.2666(4) 0.079(3) Uani 1.00 1 d .
C(9) C 0.8693(3) 0.5204(3) 0.2122(3) 0.070(2) Uani 1.00 1 d .
C(10) C 0.8831(4) 0.5227(4) 0.3260(3) 0.078(3) Uani 1.00 1 d .
C(11) C 0.9156(4) 0.6732(5) 0.1853(4) 0.095(3) Uani 1.00 1 d .
C(12) C 0.9684(3) 0.6310(4) 0.2862(4) 0.085(3) Uani 1.00 1 d .
C(13) C 0.9104(4) 0.7394(3) 0.2819(4) 0.082(3) Uani 1.00 1 d .
C(14) C 0.7865(3) 0.6694(4) 0.4295(3) 0.064(2) Uani 1.00 1 d .
C(15) C 0.7991(5) 0.5389(5) 0.4364(5) 0.136(5) Uani 1.00 1 d .
C(16) C 0.6908(5) 0.5923(6) 0.4135(4) 0.135(5) Uani 1.00 1 d .
C(17) C 0.7499(6) 0.6016(6) 0.5186(4) 0.146(6) Uani 1.00 1 d .
C(18) C 0.9115(4) 0.6496(6) 0.4480(5) 0.146(6) Uani 1.00 1 d .
C(19) C 0.8619(6) 0.7027(6) 0.5272(4) 0.140(6) Uani 1.00 1 d .
C(20) C 0.8676(6) 0.7637(5) 0.4306(4) 0.141(6) Uani 1.00 1 d .
C(21) C 0.6844(3) 0.7646(3) 0.2776(3) 0.064(2) Uani 1.00 1 d .
C(22) C 0.6214(4) 0.6555(5) 0.2746(3) 0.101(4) Uani 1.00 1 d .
C(23) C 0.5674(3) 0.7615(5) 0.2268(3) 0.091(3) Uani 1.00 1 d .
C(24) C 0.5908(4) 0.7521(6) 0.3411(4) 0.115(4) Uani 1.00 1 d .
C(25) C 0.6459(4) 0.8878(4) 0.2636(4) 0.111(4) Uani 1.00 1 d .
C(26) C 0.7661(4) 0.8612(4) 0.2772(4) 0.101(3) Uani 1.00 1 d .
C(27) C 0.7034(5) 0.8496(4) 0.3657(4) 0.113(4) Uani 1.00 1 d .
C(28) C 0.6703(2) 0.7077(3) -0.2598(3) 0.0460(18) Uani 1.00 1 d .
C(29) C 0.6224(3) 0.7337(3) -0.2793(3) 0.051(2) Uani 1.00 1 d .
C(30) C 0.6076(3) 0.7329(4) -0.3329(3) 0.065(2) Uani 1.00 1 d .
C(31) C 0.6397(3) 0.7042(4) -0.3632(3) 0.065(2) Uani 1.00 1 d .
C(32) C 0.6833(3) 0.6741(4) -0.3402(3) 0.065(2) Uani 1.00 1 d .
C(33) C 0.6996(3) 0.6740(3) -0.2902(3) 0.0477(19) Uani 1.00 1 d .
C(34) C 0.5862(3) 0.7641(3) -0.2465(3) 0.057(2) Uani 1.00 1 d .
C(35) C 0.5182(3) 0.6569(4) -0.2551(3) 0.077(2) Uani 1.00 1 d .
C(36) C 0.4720(3) 0.7591(5) -0.3179(3) 0.087(3) Uani 1.00 1 d .
C(37) C 0.4820(3) 0.7626(4) -0.2032(3) 0.068(2) Uani 1.00 1 d .
C(38) C 0.5456(4) 0.8850(4) -0.2750(4) 0.096(3) Uani 1.00 1 d .
C(39) C 0.6639(4) 0.8606(4) -0.2636(3) 0.074(2) Uani 1.00 1 d .
C(40) C 0.6072(4) 0.8589(4) -0.1708(3) 0.089(3) Uani 1.00 1 d .
C(41) C 0.6279(4) 0.7049(5) -0.4207(3) 0.086(3) Uani 1.00 1 d .
C(42) C 0.6209(12) 0.7648(13) -0.5224(10) 0.153(10) Uiso 0.60 1 d P
C(43) C 0.6462(11) 0.7958(11) -0.5132(6) 0.076(7) Uiso 0.40 1 d P
C(44) C 0.5766(10) 0.8298(10) -0.4303(8) 0.107(7) Uiso 0.60 1 d P
C(45) C 0.6035(12) 0.8478(12) -0.4174(10) 0.082(8) Uiso 0.40 1 d P
C(46) C 0.720(2) 0.786(2) -0.414(2) 0.19(2) Uiso 0.40 1 d P
C(47) C 0.7027(15) 0.8053(15) -0.4096(13) 0.146(13) Uiso 0.60 1 d P
C(48) C 0.4967(12) 0.7038(13) -0.4560(11) 0.114(9) Uiso 0.50 1 d P
C(49) C 0.5035(16) 0.7394(17) -0.4626(14) 0.163(15) Uiso 0.50 1 d P
C(50) C 0.5718(13) 0.6504(14) -0.5168(12) 0.126(10) Uiso 0.50 1 d P
C(51) C 0.5739(14) 0.6161(15) -0.4988(13) 0.147(13) Uiso 0.50 1 d P
C(52) C 0.5709(16) 0.5997(17) -0.4151(15) 0.171(15) Uiso 0.50 1 d P
C(53) C 0.5446(11) 0.6171(11) -0.4016(10) 0.100(8) Uiso 0.50 1 d P
C(54) C 0.7487(3) 0.6396(3) -0.2662(3) 0.0510(19) Uani 1.00 1 d .
C(55) C 0.7480(5) 0.5295(4) -0.3330(3) 0.097(3) Uani 1.00 1 d .
C(56) C 0.6626(3) 0.5462(4) -0.2667(3) 0.080(3) Uani 1.00 1 d .
C(57) C 0.7774(4) 0.5238(3) -0.2205(3) 0.076(2) Uani 1.00 1 d .
C(58) C 0.8170(4) 0.6694(5) -0.3532(4) 0.107(4) Uani 1.00 1 d .
C(59) C 0.8710(3) 0.6258(5) -0.2543(4) 0.105(4) Uani 1.00 1 d .
C(60) C 0.8198(4) 0.7427(3) -0.2616(4) 0.082(3) Uani 1.00 1 d .
C(61) C 0.6067(4) 0.4762(5) 0.1223(4) 0.083(3) Uani 1.00 1 d .
C(62) C 0.5659(4) 0.4290(5) 0.1199(6) 0.121(5) Uani 1.00 1 d .
C(63) C 0.5686(5) 0.3876(4) 0.1591(5) 0.094(3) Uani 1.00 1 d .
C(64) C 0.6086(7) 0.3887(6) 0.1973(5) 0.119(5) Uani 1.00 1 d .
C(65) C 0.6457(8) 0.4285(8) 0.2002(5) 0.188(9) Uani 1.00 1 d .
C(66) C 0.6455(6) 0.4741(4) 0.1614(4) 0.108(4) Uani 1.00 1 d .
C(67) C 0.7334(15) 0.3714(17) 0.1420(15) 0.169(14) Uiso 0.50 1 d P
C(68) C 0.7202(11) 0.4050(12) 0.1051(10) 0.097(8) Uiso 0.50 1 d P
C(69) C 0.6771(11) 0.3784(10) 0.0681(10) 0.070(6) Uiso 0.50 1 d P
C(70) C 0.6553(13) 0.3311(12) 0.0816(12) 0.105(8) Uiso 0.50 1 d P
C(71) C 0.698(2) 0.3272(19) 0.122(2) 0.153(19) Uiso 0.50 1 d P
C(72) C 0.5506(4) 0.4918(4) -0.1169(4) 0.077(2) Uani 1.00 1 d .
C(73) C 0.5637(5) 0.5059(5) -0.1666(5) 0.112(4) Uani 1.00 1 d .
C(74) C 0.5459(6) 0.4720(8) -0.2095(5) 0.157(7) Uani 1.00 1 d .
C(75) C 0.5176(9) 0.4212(11) -0.2059(5) 0.242(15) Uani 1.00 1 d .
C(76) C 0.5000(5) 0.4089(6) -0.1634(7) 0.143(6) Uani 1.00 1 d .
C(77) C 0.5163(4) 0.4406(5) -0.1168(5) 0.107(4) Uani 1.00 1 d .
C(78) C 0.6432(7) 0.3894(8) -0.0928(7) 0.176(7) Uiso 1.00 1 d .
C(79) C 0.6670(6) 0.4212(7) -0.1280(7) 0.156(6) Uiso 1.00 1 d .
C(80) C 0.6189(8) 0.3474(9) -0.1703(8) 0.197(8) Uiso 1.00 1 d .
C(81) C 0.6152(7) 0.3441(8) -0.1181(8) 0.188(8) Uiso 1.00 1 d .
C(82) C 0.6526(8) 0.3960(10) -0.1742(9) 0.231(10) Uiso 1.00 1 d .
C(83) C 0.5779(3) 0.8740(3) -0.0078(3) 0.061(2) Uani 1.00 1 d .
C(84) C 0.6946(3) 0.8418(3) -0.0022(3) 0.053(2) Uani 1.00 1 d .
C(85) C 0.6419(3) 0.8359(3) 0.0916(3) 0.060(2) Uani 1.00 1 d .
C(86) C 0.4965(3) 0.7655(3) -0.0476(3) 0.057(2) Uani 1.00 1 d .
C(87) C 0.5252(3) 0.6588(3) 0.0106(3) 0.061(2) Uani 1.00 1 d .
C(88) C 0.5151(3) 0.7690(3) 0.0680(3) 0.054(2) Uani 1.00 1 d .
C(89) C 0.8473(3) 0.6503(3) -0.0829(3) 0.064(2) Uani 1.00 1 d .
C(90) C 0.9123(3) 0.6101(3) 0.0156(3) 0.065(2) Uani 1.00 1 d .
C(91) C 0.8528(3) 0.7189(3) 0.0136(3) 0.062(2) Uani 1.00 1 d .
C(92) C 0.7287(3) 0.4960(3) -0.0008(3) 0.064(2) Uani 1.00 1 d .
C(93) C 0.8237(3) 0.5053(3) -0.0560(3) 0.060(2) Uani 1.00 1 d .
C(94) C 0.8414(3) 0.5046(3) 0.0598(3) 0.057(2) Uani 1.00 1 d .
C(95) C 1.0182(5) 0.4988(5) 0.0823(5) 0.111(4) Uiso 1.00 1 d .
C(96) C 1.0240(5) 0.4475(6) 0.1086(5) 0.124(4) Uiso 1.00 1 d .
C(97) C 1.0278(7) 0.4523(7) 0.1636(6) 0.177(7) Uiso 1.00 1 d .
C(98) C 1.0381(5) 0.5023(5) 0.1932(4) 0.109(4) Uiso 1.00 1 d .
C(99) C 1.0250(6) 0.5566(6) 0.1637(5) 0.141(5) Uiso 1.00 1 d .
C(100) C 1.0245(7) 0.5500(7) 0.1107(6) 0.164(6) Uiso 1.00 1 d .
C(101) C 1.0099(12) 0.4978(13) 0.4217(13) 0.167(13) Uiso 0.50 1 d P
C(102) C 1.1174(13) 0.5101(13) 0.3953(14) 0.195(16) Uiso 0.50 1 d P
C(104) C 1.0526(19) 0.4719(13) 0.4572(12) 0.22(2) Uiso 0.50 1 d P
C(107) C 0.7054(13) 0.3338(17) 0.1390(15) 0.123(14) Uiso 0.50 1 d P
C(108) C 0.7079(11) 0.3793(10) 0.0927(10) 0.075(6) Uiso 0.50 1 d P
C(114) C 0.6584(9) 0.3050(9) 0.1147(9) 0.081(6) Uiso 0.50 1 d P
C(115) C 0.6187(13) 0.3386(12) 0.0670(11) 0.113(9) Uiso 0.50 1 d P
C(116) C 0.6543(12) 0.3812(11) 0.0529(10) 0.089(8) Uiso 0.50 1 d P
C(118) C 1.0422(9) 0.4472(10) 0.4036(10) 0.243(10) Uiso 1.00 1 d .
C(119) C 1.0740(9) 0.4713(10) 0.3656(8) 0.212(9) Uiso 1.00 1 d .
C(121) C 1.0672(15) 0.5342(12) 0.3595(11) 0.172(14) Uiso 0.50 1 d P
C(122) C 1.0846(10) 0.5620(12) 0.4109(10) 0.271(12) Uiso 1.00 1 d .
C(124) C 1.0525(9) 0.5384(11) 0.4503(9) 0.237(10) Uiso 1.00 1 d .
H(1) H 0.8365 0.6257 0.3563 0.067 Uiso 1.00 1 c R
H(2) H 0.7152 0.7302 0.3700 0.069 Uiso 1.00 1 c R
H(3) H 0.8222 0.6350 0.2257 0.064 Uiso 1.00 1 c R
H(4) H 0.7627 0.5281 0.3009 0.095 Uiso 1.00 1 c R
H(5) H 0.7669 0.4893 0.2529 0.095 Uiso 1.00 1 c R
H(6) H 0.7471 0.5536 0.2456 0.095 Uiso 1.00 1 c R
H(7) H 0.8393 0.5135 0.1852 0.084 Uiso 1.00 1 c R
H(8) H 0.8877 0.4845 0.2219 0.084 Uiso 1.00 1 c R
H(9) H 0.8950 0.5468 0.2006 0.084 Uiso 1.00 1 c R
H(10) H 0.9203 0.5153 0.3201 0.094 Uiso 1.00 1 c R
H(11) H 0.8667 0.4875 0.3357 0.094 Uiso 1.00 1 c R
H(12) H 0.8835 0.5506 0.3529 0.094 Uiso 1.00 1 c R
H(13) H 0.9343 0.6396 0.1750 0.114 Uiso 1.00 1 c R
H(14) H 0.9365 0.7071 0.1798 0.114 Uiso 1.00 1 c R
H(15) H 0.8796 0.6758 0.1653 0.114 Uiso 1.00 1 c R
H(16) H 0.9764 0.6443 0.3210 0.102 Uiso 1.00 1 c R
H(17) H 0.9993 0.6390 0.2686 0.102 Uiso 1.00 1 c R
H(18) H 0.9618 0.5901 0.2859 0.102 Uiso 1.00 1 c R
H(19) H 0.8961 0.7667 0.2558 0.099 Uiso 1.00 1 c R
H(20) H 0.9479 0.7494 0.2951 0.099 Uiso 1.00 1 c R
H(21) H 0.8884 0.7404 0.3092 0.099 Uiso 1.00 1 c R
H(22) H 0.7613 0.6978 0.4410 0.076 Uiso 1.00 1 c R
H(23) H 0.7852 0.5240 0.4030 0.163 Uiso 1.00 1 c R
H(24) H 0.7964 0.5097 0.4617 0.163 Uiso 1.00 1 c R
H(25) H 0.8370 0.5500 0.4373 0.163 Uiso 1.00 1 c R
H(26) H 0.6641 0.6090 0.4324 0.162 Uiso 1.00 1 c R
H(27) H 0.6828 0.5520 0.4078 0.162 Uiso 1.00 1 c R
H(28) H 0.6892 0.6116 0.3811 0.162 Uiso 1.00 1 c R
H(29) H 0.7834 0.5892 0.5393 0.176 Uiso 1.00 1 c R
H(30) H 0.7203 0.5761 0.5238 0.176 Uiso 1.00 1 c R
H(31) H 0.7412 0.6402 0.5281 0.176 Uiso 1.00 1 c R
H(32) H 0.9174 0.6210 0.4746 0.175 Uiso 1.00 1 c R
H(33) H 0.9446 0.6718 0.4479 0.175 Uiso 1.00 1 c R
H(34) H 0.9021 0.6308 0.4154 0.175 Uiso 1.00 1 c R
H(35) H 0.8510 0.7409 0.5359 0.169 Uiso 1.00 1 c R
H(36) H 0.8994 0.6959 0.5424 0.169 Uiso 1.00 1 c R
H(37) H 0.8382 0.6748 0.5399 0.169 Uiso 1.00 1 c R
H(38) H 0.8849 0.7575 0.4006 0.169 Uiso 1.00 1 c R
H(39) H 0.8911 0.7871 0.4547 0.169 Uiso 1.00 1 c R
H(40) H 0.8328 0.7829 0.4211 0.169 Uiso 1.00 1 c R
H(41) H 0.6866 0.7646 0.2408 0.076 Uiso 1.00 1 c R
H(42) H 0.6128 0.6452 0.2391 0.121 Uiso 1.00 1 c R
H(43) H 0.5956 0.6372 0.2936 0.121 Uiso 1.00 1 c R
H(44) H 0.6582 0.6429 0.2876 0.121 Uiso 1.00 1 c R
H(45) H 0.5513 0.7969 0.2367 0.109 Uiso 1.00 1 c R
H(46) H 0.5388 0.7335 0.2175 0.109 Uiso 1.00 1 c R
H(47) H 0.5864 0.7687 0.1981 0.109 Uiso 1.00 1 c R
H(48) H 0.6026 0.7234 0.3666 0.138 Uiso 1.00 1 c R
H(49) H 0.5511 0.7534 0.3351 0.138 Uiso 1.00 1 c R
H(50) H 0.6049 0.7892 0.3530 0.138 Uiso 1.00 1 c R
H(51) H 0.6567 0.9006 0.2318 0.134 Uiso 1.00 1 c R
H(52) H 0.6411 0.9206 0.2847 0.134 Uiso 1.00 1 c R
H(53) H 0.6117 0.8669 0.2567 0.134 Uiso 1.00 1 c R
H(54) H 0.7958 0.8520 0.3040 0.121 Uiso 1.00 1 c R
H(55) H 0.7659 0.9020 0.2707 0.121 Uiso 1.00 1 c R
H(56) H 0.7710 0.8407 0.2466 0.121 Uiso 1.00 1 c R
H(57) H 0.6675 0.8597 0.3735 0.136 Uiso 1.00 1 c R
H(58) H 0.7291 0.8799 0.3771 0.136 Uiso 1.00 1 c R
H(59) H 0.7154 0.8143 0.3828 0.136 Uiso 1.00 1 c R
H(60) H 0.5758 0.7520 -0.3478 0.078 Uiso 1.00 1 c R
H(61) H 0.7031 0.6520 -0.3607 0.078 Uiso 1.00 1 c R
H(62) H 0.6002 0.7494 -0.2123 0.068 Uiso 1.00 1 c R
H(63) H 0.5207 0.6426 -0.2888 0.092 Uiso 1.00 1 c R
H(64) H 0.4856 0.6416 -0.2436 0.092 Uiso 1.00 1 c R
H(65) H 0.5502 0.6452 -0.2319 0.092 Uiso 1.00 1 c R
H(66) H 0.4533 0.7946 -0.3128 0.104 Uiso 1.00 1 c R
H(67) H 0.4452 0.7297 -0.3290 0.104 Uiso 1.00 1 c R
H(68) H 0.4956 0.7645 -0.3436 0.104 Uiso 1.00 1 c R
H(69) H 0.4865 0.7343 -0.1763 0.081 Uiso 1.00 1 c R
H(70) H 0.4434 0.7691 -0.2142 0.081 Uiso 1.00 1 c R
H(71) H 0.4992 0.7981 -0.1906 0.081 Uiso 1.00 1 c R
H(72) H 0.5538 0.8909 -0.3092 0.115 Uiso 1.00 1 c R
H(73) H 0.5435 0.9216 -0.2584 0.115 Uiso 1.00 1 c R
H(74) H 0.5109 0.8652 -0.2765 0.115 Uiso 1.00 1 c R
H(75) H 0.6942 0.8594 -0.2360 0.089 Uiso 1.00 1 c R
H(76) H 0.6609 0.8988 -0.2779 0.089 Uiso 1.00 1 c R
H(77) H 0.6704 0.8335 -0.2896 0.089 Uiso 1.00 1 c R
H(78) H 0.5717 0.8679 -0.1615 0.107 Uiso 1.00 1 c R
H(79) H 0.6314 0.8915 -0.1637 0.107 Uiso 1.00 1 c R
H(80) H 0.6227 0.8262 -0.1514 0.107 Uiso 1.00 1 c R
H(81) H 0.7507 0.6466 -0.2293 0.061 Uiso 1.00 1 c R
H(82) H 0.7154 0.5318 -0.3581 0.116 Uiso 1.00 1 c R
H(83) H 0.7583 0.4897 -0.3274 0.116 Uiso 1.00 1 c R
H(84) H 0.7777 0.5500 -0.3453 0.116 Uiso 1.00 1 c R
H(85) H 0.6603 0.5369 -0.2316 0.096 Uiso 1.00 1 c R
H(86) H 0.6493 0.5141 -0.2881 0.096 Uiso 1.00 1 c R
H(87) H 0.6403 0.5796 -0.2766 0.096 Uiso 1.00 1 c R
H(88) H 0.8126 0.5145 -0.2304 0.091 Uiso 1.00 1 c R
H(89) H 0.7593 0.4889 -0.2124 0.091 Uiso 1.00 1 c R
H(90) H 0.7827 0.5484 -0.1909 0.091 Uiso 1.00 1 c R
H(91) H 0.8326 0.6337 -0.3629 0.128 Uiso 1.00 1 c R
H(92) H 0.8398 0.7010 -0.3611 0.128 Uiso 1.00 1 c R
H(93) H 0.7805 0.6738 -0.3718 0.128 Uiso 1.00 1 c R
H(94) H 0.8858 0.6415 -0.2214 0.126 Uiso 1.00 1 c R
H(95) H 0.8991 0.6261 -0.2762 0.126 Uiso 1.00 1 c R
H(96) H 0.8591 0.5868 -0.2501 0.126 Uiso 1.00 1 c R
H(97) H 0.8021 0.7674 -0.2883 0.098 Uiso 1.00 1 c R
H(98) H 0.8582 0.7528 -0.2540 0.098 Uiso 1.00 1 c R
H(99) H 0.8026 0.7474 -0.2314 0.098 Uiso 1.00 1 c R
H(100) H 0.9818 0.4993 0.0621 0.133 Uiso 1.00 1 c R
H(101) H 1.0449 0.4992 0.0584 0.133 Uiso 1.00 1 c R
H(102) H 1.0570 0.4283 0.1007 0.148 Uiso 1.00 1 c R
H(103) H 0.9927 0.4230 0.0961 0.148 Uiso 1.00 1 c R
H(104) H 0.9932 0.4371 0.1719 0.212 Uiso 1.00 1 c R
H(105) H 1.0561 0.4250 0.1775 0.212 Uiso 1.00 1 c R
H(106) H 1.0767 0.5029 0.2081 0.130 Uiso 1.00 1 c R
H(107) H 1.0163 0.5010 0.2211 0.130 Uiso 1.00 1 c R
H(108) H 0.9891 0.5705 0.1698 0.170 Uiso 1.00 1 c R
H(109) H 1.0521 0.5857 0.1764 0.170 Uiso 1.00 1 c R
H(110) H 0.9956 0.5755 0.0947 0.197 Uiso 1.00 1 c R
H(111) H 1.0591 0.5666 0.1036 0.197 Uiso 1.00 1 c R
H(120) H 0.5852 0.8825 -0.0419 0.074 Uiso 1.00 1 c R
H(121) H 0.5795 0.9091 0.0118 0.074 Uiso 1.00 1 c R
H(122) H 0.5418 0.8572 -0.0096 0.074 Uiso 1.00 1 c R
H(123) H 0.7257 0.8339 0.0234 0.064 Uiso 1.00 1 c R
H(124) H 0.6941 0.8821 -0.0109 0.064 Uiso 1.00 1 c R
H(125) H 0.6973 0.8192 -0.0323 0.064 Uiso 1.00 1 c R
H(126) H 0.6084 0.8493 0.1027 0.072 Uiso 1.00 1 c R
H(127) H 0.6703 0.8646 0.0993 0.072 Uiso 1.00 1 c R
H(128) H 0.6535 0.8007 0.1092 0.072 Uiso 1.00 1 c R
H(129) H 0.4857 0.8045 -0.0420 0.068 Uiso 1.00 1 c R
H(130) H 0.4641 0.7419 -0.0556 0.068 Uiso 1.00 1 c R
H(131) H 0.5175 0.7643 -0.0756 0.068 Uiso 1.00 1 c R
H(132) H 0.5172 0.6453 -0.0241 0.073 Uiso 1.00 1 c R
H(133) H 0.4942 0.6512 0.0281 0.073 Uiso 1.00 1 c R
H(134) H 0.5572 0.6390 0.0277 0.073 Uiso 1.00 1 c R
H(135) H 0.5194 0.7410 0.0952 0.065 Uiso 1.00 1 c R
H(136) H 0.4768 0.7794 0.0600 0.065 Uiso 1.00 1 c R
H(137) H 0.5365 0.8027 0.0788 0.065 Uiso 1.00 1 c R
H(138) H 0.8673 0.6182 -0.0943 0.077 Uiso 1.00 1 c R
H(139) H 0.8644 0.6858 -0.0909 0.077 Uiso 1.00 1 c R
H(140) H 0.8098 0.6494 -0.0999 0.077 Uiso 1.00 1 c R
H(141) H 0.9234 0.6236 0.0500 0.078 Uiso 1.00 1 c R
H(142) H 0.9405 0.6192 -0.0049 0.078 Uiso 1.00 1 c R
H(143) H 0.9070 0.5690 0.0160 0.078 Uiso 1.00 1 c R
H(144) H 0.8343 0.7448 -0.0117 0.074 Uiso 1.00 1 c R
H(145) H 0.8910 0.7297 0.0216 0.074 Uiso 1.00 1 c R
H(146) H 0.8356 0.7209 0.0441 0.074 Uiso 1.00 1 c R
H(147) H 0.7212 0.4903 0.0336 0.077 Uiso 1.00 1 c R
H(148) H 0.7292 0.4593 -0.0176 0.077 Uiso 1.00 1 c R
H(149) H 0.7004 0.5199 -0.0192 0.077 Uiso 1.00 1 c R
H(150) H 0.7936 0.4972 -0.0828 0.072 Uiso 1.00 1 c R
H(151) H 0.8447 0.4707 -0.0476 0.072 Uiso 1.00 1 c R
H(152) H 0.8471 0.5343 -0.0675 0.072 Uiso 1.00 1 c R
H(153) H 0.8791 0.5033 0.0537 0.068 Uiso 1.00 1 c R
H(154) H 0.8298 0.4666 0.0681 0.068 Uiso 1.00 1 c R
H(155) H 0.8384 0.5302 0.0880 0.068 Uiso 1.00 1 c R

loop_
_atom_site_aniso_label
_atom_site_aniso_U_11
_atom_site_aniso_U_22
_atom_site_aniso_U_33
_atom_site_aniso_U_12
_atom_site_aniso_U_13
_atom_site_aniso_U_23
Fe(1) 0.0415(6) 0.0491(6) 0.0558(7) 0.0100(5) 0.0136(5) 0.0048(5)
Fe(2) 0.0351(5) 0.0339(5) 0.0582(7) 0.0070(4) 0.0138(5) 0.0033(5)
Fe(3) 0.0336(5) 0.0360(5) 0.0611(7) 0.0053(4) 0.0139(5) 0.0016(5)
Fe(4) 0.0405(6) 0.0406(6) 0.0744(8) 0.0055(4) 0.0213(5) 0.0119(5)
Fe(5) 0.0335(5) 0.0335(5) 0.0582(7) 0.0044(4) 0.0136(5) -0.0002(4)
Fe(6) 0.0322(5) 0.0354(5) 0.0598(7) 0.0037(4) 0.0130(4) 0.0010(5)
Fe(7) 0.0374(5) 0.0372(5) 0.0720(8) -0.0011(4) 0.0121(5) -0.0058(5)
Fe(8) 0.0383(6) 0.0451(6) 0.0564(7) 0.0053(4) 0.0125(5) -0.0012(5)
Fe(9) 0.0678(9) 0.0605(8) 0.0848(10) 0.0012(6) 0.0182(7) 0.0172(7)
Fe(10) 0.1044(14) 0.1045(14) 0.1305(16) -0.0520(11) 0.0660(12) -0.0607(12)
S(1) 0.0389(10) 0.0391(9) 0.0595(13) 0.0031(7) 0.0128(9) -0.0013(9)
S(2) 0.0425(10) 0.0549(12) 0.0605(13) 0.0111(9) 0.0196(9) 0.0080(10)
S(3) 0.0450(11) 0.0471(11) 0.0673(14) 0.0120(9) 0.0124(10) 0.0115(10)
S(4) 0.0338(9) 0.0318(9) 0.0643(13) 0.0031(7) 0.0145(8) 0.0044(8)
S(5) 0.0378(9) 0.0358(9) 0.0639(13) 0.0011(7) 0.0166(9) 0.0011(9)
S(6) 0.0346(9) 0.0549(12) 0.0642(14) 0.0073(8) 0.0108(9) 0.0006(10)
S(7) 0.0424(10) 0.0455(11) 0.0677(14) 0.0054(8) 0.0119(9) -0.0079(10)
S(8) 0.0516(12) 0.0507(12) 0.0603(14) 0.0077(9) 0.0129(10) 0.0026(10)
S(9) 0.0425(10) 0.0514(11) 0.0559(13) 0.0001(8) 0.0170(9) -0.0002(9)
S(10) 0.0533(14) 0.0528(14) 0.156(2) -0.0044(11) 0.0238(16) 0.0317(16)
S(11) 0.0621(15) 0.0528(14) 0.136(2) -0.0161(11) 0.0316(16) -0.0192(15)
Si(1) 0.0541(14) 0.0550(14) 0.0708(17) 0.0106(11) 0.0116(12) 0.0067(12)
Si(2) 0.0521(15) 0.0697(17) 0.0789(19) 0.0045(12) 0.0175(13) 0.0103(14)
Si(3) 0.102(2) 0.093(2) 0.0574(18) -0.0024(19) 0.0138(16) 0.0108(16)
Si(4) 0.083(2) 0.102(2) 0.0605(18) -0.0074(18) -0.0001(15) 0.0068(17)
Si(5) 0.0453(14) 0.122(2) 0.0624(18) 0.0141(15) 0.0100(12) -0.0012(17)
Si(6) 0.0729(19) 0.0688(18) 0.085(2) 0.0257(14) 0.0207(15) 0.0049(15)
Si(7) 0.0403(13) 0.0815(19) 0.0790(19) 0.0055(12) 0.0172(12) 0.0050(15)
Si(8) 0.0615(16) 0.0587(15) 0.082(2) 0.0051(12) 0.0161(14) 0.0036(14)
Si(13) 0.0640(16) 0.0519(14) 0.0738(18) -0.0023(12) 0.0210(13) -0.0109(13)
Si(14) 0.0441(13) 0.0659(16) 0.0721(17) 0.0006(11) 0.0138(12) -0.0096(13)
Si(15) 0.0448(12) 0.0347(10) 0.0689(16) 0.0057(9) 0.0169(11) 0.0014(10)
Si(16) 0.0333(10) 0.0415(11) 0.0694(16) 0.0063(8) 0.0152(10) 0.0040(10)
Si(17) 0.0351(11) 0.0420(12) 0.0786(17) 0.0000(9) 0.0184(11) -0.0003(11)
Si(18) 0.0366(11) 0.0326(10) 0.0764(16) 0.0044(8) 0.0169(10) 0.0007(10)
N(1) 0.031(3) 0.038(3) 0.062(4) 0.005(2) 0.017(2) 0.000(2)
N(2) 0.037(3) 0.035(3) 0.062(4) 0.003(2) 0.017(3) 0.001(2)
C(1) 0.039(4) 0.053(4) 0.051(5) 0.009(3) 0.004(3) -0.005(3)
C(2) 0.039(4) 0.050(4) 0.062(5) 0.001(3) 0.007(3) 0.008(4)
C(3) 0.049(4) 0.057(5) 0.058(5) 0.011(4) -0.004(4) 0.009(4)
C(4) 0.054(5) 0.066(5) 0.064(6) 0.001(4) 0.007(4) -0.003(4)
C(5) 0.057(5) 0.058(5) 0.060(5) 0.000(4) 0.016(4) 0.002(4)
C(6) 0.045(4) 0.053(4) 0.066(6) -0.003(3) 0.017(4) -0.004(4)
C(7) 0.047(4) 0.051(4) 0.065(5) 0.014(3) 0.016(4) 0.007(4)
C(8) 0.058(6) 0.057(5) 0.123(9) 0.001(4) 0.015(5) 0.019(5)
C(9) 0.075(6) 0.059(5) 0.074(6) 0.015(4) 0.008(5) 0.015(4)
C(10) 0.082(7) 0.080(7) 0.076(6) 0.038(5) 0.022(5) 0.021(5)
C(11) 0.067(7) 0.124(10) 0.100(9) -0.002(6) 0.033(6) 0.022(7)
C(12) 0.049(5) 0.077(7) 0.128(9) 0.003(5) 0.008(5) 0.018(6)
C(13) 0.063(6) 0.063(6) 0.119(9) -0.001(5) 0.007(6) 0.008(6)
C(14) 0.069(6) 0.074(6) 0.047(5) -0.000(4) 0.007(4) 0.005(4)
C(15) 0.141(13) 0.112(11) 0.172(14) 0.032(9) 0.081(11) 0.049(10)
C(16) 0.134(12) 0.167(14) 0.091(9) -0.051(11) -0.030(8) 0.024(9)
C(17) 0.191(17) 0.186(16) 0.066(8) -0.046(13) 0.035(9) 0.027(9)
C(18) 0.067(8) 0.206(17) 0.154(13) 0.030(9) -0.025(8) -0.052(12)
C(19) 0.166(14) 0.187(15) 0.071(8) -0.085(12) 0.027(8) -0.017(9)
C(20) 0.169(15) 0.148(13) 0.093(10) -0.061(11) -0.027(9) 0.021(9)
C(21) 0.059(5) 0.058(5) 0.074(6) 0.019(4) 0.010(4) 0.013(4)
C(22) 0.077(7) 0.153(11) 0.069(7) -0.051(7) -0.004(5) 0.039(7)
C(23) 0.046(5) 0.151(11) 0.073(7) 0.016(6) 0.002(4) -0.008(7)
C(24) 0.057(6) 0.212(15) 0.077(8) 0.009(8) 0.020(5) -0.004(8)
C(25) 0.077(7) 0.086(8) 0.175(13) 0.044(6) 0.032(8) 0.044(8)
C(26) 0.105(9) 0.074(7) 0.128(10) -0.002(6) 0.031(8) -0.003(7)
C(27) 0.161(13) 0.063(7) 0.114(10) 0.036(7) 0.017(9) 0.006(6)
C(28) 0.033(3) 0.050(4) 0.057(5) -0.002(3) 0.012(3) 0.011(3)
C(29) 0.045(4) 0.058(5) 0.053(5) 0.003(3) 0.015(3) 0.003(4)
C(30) 0.050(5) 0.072(6) 0.072(6) 0.003(4) 0.006(4) 0.001(5)
C(31) 0.059(5) 0.092(7) 0.047(5) -0.002(5) 0.017(4) -0.002(5)
C(32) 0.050(5) 0.089(7) 0.057(5) 0.021(4) 0.012(4) -0.003(5)
C(33) 0.039(4) 0.052(4) 0.053(5) -0.006(3) 0.012(3) 0.002(3)
C(34) 0.048(4) 0.056(5) 0.070(6) 0.009(3) 0.018(4) 0.001(4)
C(35) 0.062(6) 0.097(8) 0.072(6) -0.016(5) 0.011(5) -0.005(5)
C(36) 0.041(5) 0.146(10) 0.072(7) 0.017(6) 0.002(4) -0.004(6)
C(37) 0.040(4) 0.095(7) 0.072(6) 0.009(4) 0.016(4) 0.012(5)
C(38) 0.075(7) 0.067(7) 0.143(11) 0.016(5) 0.010(7) 0.015(6)
C(39) 0.080(7) 0.064(6) 0.084(7) -0.003(5) 0.027(5) 0.014(5)
C(40) 0.098(8) 0.073(7) 0.097(8) -0.007(6) 0.017(6) -0.006(6)
C(41) 0.062(6) 0.144(11) 0.051(6) 0.012(6) 0.002(4) -0.003(6)
C(54) 0.045(4) 0.051(4) 0.059(5) 0.003(3) 0.014(3) -0.005(4)
C(55) 0.138(11) 0.072(7) 0.089(8) -0.011(6) 0.048(7) -0.024(6)
C(56) 0.067(6) 0.085(7) 0.090(7) -0.031(5) 0.018(5) -0.016(6)
C(57) 0.081(7) 0.059(5) 0.091(7) 0.000(5) 0.029(5) -0.002(5)
C(58) 0.077(7) 0.161(12) 0.088(8) -0.049(8) 0.035(6) -0.023(8)
C(59) 0.038(5) 0.120(10) 0.152(11) -0.003(5) -0.002(6) -0.000(8)
C(60) 0.070(6) 0.069(6) 0.117(9) -0.020(5) 0.045(6) -0.010(6)
C(61) 0.063(6) 0.109(9) 0.084(8) 0.001(6) 0.031(5) 0.032(6)
C(62) 0.060(6) 0.096(9) 0.212(15) -0.001(6) 0.036(8) 0.071(10)
C(63) 0.099(9) 0.074(7) 0.110(10) -0.017(6) 0.017(7) 0.026(7)
C(64) 0.171(15) 0.118(11) 0.081(9) -0.066(10) 0.067(9) -0.023(8)
C(65) 0.27(2) 0.23(2) 0.064(9) -0.163(18) 0.047(11) -0.011(10)
C(66) 0.160(13) 0.069(7) 0.091(9) -0.041(8) 0.008(9) 0.003(6)
C(72) 0.072(6) 0.076(6) 0.091(8) -0.006(5) 0.031(5) -0.012(6)
C(73) 0.122(11) 0.105(9) 0.108(10) -0.054(8) 0.017(8) 0.015(8)
C(74) 0.140(13) 0.24(2) 0.082(9) -0.109(13) -0.010(8) -0.010(11)
C(75) 0.27(2) 0.38(3) 0.067(10) -0.25(2) 0.001(12) 0.022(14)
C(76) 0.085(9) 0.110(11) 0.225(18) -0.032(8) -0.002(11) -0.087(12)
C(77) 0.084(8) 0.102(9) 0.148(11) -0.044(7) 0.061(8) -0.026(8)
C(83) 0.055(5) 0.038(4) 0.094(7) -0.003(3) 0.022(4) -0.012(4)
C(84) 0.065(5) 0.025(3) 0.073(6) -0.001(3) 0.022(4) -0.000(3)
C(85) 0.065(5) 0.051(5) 0.065(6) -0.000(4) 0.013(4) -0.004(4)
C(86) 0.037(4) 0.048(4) 0.085(6) 0.011(3) 0.008(4) -0.003(4)
C(87) 0.036(4) 0.054(5) 0.093(7) 0.003(3) 0.008(4) 0.022(4)
C(88) 0.047(4) 0.060(5) 0.060(5) 0.009(3) 0.020(4) 0.005(4)
C(89) 0.056(5) 0.053(5) 0.090(7) -0.000(4) 0.030(4) 0.005(4)
C(90) 0.034(4) 0.051(5) 0.111(7) -0.004(3) 0.015(4) 0.004(5)
C(91) 0.035(4) 0.054(5) 0.097(7) -0.002(3) 0.012(4) 0.003(4)
C(92) 0.047(4) 0.046(4) 0.105(7) 0.001(3) 0.031(4) 0.013(4)
C(93) 0.058(5) 0.057(5) 0.067(6) 0.009(4) 0.015(4) -0.008(4)
C(94) 0.050(4) 0.034(3) 0.087(6) 0.016(3) 0.012(4) 0.012(4)

loop_
_atom_type_symbol
_atom_type_description
_atom_type_scat_dispersion_real
_atom_type_scat_dispersion_imag
_atom_type_scat_source
C C 0.003 0.002
;
International Tables for Crystallography
(1992, Vol. C, Tables 4.2.6.8 and 6.1.1.4)
;
H H 0.000 0.000
;
International Tables for Crystallography
(1992, Vol. C, Table 6.1.1.4)
;
N N 0.006 0.003
;
International Tables for Crystallography
(1992, Vol. C, Tables 4.2.6.8 and 6.1.1.4)
;
Fe Fe 0.346 0.844
;
International Tables for Crystallography
(1992, Vol. C, Tables 4.2.6.8 and 6.1.1.4)
;
S S 0.125 0.123
;
International Tables for Crystallography
(1992, Vol. C, Tables 4.2.6.8 and 6.1.1.4)
;
Si Si 0.082 0.070
;
International Tables for Crystallography
(1992, Vol. C, Tables 4.2.6.8 and 6.1.1.4)
;

loop_
_geom_angle_atom_site_label_1
_geom_angle_atom_site_label_2
_geom_angle_atom_site_label_3
_geom_angle
_geom_angle_publ_flag
Fe(2) Fe(1) Fe(3) 59.78(4) yes
Fe(2) Fe(1) Fe(4) 57.73(4) yes
Fe(2) Fe(1) S(1) 53.35(5) yes
Fe(2) Fe(1) S(2) 53.60(6) yes
Fe(2) Fe(1) S(3) 100.66(7) yes
Fe(2) Fe(1) S(8) 135.31(7) yes
Fe(3) Fe(1) Fe(4) 57.57(4) yes
Fe(3) Fe(1) S(1) 52.98(6) yes
Fe(3) Fe(1) S(2) 100.97(7) yes
Fe(3) Fe(1) S(3) 53.10(7) yes
Fe(3) Fe(1) S(8) 136.47(8) yes
Fe(4) Fe(1) S(1) 98.14(7) yes
Fe(4) Fe(1) S(2) 53.70(6) yes
Fe(4) Fe(1) S(3) 53.42(6) yes
Fe(4) Fe(1) S(8) 162.19(9) yes
S(1) Fe(1) S(2) 104.89(8) yes
S(1) Fe(1) S(3) 103.88(9) yes
S(1) Fe(1) S(8) 99.67(9) yes
S(2) Fe(1) S(3) 103.83(8) yes
S(2) Fe(1) S(8) 120.14(10) yes
S(3) Fe(1) S(8) 121.83(9) yes
Fe(1) Fe(2) Fe(3) 60.92(4) yes
Fe(1) Fe(2) Fe(4) 60.99(4) yes
Fe(1) Fe(2) Fe(5) 148.86(5) yes
Fe(1) Fe(2) S(1) 52.59(6) yes
Fe(1) Fe(2) S(2) 53.19(5) yes
Fe(1) Fe(2) S(4) 106.86(6) yes
Fe(1) Fe(2) N(1) 154.44(17) yes
Fe(3) Fe(2) Fe(4) 58.96(4) yes
Fe(3) Fe(2) Fe(5) 89.16(4) yes
Fe(3) Fe(2) S(1) 53.32(5) yes
Fe(3) Fe(2) S(2) 101.57(6) yes
Fe(3) Fe(2) S(4) 55.93(5) yes
Fe(3) Fe(2) N(1) 136.20(18) yes
Fe(4) Fe(2) Fe(5) 112.64(4) yes
Fe(4) Fe(2) S(1) 100.17(6) yes
Fe(4) Fe(2) S(2) 54.99(6) yes
Fe(4) Fe(2) S(4) 57.26(6) yes
Fe(4) Fe(2) N(1) 140.62(16) yes
Fe(5) Fe(2) S(1) 103.74(7) yes
Fe(5) Fe(2) S(2) 151.58(6) yes
Fe(5) Fe(2) S(4) 55.82(5) yes
Fe(5) Fe(2) N(1) 48.92(18) yes
S(1) Fe(2) S(2) 103.75(8) yes
S(1) Fe(2) S(4) 105.78(7) yes
S(1) Fe(2) N(1) 117.17(17) yes
S(2) Fe(2) S(4) 109.16(8) yes
S(2) Fe(2) N(1) 121.35(19) yes
S(4) Fe(2) N(1) 98.45(17) yes
Fe(1) Fe(3) Fe(2) 59.30(3) yes
Fe(1) Fe(3) Fe(4) 60.22(4) yes
Fe(1) Fe(3) Fe(6) 149.52(5) yes
Fe(1) Fe(3) S(1) 51.80(6) yes
Fe(1) Fe(3) S(3) 52.36(6) yes
Fe(1) Fe(3) S(4) 104.36(6) yes
Fe(1) Fe(3) N(2) 158.27(16) yes
Fe(2) Fe(3) Fe(4) 58.42(3) yes
Fe(2) Fe(3) Fe(6) 90.72(4) yes
Fe(2) Fe(3) S(1) 52.88(5) yes
Fe(2) Fe(3) S(3) 99.69(6) yes
Fe(2) Fe(3) S(4) 54.55(5) yes
Fe(2) Fe(3) N(2) 138.11(16) yes
Fe(4) Fe(3) Fe(6) 110.71(4) yes
Fe(4) Fe(3) S(1) 99.38(7) yes
Fe(4) Fe(3) S(3) 54.39(6) yes
Fe(4) Fe(3) S(4) 56.62(6) yes
Fe(4) Fe(3) N(2) 135.93(16) yes
Fe(6) Fe(3) S(1) 107.15(6) yes
Fe(6) Fe(3) S(3) 149.38(7) yes
Fe(6) Fe(3) S(4) 55.23(5) yes
Fe(6) Fe(3) N(2) 48.38(16) yes
S(1) Fe(3) S(3) 102.03(8) yes
S(1) Fe(3) S(4) 104.07(7) yes
S(1) Fe(3) N(2) 122.71(17) yes
S(3) Fe(3) S(4) 108.79(8) yes
S(3) Fe(3) N(2) 120.12(17) yes
S(4) Fe(3) N(2) 97.37(17) yes
Fe(1) Fe(4) Fe(2) 61.28(4) yes
Fe(1) Fe(4) Fe(3) 62.21(4) yes
Fe(1) Fe(4) S(2) 53.31(6) yes
Fe(1) Fe(4) S(3) 53.32(6) yes
Fe(1) Fe(4) S(4) 106.28(6) yes
Fe(1) Fe(4) S(10) 162.78(11) yes
Fe(2) Fe(4) Fe(3) 62.62(4) yes
Fe(2) Fe(4) S(2) 55.03(6) yes
Fe(2) Fe(4) S(3) 103.55(7) yes
Fe(2) Fe(4) S(4) 56.23(5) yes
Fe(2) Fe(4) S(10) 130.68(8) yes
Fe(3) Fe(4) S(2) 104.54(7) yes
Fe(3) Fe(4) S(3) 55.08(6) yes
Fe(3) Fe(4) S(4) 57.05(5) yes
Fe(3) Fe(4) S(10) 132.19(10) yes
S(2) Fe(4) S(3) 103.38(8) yes
S(2) Fe(4) S(4) 108.23(8) yes
S(2) Fe(4) S(10) 119.82(10) yes
S(3) Fe(4) S(4) 109.87(9) yes
S(3) Fe(4) S(10) 123.13(9) yes
S(4) Fe(4) S(10) 90.82(10) yes
Fe(2) Fe(5) Fe(6) 90.36(4) yes
Fe(2) Fe(5) Fe(7) 110.36(4) yes
Fe(2) Fe(5) Fe(8) 149.22(4) yes
Fe(2) Fe(5) S(4) 54.86(5) yes
Fe(2) Fe(5) S(5) 107.17(6) yes
Fe(2) Fe(5) S(6) 148.86(7) yes
Fe(2) Fe(5) N(1) 48.31(16) yes
Fe(6) Fe(5) Fe(7) 58.19(3) yes
Fe(6) Fe(5) Fe(8) 59.30(3) yes
Fe(6) Fe(5) S(4) 54.89(5) yes
Fe(6) Fe(5) S(5) 52.87(5) yes
Fe(6) Fe(5) S(6) 99.70(6) yes
Fe(6) Fe(5) N(1) 137.53(16) yes
Fe(7) Fe(5) Fe(8) 59.98(4) yes
Fe(7) Fe(5) S(4) 56.47(5) yes
Fe(7) Fe(5) S(5) 99.07(6) yes
Fe(7) Fe(5) S(6) 54.22(6) yes
Fe(7) Fe(5) N(1) 136.47(16) yes
Fe(8) Fe(5) S(4) 104.44(6) yes
Fe(8) Fe(5) S(5) 51.79(5) yes
Fe(8) Fe(5) S(6) 52.59(6) yes
Fe(8) Fe(5) N(1) 158.51(17) yes
S(4) Fe(5) S(5) 104.49(7) yes
S(4) Fe(5) S(6) 108.17(7) yes
S(4) Fe(5) N(1) 97.04(17) yes
S(5) Fe(5) S(6) 102.32(8) yes
S(5) Fe(5) N(1) 122.28(16) yes
S(6) Fe(5) N(1) 120.65(16) yes
Fe(3) Fe(6) Fe(5) 89.58(4) yes
Fe(3) Fe(6) Fe(7) 112.92(5) yes
Fe(3) Fe(6) Fe(8) 149.26(5) yes
Fe(3) Fe(6) S(4) 56.34(5) yes
Fe(3) Fe(6) S(5) 104.25(6) yes
Fe(3) Fe(6) S(7) 151.36(7) yes
Fe(3) Fe(6) N(2) 48.68(18) yes
Fe(5) Fe(6) Fe(7) 59.48(3) yes
Fe(5) Fe(6) Fe(8) 60.83(3) yes
Fe(5) Fe(6) S(4) 55.56(5) yes
Fe(5) Fe(6) S(5) 53.24(5) yes
Fe(5) Fe(6) S(7) 101.72(6) yes
Fe(5) Fe(6) N(2) 136.57(18) yes
Fe(7) Fe(6) Fe(8) 60.95(4) yes
Fe(7) Fe(6) S(4) 57.18(5) yes
Fe(7) Fe(6) S(5) 100.42(6) yes
Fe(7) Fe(6) S(7) 54.81(6) yes
Fe(7) Fe(6) N(2) 139.68(17) yes
Fe(8) Fe(6) S(4) 106.28(6) yes
Fe(8) Fe(6) S(5) 52.53(5) yes
Fe(8) Fe(6) S(7) 53.16(6) yes
Fe(8) Fe(6) N(2) 154.92(19) yes
S(4) Fe(6) S(5) 105.48(7) yes
S(4) Fe(6) S(7) 109.17(8) yes
S(4) Fe(6) N(2) 98.64(19) yes
S(5) Fe(6) S(7) 103.57(8) yes
S(5) Fe(6) N(2) 118.05(17) yes
S(7) Fe(6) N(2) 120.73(18) yes
Fe(5) Fe(7) Fe(6) 62.34(3) yes
Fe(5) Fe(7) Fe(8) 61.87(4) yes
Fe(5) Fe(7) S(4) 56.46(5) yes
Fe(5) Fe(7) S(6) 54.95(6) yes
Fe(5) Fe(7) S(7) 104.15(7) yes
Fe(5) Fe(7) S(11) 133.10(9) yes
Fe(6) Fe(7) Fe(8) 61.26(3) yes
Fe(6) Fe(7) S(4) 56.46(5) yes
Fe(6) Fe(7) S(6) 103.58(6) yes
Fe(6) Fe(7) S(7) 54.98(6) yes
Fe(6) Fe(7) S(11) 133.42(8) yes
Fe(8) Fe(7) S(4) 105.96(6) yes
Fe(8) Fe(7) S(6) 53.52(6) yes
Fe(8) Fe(7) S(7) 53.33(6) yes
Fe(8) Fe(7) S(11) 160.60(9) yes
S(4) Fe(7) S(6) 108.86(8) yes
S(4) Fe(7) S(7) 108.65(7) yes
S(4) Fe(7) S(11) 93.43(10) yes
S(6) Fe(7) S(7) 103.65(9) yes
S(6) Fe(7) S(11) 120.65(9) yes
S(7) Fe(7) S(11) 120.36(10) yes
Fe(5) Fe(8) Fe(6) 59.87(3) yes
Fe(5) Fe(8) Fe(7) 58.16(4) yes
Fe(5) Fe(8) S(5) 53.00(6) yes
Fe(5) Fe(8) S(6) 53.38(6) yes
Fe(5) Fe(8) S(7) 101.24(7) yes
Fe(5) Fe(8) S(9) 137.65(7) yes
Fe(6) Fe(8) Fe(7) 57.79(3) yes
Fe(6) Fe(8) S(5) 53.38(5) yes
Fe(6) Fe(8) S(6) 100.79(6) yes
Fe(6) Fe(8) S(7) 53.56(6) yes
Fe(6) Fe(8) S(9) 134.34(6) yes
Fe(7) Fe(8) S(5) 98.54(7) yes
Fe(7) Fe(8) S(6) 53.63(6) yes
Fe(7) Fe(8) S(7) 53.56(6) yes
Fe(7) Fe(8) S(9) 161.41(7) yes
S(5) Fe(8) S(6) 104.25(8) yes
S(5) Fe(8) S(7) 104.78(8) yes
S(5) Fe(8) S(9) 99.88(8) yes
S(6) Fe(8) S(7) 103.97(8) yes
S(6) Fe(8) S(9) 123.11(8) yes
S(7) Fe(8) S(9) 118.37(9) yes
C(61) Fe(9) C(62) 40.6(4) yes
C(61) Fe(9) C(63) 72.4(4) yes
C(61) Fe(9) C(64) 84.8(5) yes
C(61) Fe(9) C(65) 71.0(6) yes
C(61) Fe(9) C(66) 35.7(4) yes
C(61) Fe(9) C(67) 127.5(11) yes
C(61) Fe(9) C(68) 102.1(8) yes
C(61) Fe(9) C(69) 104.4(7) yes
C(61) Fe(9) C(70) 130.4(9) yes
C(61) Fe(9) C(71) 157.0(15) yes
C(61) Fe(9) C(107) 157.1(11) yes
C(61) Fe(9) C(108) 114.4(7) yes
C(61) Fe(9) C(114) 156.0(6) yes
C(61) Fe(9) C(115) 110.2(8) yes
C(61) Fe(9) C(116) 94.9(7) yes
C(62) Fe(9) C(63) 39.3(5) yes
C(62) Fe(9) C(64) 69.4(6) yes
C(62) Fe(9) C(65) 82.0(7) yes
C(62) Fe(9) C(66) 68.7(5) yes
C(62) Fe(9) C(67) 167.8(11) yes
C(62) Fe(9) C(68) 136.1(8) yes
C(62) Fe(9) C(69) 113.3(8) yes
C(62) Fe(9) C(70) 112.8(9) yes
C(62) Fe(9) C(71) 150.7(13) yes
C(62) Fe(9) C(107) 161.5(11) yes
C(62) Fe(9) C(108) 137.2(8) yes
C(62) Fe(9) C(114) 121.9(6) yes
C(62) Fe(9) C(115) 87.0(9) yes
C(62) Fe(9) C(116) 96.7(8) yes
C(63) Fe(9) C(64) 36.8(5) yes
C(63) Fe(9) C(65) 67.3(6) yes
C(63) Fe(9) C(66) 83.2(5) yes
C(63) Fe(9) C(67) 150.2(11) yes
C(63) Fe(9) C(68) 174.4(8) yes
C(63) Fe(9) C(69) 139.3(8) yes
C(63) Fe(9) C(70) 113.7(9) yes
C(63) Fe(9) C(71) 129.2(14) yes
C(63) Fe(9) C(107) 129.2(12) yes
C(63) Fe(9) C(108) 163.5(7) yes
C(63) Fe(9) C(114) 102.1(7) yes
C(63) Fe(9) C(115) 93.8(9) yes
C(63) Fe(9) C(116) 123.2(8) yes
C(64) Fe(9) C(65) 37.6(7) yes
C(64) Fe(9) C(66) 72.9(5) yes
C(64) Fe(9) C(67) 116.2(11) yes
C(64) Fe(9) C(68) 143.8(8) yes
C(64) Fe(9) C(69) 168.7(7) yes
C(64) Fe(9) C(70) 131.0(10) yes
C(64) Fe(9) C(71) 117.2(16) yes
C(64) Fe(9) C(107) 108.4(12) yes
C(64) Fe(9) C(108) 153.4(8) yes
C(64) Fe(9) C(114) 104.9(7) yes
C(64) Fe(9) C(115) 122.8(9) yes
C(64) Fe(9) C(116) 158.8(8) yes
C(65) Fe(9) C(66) 42.9(6) yes
C(65) Fe(9) C(67) 96.3(11) yes
C(65) Fe(9) C(68) 110.8(9) yes
C(65) Fe(9) C(69) 151.8(9) yes
C(65) Fe(9) C(70) 158.5(10) yes
C(65) Fe(9) C(71) 121.5(15) yes
C(65) Fe(9) C(107) 107.7(12) yes
C(65) Fe(9) C(108) 128.7(9) yes
C(65) Fe(9) C(114) 129.3(8) yes
C(65) Fe(9) C(115) 160.1(10) yes
C(65) Fe(9) C(116) 159.9(9) yes
C(66) Fe(9) C(67) 101.8(11) yes
C(66) Fe(9) C(68) 91.9(8) yes
C(66) Fe(9) C(69) 118.4(7) yes
C(66) Fe(9) C(70) 155.8(10) yes
C(66) Fe(9) C(71) 140.2(14) yes
C(66) Fe(9) C(107) 129.1(11) yes
C(66) Fe(9) C(108) 111.2(8) yes
C(66) Fe(9) C(114) 168.1(7) yes
C(66) Fe(9) C(115) 145.0(8) yes
C(66) Fe(9) C(116) 118.0(7) yes
C(67) Fe(9) C(68) 33.7(13) yes
C(67) Fe(9) C(69) 63.6(12) yes
C(67) Fe(9) C(70) 72.5(13) yes
C(67) Fe(9) C(71) 38.4(16) yes
C(67) Fe(9) C(107) 30.0(15) yes
C(67) Fe(9) C(108) 37.6(12) yes
C(67) Fe(9) C(114) 68.4(12) yes
C(67) Fe(9) C(115) 97.9(13) yes
C(67) Fe(9) C(116) 80.7(12) yes
C(68) Fe(9) C(69) 41.7(10) yes
C(68) Fe(9) C(70) 70.2(12) yes
C(68) Fe(9) C(71) 56.4(16) yes
C(68) Fe(9) C(107) 56.3(13) yes
C(68) Fe(9) C(108) 20.1(10) yes
C(68) Fe(9) C(114) 83.2(10) yes
C(68) Fe(9) C(115) 88.6(11) yes
C(68) Fe(9) C(116) 57.0(10) yes
C(69) Fe(9) C(70) 37.7(11) yes
C(69) Fe(9) C(71) 54.8(17) yes
C(69) Fe(9) C(107) 65.4(14) yes
C(69) Fe(9) C(108) 26.5(10) yes
C(69) Fe(9) C(114) 64.1(9) yes
C(69) Fe(9) C(115) 48.1(11) yes
C(69) Fe(9) C(116) 17.1(10) yes
C(70) Fe(9) C(71) 39.9(16) yes
C(70) Fe(9) C(107) 53.9(14) yes
C(70) Fe(9) C(108) 50.1(11) yes
C(70) Fe(9) C(114) 29.7(11) yes
C(70) Fe(9) C(115) 25.8(12) yes
C(70) Fe(9) C(116) 38.6(11) yes
C(71) Fe(9) C(107) 14.0(18) yes
C(71) Fe(9) C(108) 42.6(16) yes
C(71) Fe(9) C(114) 30.2(14) yes
C(71) Fe(9) C(115) 65.2(16) yes
C(71) Fe(9) C(116) 67.3(17) yes
C(107) Fe(9) C(108) 47.7(14) yes
C(107) Fe(9) C(114) 39.8(12) yes
C(107) Fe(9) C(115) 78.9(13) yes
C(107) Fe(9) C(116) 79.5(14) yes
C(108) Fe(9) C(114) 65.4(9) yes
C(108) Fe(9) C(115) 69.8(11) yes
C(108) Fe(9) C(116) 43.5(10) yes
C(114) Fe(9) C(115) 46.1(9) yes
C(114) Fe(9) C(116) 68.1(9) yes
C(115) Fe(9) C(116) 37.9(11) yes
C(72) Fe(10) C(73) 38.8(4) yes
C(72) Fe(10) C(74) 70.6(5) yes
C(72) Fe(10) C(75) 87.5(7) yes
C(72) Fe(10) C(76) 73.9(5) yes
C(72) Fe(10) C(77) 40.4(4) yes
C(72) Fe(10) C(78) 102.2(6) yes
C(72) Fe(10) C(79) 104.4(5) yes
C(72) Fe(10) C(80) 171.2(6) yes
C(72) Fe(10) C(81) 131.0(6) yes
C(72) Fe(10) C(82) 135.3(7) yes
C(73) Fe(10) C(74) 38.1(5) yes
C(73) Fe(10) C(75) 71.0(8) yes
C(73) Fe(10) C(76) 82.4(5) yes
C(73) Fe(10) C(77) 70.1(5) yes
C(73) Fe(10) C(78) 123.4(6) yes
C(73) Fe(10) C(79) 100.4(6) yes
C(73) Fe(10) C(80) 146.3(7) yes
C(73) Fe(10) C(81) 163.0(6) yes
C(73) Fe(10) C(82) 109.7(8) yes
C(74) Fe(10) C(75) 38.8(8) yes
C(74) Fe(10) C(76) 67.5(6) yes
C(74) Fe(10) C(77) 82.7(5) yes
C(74) Fe(10) C(78) 155.5(7) yes
C(74) Fe(10) C(79) 118.4(6) yes
C(74) Fe(10) C(80) 117.4(7) yes
C(74) Fe(10) C(81) 157.7(7) yes
C(74) Fe(10) C(82) 101.8(8) yes
C(75) Fe(10) C(76) 37.5(8) yes
C(75) Fe(10) C(77) 72.8(6) yes
C(75) Fe(10) C(78) 165.2(9) yes
C(75) Fe(10) C(79) 149.2(8) yes
C(75) Fe(10) C(80) 101.1(8) yes
C(75) Fe(10) C(81) 125.8(9) yes
C(75) Fe(10) C(82) 114.4(9) yes
C(76) Fe(10) C(77) 41.7(6) yes
C(76) Fe(10) C(78) 134.5(7) yes
C(76) Fe(10) C(79) 173.3(8) yes
C(76) Fe(10) C(80) 111.8(7) yes
C(76) Fe(10) C(81) 109.4(7) yes
C(76) Fe(10) C(82) 145.6(8) yes
C(77) Fe(10) C(78) 107.4(6) yes
C(77) Fe(10) C(79) 133.5(6) yes
C(77) Fe(10) C(80) 140.4(7) yes
C(77) Fe(10) C(81) 110.0(7) yes
C(77) Fe(10) C(82) 172.6(7) yes
C(78) Fe(10) C(79) 39.1(7) yes
C(78) Fe(10) C(80) 69.0(8) yes
C(78) Fe(10) C(81) 39.6(7) yes
C(78) Fe(10) C(82) 66.2(9) yes
C(79) Fe(10) C(80) 69.2(7) yes
C(79) Fe(10) C(81) 66.6(7) yes
C(79) Fe(10) C(82) 39.1(8) yes
C(80) Fe(10) C(81) 41.5(8) yes
C(80) Fe(10) C(82) 42.3(9) yes
C(81) Fe(10) C(82) 67.8(9) yes
Fe(1) S(1) Fe(2) 74.06(7) yes
Fe(1) S(1) Fe(3) 75.23(7) yes
Fe(2) S(1) Fe(3) 73.80(6) yes
Fe(1) S(2) Fe(2) 73.21(7) yes
Fe(1) S(2) Fe(4) 72.99(7) yes
Fe(2) S(2) Fe(4) 69.99(7) yes
Fe(1) S(3) Fe(3) 74.53(7) yes
Fe(1) S(3) Fe(4) 73.26(7) yes
Fe(3) S(3) Fe(4) 70.53(7) yes
Fe(2) S(4) Fe(3) 69.52(6) yes
Fe(2) S(4) Fe(4) 66.51(6) yes
Fe(2) S(4) Fe(5) 69.31(6) yes
Fe(2) S(4) Fe(6) 108.57(8) yes
Fe(2) S(4) Fe(7) 134.74(9) yes
Fe(3) S(4) Fe(4) 66.33(6) yes
Fe(3) S(4) Fe(5) 105.08(7) yes
Fe(3) S(4) Fe(6) 68.43(5) yes
Fe(3) S(4) Fe(7) 133.83(9) yes
Fe(4) S(4) Fe(5) 135.11(9) yes
Fe(4) S(4) Fe(6) 132.92(8) yes
Fe(4) S(4) Fe(7) 150.92(9) yes
Fe(5) S(4) Fe(6) 69.55(6) yes
Fe(5) S(4) Fe(7) 67.07(6) yes
Fe(6) S(4) Fe(7) 66.35(6) yes
Fe(5) S(5) Fe(6) 73.89(6) yes
Fe(5) S(5) Fe(8) 75.21(6) yes
Fe(6) S(5) Fe(8) 74.09(6) yes
Fe(5) S(6) Fe(7) 70.84(6) yes
Fe(5) S(6) Fe(8) 74.03(6) yes
Fe(7) S(6) Fe(8) 72.85(7) yes
Fe(6) S(7) Fe(7) 70.20(8) yes
Fe(6) S(7) Fe(8) 73.28(7) yes
Fe(7) S(7) Fe(8) 73.11(7) yes
Fe(1) S(8) C(1) 115.7(2) yes
Fe(8) S(9) C(28) 118.2(2) yes
Fe(4) S(10) C(61) 110.4(4) yes
Fe(7) S(11) C(72) 108.0(4) yes
C(7) Si(1) C(8) 107.6(3) yes
C(7) Si(1) C(9) 107.9(4) yes
C(7) Si(1) C(10) 115.4(4) yes
C(8) Si(1) C(9) 109.4(4) yes
C(8) Si(1) C(10) 107.4(4) yes
C(9) Si(1) C(10) 109.0(4) yes
C(7) Si(2) C(11) 108.7(4) yes
C(7) Si(2) C(12) 114.1(4) yes
C(7) Si(2) C(13) 111.5(4) yes
C(11) Si(2) C(12) 107.7(5) yes
C(11) Si(2) C(13) 108.7(5) yes
C(12) Si(2) C(13) 105.9(4) yes
C(14) Si(3) C(15) 114.1(5) yes
C(14) Si(3) C(16) 106.6(5) yes
C(14) Si(3) C(17) 111.5(5) yes
C(15) Si(3) C(16) 107.7(6) yes
C(15) Si(3) C(17) 110.4(6) yes
C(16) Si(3) C(17) 106.1(6) yes
C(14) Si(4) C(18) 113.2(5) yes
C(14) Si(4) C(19) 112.1(5) yes
C(14) Si(4) C(20) 107.7(5) yes
C(18) Si(4) C(19) 105.5(6) yes
C(18) Si(4) C(20) 107.2(7) yes
C(19) Si(4) C(20) 111.0(6) yes
C(21) Si(5) C(22) 108.6(4) yes
C(21) Si(5) C(23) 108.6(4) yes
C(21) Si(5) C(24) 112.8(4) yes
C(22) Si(5) C(23) 108.2(4) yes
C(22) Si(5) C(24) 110.2(5) yes
C(23) Si(5) C(24) 108.3(4) yes
C(21) Si(6) C(25) 109.0(4) yes
C(21) Si(6) C(26) 109.2(4) yes
C(21) Si(6) C(27) 111.8(4) yes
C(25) Si(6) C(26) 107.6(5) yes
C(25) Si(6) C(27) 109.3(5) yes
C(26) Si(6) C(27) 109.9(5) yes
C(34) Si(7) C(35) 106.9(4) yes
C(34) Si(7) C(36) 115.2(4) yes
C(34) Si(7) C(37) 106.5(4) yes
C(35) Si(7) C(36) 108.7(4) yes
C(35) Si(7) C(37) 109.8(4) yes
C(36) Si(7) C(37) 109.7(4) yes
C(34) Si(8) C(38) 112.4(4) yes
C(34) Si(8) C(39) 110.2(4) yes
C(34) Si(8) C(40) 107.8(4) yes
C(38) Si(8) C(39) 106.5(4) yes
C(38) Si(8) C(40) 111.0(5) yes
C(39) Si(8) C(40) 108.9(4) yes
Si(10) Si(9) Si(11) 166.8(13) yes
Si(10) Si(9) C(41) 127.2(13) yes
Si(10) Si(9) C(42) 102.3(15) yes
Si(10) Si(9) C(43) 74.3(13) yes
Si(10) Si(9) C(44) 73.4(13) yes
Si(10) Si(9) C(45) 52.4(13) yes
Si(11) Si(9) C(42) 90.8(9) yes
Si(11) Si(9) C(43) 118.9(8) yes
Si(11) Si(9) C(44) 102.3(8) yes
Si(11) Si(9) C(45) 121.4(9) yes
Si(11) Si(9) C(47) 146.4(10) yes
C(41) Si(9) C(42) 118.0(11) yes
C(41) Si(9) C(43) 137.6(11) yes
C(41) Si(9) C(44) 121.4(10) yes
C(41) Si(9) C(45) 126.6(10) yes
C(41) Si(9) C(47) 102.4(11) yes
C(42) Si(9) C(44) 105.4(12) yes
C(42) Si(9) C(45) 112.1(12) yes
C(42) Si(9) C(47) 113.3(14) yes
C(43) Si(9) C(44) 98.6(11) yes
C(43) Si(9) C(45) 95.7(11) yes
C(43) Si(9) C(47) 86.9(12) yes
C(44) Si(9) C(47) 93.9(12) yes
C(45) Si(9) C(47) 72.3(12) yes
Si(9) Si(10) C(42) 60.0(13) yes
Si(9) Si(10) C(43) 85.8(13) yes
Si(9) Si(10) C(44) 87.3(13) yes
Si(9) Si(10) C(45) 110.8(15) yes
Si(9) Si(10) C(46) 127(2) yes
Si(9) Si(10) C(47) 142.9(17) yes
C(41) Si(10) C(42) 90.4(8) yes
C(41) Si(10) C(43) 113.3(9) yes
C(41) Si(10) C(44) 103.8(8) yes
C(41) Si(10) C(45) 119.1(10) yes
C(41) Si(10) C(46) 95.5(19) yes
C(41) Si(10) C(47) 107.2(13) yes
C(42) Si(10) C(44) 99.5(10) yes
C(42) Si(10) C(45) 115.8(11) yes
C(42) Si(10) C(46) 117(2) yes
C(42) Si(10) C(47) 130.0(16) yes
C(43) Si(10) C(44) 104.0(11) yes
C(43) Si(10) C(45) 110.4(12) yes
C(43) Si(10) C(46) 102(2) yes
C(43) Si(10) C(47) 109.0(16) yes
C(44) Si(10) C(46) 138(2) yes
C(44) Si(10) C(47) 119.8(15) yes
C(45) Si(10) C(46) 115(2) yes
C(45) Si(10) C(47) 96.0(16) yes
Si(9) Si(11) Si(12) 150.7(9) yes
Si(9) Si(11) C(48) 110.8(11) yes
Si(9) Si(11) C(49) 86.2(11) yes
Si(9) Si(11) C(50) 102.5(10) yes
Si(9) Si(11) C(51) 121.3(11) yes
Si(9) Si(11) C(52) 134.9(11) yes
Si(9) Si(11) C(53) 138.7(8) yes
Si(12) Si(11) C(41) 110.9(10) yes
Si(12) Si(11) C(48) 92.6(13) yes
Si(12) Si(11) C(49) 117.6(15) yes
Si(12) Si(11) C(50) 88.0(13) yes
Si(12) Si(11) C(51) 61.9(13) yes
C(41) Si(11) C(48) 136.6(11) yes
C(41) Si(11) C(49) 117.9(12) yes
C(41) Si(11) C(50) 112.8(11) yes
C(41) Si(11) C(51) 113.0(11) yes
C(41) Si(11) C(52) 95.1(11) yes
C(41) Si(11) C(53) 102.6(8) yes
C(48) Si(11) C(50) 103.6(13) yes
C(48) Si(11) C(51) 110.3(14) yes
C(48) Si(11) C(52) 105.7(15) yes
C(48) Si(11) C(53) 85.2(13) yes
C(49) Si(11) C(50) 105.5(14) yes
C(49) Si(11) C(51) 122.9(14) yes
C(49) Si(11) C(52) 129.8(16) yes
C(49) Si(11) C(53) 107.4(14) yes
C(50) Si(11) C(52) 93.4(15) yes
C(50) Si(11) C(53) 110.5(13) yes
C(51) Si(11) C(52) 66.2(15) yes
C(51) Si(11) C(53) 84.4(13) yes
Si(11) Si(12) C(41) 50.6(8) yes
Si(11) Si(12) C(48) 66.5(12) yes
Si(11) Si(12) C(50) 71.7(12) yes
Si(11) Si(12) C(51) 98.1(15) yes
Si(11) Si(12) C(52) 156.8(18) yes
Si(11) Si(12) C(53) 147.3(15) yes
C(41) Si(12) C(48) 108.1(10) yes
C(41) Si(12) C(50) 95.5(10) yes
C(41) Si(12) C(51) 107.2(12) yes
C(41) Si(12) C(52) 106.2(15) yes
C(41) Si(12) C(53) 113.8(11) yes
C(48) Si(12) C(50) 94.5(13) yes
C(48) Si(12) C(51) 113.0(14) yes
C(48) Si(12) C(52) 131.9(19) yes
C(48) Si(12) C(53) 99.9(14) yes
C(50) Si(12) C(52) 114.6(19) yes
C(50) Si(12) C(53) 140.8(14) yes
C(51) Si(12) C(52) 87(2) yes
C(51) Si(12) C(53) 114.6(16) yes
C(54) Si(13) C(55) 115.9(4) yes
C(54) Si(13) C(56) 110.1(4) yes
C(54) Si(13) C(57) 107.5(3) yes
C(55) Si(13) C(56) 108.2(5) yes
C(55) Si(13) C(57) 108.2(4) yes
C(56) Si(13) C(57) 106.4(4) yes
C(54) Si(14) C(58) 113.8(4) yes
C(54) Si(14) C(59) 110.8(4) yes
C(54) Si(14) C(60) 108.4(4) yes
C(58) Si(14) C(59) 105.8(5) yes
C(58) Si(14) C(60) 106.2(5) yes
C(59) Si(14) C(60) 111.9(4) yes
N(1) Si(15) C(83) 110.8(3) yes
N(1) Si(15) C(84) 114.3(3) yes
N(1) Si(15) C(85) 109.6(3) yes
C(83) Si(15) C(84) 105.1(3) yes
C(83) Si(15) C(85) 109.6(4) yes
C(84) Si(15) C(85) 107.2(3) yes
N(1) Si(16) C(86) 112.1(3) yes
N(1) Si(16) C(87) 111.2(3) yes
N(1) Si(16) C(88) 110.6(3) yes
C(86) Si(16) C(87) 104.9(3) yes
C(86) Si(16) C(88) 109.9(3) yes
C(87) Si(16) C(88) 107.9(4) yes
N(2) Si(17) C(89) 109.1(3) yes
N(2) Si(17) C(90) 111.9(3) yes
N(2) Si(17) C(91) 115.7(3) yes
C(89) Si(17) C(90) 107.3(4) yes
C(89) Si(17) C(91) 106.9(4) yes
C(90) Si(17) C(91) 105.5(3) yes
N(2) Si(18) C(92) 111.2(3) yes
N(2) Si(18) C(93) 112.0(3) yes
N(2) Si(18) C(94) 111.9(3) yes
C(92) Si(18) C(93) 105.5(4) yes
C(92) Si(18) C(94) 106.8(3) yes
C(93) Si(18) C(94) 109.1(3) yes
Fe(2) N(1) Fe(5) 82.8(2) yes
Fe(2) N(1) Si(15) 108.2(2) yes
Fe(2) N(1) Si(16) 112.7(3) yes
Fe(5) N(1) Si(15) 120.0(3) yes
Fe(5) N(1) Si(16) 111.2(2) yes
Si(15) N(1) Si(16) 116.8(3) yes
Fe(3) N(2) Fe(6) 82.9(2) yes
Fe(3) N(2) Si(17) 119.6(3) yes
Fe(3) N(2) Si(18) 112.4(3) yes
Fe(6) N(2) Si(17) 108.5(3) yes
Fe(6) N(2) Si(18) 112.3(2) yes
Si(17) N(2) Si(18) 116.1(3) yes
S(8) C(1) C(2) 118.7(6) yes
S(8) C(1) C(6) 119.6(5) yes
C(2) C(1) C(6) 120.9(7) yes
C(1) C(2) C(3) 116.2(7) yes
C(1) C(2) C(7) 122.5(7) yes
C(3) C(2) C(7) 121.3(7) yes
C(2) C(3) C(4) 126.5(7) yes
C(3) C(4) C(5) 113.5(8) yes
C(3) C(4) C(14) 124.6(8) yes
C(5) C(4) C(14) 121.8(8) yes
C(4) C(5) C(6) 125.6(8) yes
C(1) C(6) C(5) 117.1(7) yes
C(1) C(6) C(21) 122.7(7) yes
C(5) C(6) C(21) 120.2(8) yes
Si(1) C(7) Si(2) 118.6(4) yes
Si(1) C(7) C(2) 115.2(6) yes
Si(2) C(7) C(2) 114.6(5) yes
Si(3) C(14) Si(4) 121.0(4) yes
Si(3) C(14) C(4) 113.3(6) yes
Si(4) C(14) C(4) 110.8(6) yes
Si(5) C(21) Si(6) 120.8(5) yes
Si(5) C(21) C(6) 113.2(6) yes
Si(6) C(21) C(6) 109.7(5) yes
S(9) C(28) C(29) 118.0(6) yes
S(9) C(28) C(33) 120.0(5) yes
C(29) C(28) C(33) 121.4(7) yes
C(28) C(29) C(30) 117.4(8) yes
C(28) C(29) C(34) 122.7(7) yes
C(30) C(29) C(34) 119.8(7) yes
C(29) C(30) C(31) 120.3(7) yes
C(30) C(31) C(32) 118.3(8) yes
C(30) C(31) C(41) 122.7(8) yes
C(32) C(31) C(41) 119.0(9) yes
C(31) C(32) C(33) 123.8(8) yes
C(28) C(33) C(32) 117.9(7) yes
C(28) C(33) C(54) 120.1(7) yes
C(32) C(33) C(54) 121.9(7) yes
Si(7) C(34) Si(8) 120.1(4) yes
Si(7) C(34) C(29) 112.5(5) yes
Si(8) C(34) C(29) 114.2(6) yes
Si(9) C(41) Si(11) 96.0(7) yes
Si(9) C(41) Si(12) 114.6(6) yes
Si(9) C(41) C(31) 117.8(9) yes
Si(10) C(41) Si(11) 111.1(6) yes
Si(10) C(41) Si(12) 129.6(5) yes
Si(10) C(41) C(31) 105.2(7) yes
Si(11) C(41) C(31) 120.6(8) yes
Si(12) C(41) C(31) 108.6(7) yes
Si(9) C(42) C(43) 78(2) yes
Si(10) C(42) C(43) 60.9(18) yes
Si(9) C(43) C(42) 73(2) yes
Si(10) C(43) C(42) 93(2) yes
Si(9) C(44) C(45) 90(2) yes
Si(10) C(44) C(45) 71(2) yes
Si(9) C(45) C(44) 68(2) yes
Si(10) C(45) C(44) 85(2) yes
Si(10) C(46) C(47) 54(5) yes
Si(9) C(47) C(46) 99(6) yes
Si(10) C(47) C(46) 108(6) yes
Si(11) C(48) C(49) 94(3) yes
Si(12) C(48) C(49) 115(3) yes
Si(11) C(49) C(48) 61(3) yes
Si(11) C(50) C(51) 82(3) yes
Si(12) C(50) C(51) 63(2) yes
Si(11) C(51) C(50) 70(2) yes
Si(12) C(51) C(50) 89(3) yes
Si(11) C(52) C(53) 77(3) yes
Si(12) C(52) C(53) 74(3) yes
Si(11) C(53) C(52) 79(3) yes
Si(12) C(53) C(52) 71(3) yes
Si(13) C(54) Si(14) 119.3(4) yes
Si(13) C(54) C(33) 110.3(5) yes
Si(14) C(54) C(33) 111.9(5) yes
Fe(9) C(61) S(10) 129.5(6) yes
Fe(9) C(61) C(62) 67.2(6) yes
Fe(9) C(61) C(66) 67.3(6) yes
S(10) C(61) C(62) 118.4(8) yes
S(10) C(61) C(66) 126.4(9) yes
C(62) C(61) C(66) 114.8(11) yes
Fe(9) C(62) C(61) 72.2(6) yes
Fe(9) C(62) C(63) 70.0(7) yes
C(61) C(62) C(63) 121.0(10) yes
Fe(9) C(63) C(62) 70.8(7) yes
Fe(9) C(63) C(64) 69.4(9) yes
C(62) C(63) C(64) 120.5(12) yes
Fe(9) C(64) C(63) 73.8(8) yes
Fe(9) C(64) C(65) 68.6(9) yes
C(63) C(64) C(65) 120.4(13) yes
Fe(9) C(65) C(64) 73.8(9) yes
Fe(9) C(65) C(66) 71.4(7) yes
C(64) C(65) C(66) 122.7(13) yes
Fe(9) C(66) C(61) 76.9(7) yes
Fe(9) C(66) C(65) 65.7(7) yes
C(61) C(66) C(65) 120.6(13) yes
Fe(9) C(67) C(68) 69(2) yes
Fe(9) C(67) C(71) 64(2) yes
Fe(9) C(67) C(107) 65(2) yes
Fe(9) C(67) C(108) 64.0(18) yes
C(68) C(67) C(71) 95(3) yes
C(68) C(67) C(107) 110(3) yes
C(71) C(67) C(108) 64(2) yes
C(107) C(67) C(108) 81(3) yes
Fe(9) C(68) C(67) 77(2) yes
Fe(9) C(68) C(69) 65.6(15) yes
Fe(9) C(68) C(108) 73(3) yes
C(67) C(68) C(69) 110(2) yes
C(67) C(68) C(108) 83(3) yes
Fe(9) C(69) C(68) 72.7(16) yes
Fe(9) C(69) C(70) 70.6(19) yes
Fe(9) C(69) C(108) 77(2) yes
Fe(9) C(69) C(115) 70.3(14) yes
Fe(9) C(69) C(116) 96(3) yes
C(68) C(69) C(70) 117(2) yes
C(68) C(69) C(115) 140(2) yes
C(68) C(69) C(116) 148(3) yes
C(70) C(69) C(108) 99(2) yes
C(70) C(69) C(116) 84(3) yes
C(108) C(69) C(115) 129(2) yes
C(108) C(69) C(116) 171(4) yes
C(115) C(69) C(116) 52(3) yes
Fe(9) C(70) C(69) 71.7(18) yes
Fe(9) C(70) C(71) 71(2) yes
Fe(9) C(70) C(107) 63.1(15) yes
Fe(9) C(70) C(108) 65.7(13) yes
Fe(9) C(70) C(114) 81(2) yes
Fe(9) C(70) C(115) 86(2) yes
Fe(9) C(70) C(116) 77.4(17) yes
C(69) C(70) C(71) 88(2) yes
C(69) C(70) C(107) 87(2) yes
C(69) C(70) C(114) 137(3) yes
C(69) C(70) C(115) 98(3) yes
C(71) C(70) C(108) 56(2) yes
C(71) C(70) C(114) 51(2) yes
C(71) C(70) C(115) 154(4) yes
C(71) C(70) C(116) 115(3) yes
C(107) C(70) C(108) 55.0(17) yes
C(107) C(70) C(114) 51(2) yes
C(107) C(70) C(115) 146(3) yes
C(107) C(70) C(116) 113(2) yes
C(108) C(70) C(114) 106(2) yes
C(108) C(70) C(115) 127(3) yes
C(108) C(70) C(116) 59.6(18) yes
C(114) C(70) C(115) 113(3) yes
C(114) C(70) C(116) 158(3) yes
C(115) C(70) C(116) 71(2) yes
Fe(9) C(71) C(67) 77(2) yes
Fe(9) C(71) C(70) 69(2) yes
Fe(9) C(71) C(107) 79(7) yes
Fe(9) C(71) C(108) 68(2) yes
Fe(9) C(71) C(114) 79(2) yes
C(67) C(71) C(70) 127(4) yes
C(67) C(71) C(108) 57(2) yes
C(67) C(71) C(114) 155(5) yes
C(70) C(71) C(107) 147(8) yes
C(70) C(71) C(108) 73(2) yes
C(70) C(71) C(114) 49(2) yes
C(107) C(71) C(108) 99(7) yes
C(107) C(71) C(114) 121(9) yes
C(108) C(71) C(114) 121(4) yes
Fe(10) C(72) S(11) 130.3(5) yes
Fe(10) C(72) C(73) 70.7(6) yes
Fe(10) C(72) C(77) 65.4(6) yes
S(11) C(72) C(73) 126.8(8) yes
S(11) C(72) C(77) 119.8(9) yes
C(73) C(72) C(77) 113.3(10) yes
Fe(10) C(73) C(72) 70.5(6) yes
Fe(10) C(73) C(74) 69.7(8) yes
C(72) C(73) C(74) 121.8(12) yes
Fe(10) C(74) C(73) 72.3(7) yes
Fe(10) C(74) C(75) 66.0(10) yes
C(73) C(74) C(75) 121.9(13) yes
Fe(10) C(75) C(74) 75.2(10) yes
Fe(10) C(75) C(76) 71.4(9) yes
C(74) C(75) C(76) 118.9(17) yes
Fe(10) C(76) C(75) 71.1(11) yes
Fe(10) C(76) C(77) 70.1(7) yes
C(75) C(76) C(77) 122.9(15) yes
Fe(10) C(77) C(72) 74.1(6) yes
Fe(10) C(77) C(76) 68.2(7) yes
C(72) C(77) C(76) 120.2(12) yes
Fe(10) C(78) C(79) 70.9(10) yes
Fe(10) C(78) C(81) 67.6(10) yes
C(79) C(78) C(81) 108.1(17) yes
Fe(10) C(79) C(78) 70.1(9) yes
Fe(10) C(79) C(82) 66.5(11) yes
C(78) C(79) C(82) 107.2(17) yes
Fe(10) C(80) C(81) 71.2(11) yes
Fe(10) C(80) C(82) 69.9(13) yes
C(81) C(80) C(82) 103.8(18) yes
Fe(10) C(81) C(78) 72.8(11) yes
Fe(10) C(81) C(80) 67.2(11) yes
C(78) C(81) C(80) 109.8(18) yes
Fe(10) C(82) C(79) 74.5(13) yes
Fe(10) C(82) C(80) 67.8(12) yes
C(79) C(82) C(80) 111(2) yes
C(96) C(95) C(100) 118.0(12) yes
C(95) C(96) C(97) 115.2(13) yes
C(96) C(97) C(98) 127.2(14) yes
C(97) C(98) C(99) 113.6(12) yes
C(98) C(99) C(100) 113.4(13) yes
C(95) C(100) C(99) 127.5(15) yes
C(104) C(101) C(118) 61(2) yes
C(104) C(101) C(124) 63(2) yes
C(118) C(101) C(124) 106(2) yes
C(119) C(102) C(121) 57.4(18) yes
C(119) C(102) C(122) 104(2) yes
C(121) C(102) C(122) 58.6(18) yes
C(101) C(104) C(118) 63(2) yes
C(101) C(104) C(124) 61.1(19) yes
C(118) C(104) C(124) 106(2) yes
Fe(9) C(107) C(67) 85(3) yes
Fe(9) C(107) C(70) 63.1(14) yes
Fe(9) C(107) C(71) 87(7) yes
Fe(9) C(107) C(108) 66.9(16) yes
Fe(9) C(107) C(114) 74.5(17) yes
C(67) C(107) C(70) 115(3) yes
C(67) C(107) C(71) 118(8) yes
C(67) C(107) C(108) 57(2) yes
C(67) C(107) C(114) 150(4) yes
C(70) C(107) C(108) 59.1(18) yes
C(71) C(107) C(108) 64(7) yes
C(108) C(107) C(114) 95(2) yes
Fe(9) C(108) C(67) 78(2) yes
Fe(9) C(108) C(68) 87(3) yes
Fe(9) C(108) C(69) 76(2) yes
Fe(9) C(108) C(70) 64.2(14) yes
Fe(9) C(108) C(71) 69(2) yes
Fe(9) C(108) C(107) 65.4(16) yes
Fe(9) C(108) C(116) 73.3(15) yes
C(67) C(108) C(68) 65(3) yes
C(67) C(108) C(69) 151(3) yes
C(67) C(108) C(70) 108(2) yes
C(67) C(108) C(71) 59(2) yes
C(67) C(108) C(116) 150(2) yes
C(68) C(108) C(69) 126(4) yes
C(68) C(108) C(70) 151(4) yes
C(68) C(108) C(71) 122(4) yes
C(68) C(108) C(107) 105(3) yes
C(68) C(108) C(116) 122(3) yes
C(69) C(108) C(70) 49(2) yes
C(69) C(108) C(71) 99(3) yes
C(69) C(108) C(107) 113(3) yes
C(70) C(108) C(71) 51(2) yes
C(70) C(108) C(107) 65.9(18) yes
C(70) C(108) C(116) 50.0(16) yes
C(71) C(108) C(116) 100(2) yes
C(107) C(108) C(116) 114(2) yes
Fe(9) C(114) C(70) 69(2) yes
Fe(9) C(114) C(71) 71(2) yes
Fe(9) C(114) C(107) 65.7(17) yes
Fe(9) C(114) C(115) 68.2(12) yes
C(70) C(114) C(71) 80(3) yes
C(70) C(114) C(107) 94(2) yes
C(71) C(114) C(115) 108(3) yes
C(107) C(114) C(115) 118(2) yes
Fe(9) C(115) C(69) 61.6(12) yes
Fe(9) C(115) C(70) 68(2) yes
Fe(9) C(115) C(114) 65.7(12) yes
Fe(9) C(115) C(116) 71.7(15) yes
C(69) C(115) C(70) 49(2) yes
C(69) C(115) C(114) 81.0(17) yes
C(70) C(115) C(116) 69(2) yes
C(114) C(115) C(116) 102(2) yes
Fe(9) C(116) C(69) 67(3) yes
Fe(9) C(116) C(70) 64.0(16) yes
Fe(9) C(116) C(108) 63.2(13) yes
Fe(9) C(116) C(115) 70.4(16) yes
C(69) C(116) C(70) 68(3) yes
C(69) C(116) C(115) 106(3) yes
C(70) C(116) C(108) 70.3(19) yes
C(108) C(116) C(115) 107(2) yes
C(101) C(118) C(104) 56(2) yes
C(101) C(118) C(119) 106(2) yes
C(104) C(118) C(119) 118(2) yes
C(102) C(119) C(118) 106(2) yes
C(102) C(119) C(121) 62(2) yes
C(118) C(119) C(121) 113(2) yes
C(102) C(121) C(119) 60.5(18) yes
C(102) C(121) C(122) 60(2) yes
C(119) C(121) C(122) 108(2) yes
C(102) C(122) C(121) 61(2) yes
C(102) C(122) C(124) 104(2) yes
C(121) C(122) C(124) 111(2) yes
C(101) C(124) C(104) 56(2) yes
C(101) C(124) C(122) 106(2) yes
C(104) C(124) C(122) 117(2) yes
C(2) C(3) H(1) 116.7 no
C(4) C(3) H(1) 116.7 no
C(4) C(5) H(2) 117.2 no
C(6) C(5) H(2) 117.2 no
Si(1) C(7) H(3) 101.5 no
Si(2) C(7) H(3) 101.5 no
C(2) C(7) H(3) 101.5 no
Si(1) C(8) H(4) 109.5 no
Si(1) C(8) H(5) 109.5 no
Si(1) C(8) H(6) 109.5 no
H(4) C(8) H(5) 109.5 no
H(4) C(8) H(6) 109.5 no
H(5) C(8) H(6) 109.5 no
Si(1) C(9) H(7) 109.5 no
Si(1) C(9) H(8) 109.5 no
Si(1) C(9) H(9) 109.5 no
H(7) C(9) H(8) 109.5 no
H(7) C(9) H(9) 109.5 no
H(8) C(9) H(9) 109.5 no
Si(1) C(10) H(10) 109.5 no
Si(1) C(10) H(11) 109.5 no
Si(1) C(10) H(12) 109.5 no
H(10) C(10) H(11) 109.5 no
H(10) C(10) H(12) 109.5 no
H(11) C(10) H(12) 109.5 no
Si(2) C(11) H(13) 109.5 no
Si(2) C(11) H(14) 109.5 no
Si(2) C(11) H(15) 109.5 no
H(13) C(11) H(14) 109.5 no
H(13) C(11) H(15) 109.5 no
H(14) C(11) H(15) 109.5 no
Si(2) C(12) H(16) 109.5 no
Si(2) C(12) H(17) 109.5 no
Si(2) C(12) H(18) 109.5 no
H(16) C(12) H(17) 109.5 no
H(16) C(12) H(18) 109.5 no
H(17) C(12) H(18) 109.5 no
Si(2) C(13) H(19) 109.5 no
Si(2) C(13) H(20) 109.5 no
Si(2) C(13) H(21) 109.5 no
H(19) C(13) H(20) 109.5 no
H(19) C(13) H(21) 109.5 no
H(20) C(13) H(21) 109.5 no
Si(3) C(14) H(22) 103.0 no
Si(4) C(14) H(22) 103.0 no
C(4) C(14) H(22) 103.1 no
Si(3) C(15) H(23) 109.5 no
Si(3) C(15) H(24) 109.5 no
Si(3) C(15) H(25) 109.5 no
H(23) C(15) H(24) 109.5 no
H(23) C(15) H(25) 109.5 no
H(24) C(15) H(25) 109.5 no
Si(3) C(16) H(26) 109.5 no
Si(3) C(16) H(27) 109.5 no
Si(3) C(16) H(28) 109.5 no
H(26) C(16) H(27) 109.5 no
H(26) C(16) H(28) 109.5 no
H(27) C(16) H(28) 109.5 no
Si(3) C(17) H(29) 109.5 no
Si(3) C(17) H(30) 109.5 no
Si(3) C(17) H(31) 109.5 no
H(29) C(17) H(30) 109.5 no
H(29) C(17) H(31) 109.5 no
H(30) C(17) H(31) 109.5 no
Si(4) C(18) H(32) 109.5 no
Si(4) C(18) H(33) 109.5 no
Si(4) C(18) H(34) 109.5 no
H(32) C(18) H(33) 109.5 no
H(32) C(18) H(34) 109.5 no
H(33) C(18) H(34) 109.5 no
Si(4) C(19) H(35) 109.5 no
Si(4) C(19) H(36) 109.5 no
Si(4) C(19) H(37) 109.5 no
H(35) C(19) H(36) 109.5 no
H(35) C(19) H(37) 109.5 no
H(36) C(19) H(37) 109.5 no
Si(4) C(20) H(38) 109.5 no
Si(4) C(20) H(39) 109.5 no
Si(4) C(20) H(40) 109.5 no
H(38) C(20) H(39) 109.5 no
H(38) C(20) H(40) 109.5 no
H(39) C(20) H(40) 109.5 no
Si(5) C(21) H(41) 103.7 no
Si(6) C(21) H(41) 103.6 no
C(6) C(21) H(41) 103.7 no
Si(5) C(22) H(42) 109.5 no
Si(5) C(22) H(43) 109.5 no
Si(5) C(22) H(44) 109.5 no
H(42) C(22) H(43) 109.5 no
H(42) C(22) H(44) 109.5 no
H(43) C(22) H(44) 109.5 no
Si(5) C(23) H(45) 109.5 no
Si(5) C(23) H(46) 109.5 no
Si(5) C(23) H(47) 109.5 no
H(45) C(23) H(46) 109.5 no
H(45) C(23) H(47) 109.5 no
H(46) C(23) H(47) 109.5 no
Si(5) C(24) H(48) 109.5 no
Si(5) C(24) H(49) 109.5 no
Si(5) C(24) H(50) 109.5 no
H(48) C(24) H(49) 109.5 no
H(48) C(24) H(50) 109.5 no
H(49) C(24) H(50) 109.5 no
Si(6) C(25) H(51) 109.5 no
Si(6) C(25) H(52) 109.5 no
Si(6) C(25) H(53) 109.5 no
H(51) C(25) H(52) 109.5 no
H(51) C(25) H(53) 109.5 no
H(52) C(25) H(53) 109.5 no
Si(6) C(26) H(54) 109.5 no
Si(6) C(26) H(55) 109.5 no
Si(6) C(26) H(56) 109.5 no
H(54) C(26) H(55) 109.5 no
H(54) C(26) H(56) 109.5 no
H(55) C(26) H(56) 109.5 no
Si(6) C(27) H(57) 109.5 no
Si(6) C(27) H(58) 109.5 no
Si(6) C(27) H(59) 109.5 no
H(57) C(27) H(58) 109.5 no
H(57) C(27) H(59) 109.5 no
H(58) C(27) H(59) 109.5 no
C(29) C(30) H(60) 119.8 no
C(31) C(30) H(60) 119.8 no
C(31) C(32) H(61) 118.1 no
C(33) C(32) H(61) 118.1 no
Si(7) C(34) H(62) 102.2 no
Si(8) C(34) H(62) 102.2 no
C(29) C(34) H(62) 102.2 no
Si(7) C(35) H(63) 109.5 no
Si(7) C(35) H(64) 109.5 no
Si(7) C(35) H(65) 109.5 no
H(63) C(35) H(64) 109.5 no
H(63) C(35) H(65) 109.5 no
H(64) C(35) H(65) 109.5 no
Si(7) C(36) H(66) 109.5 no
Si(7) C(36) H(67) 109.5 no
Si(7) C(36) H(68) 109.5 no
H(66) C(36) H(67) 109.5 no
H(66) C(36) H(68) 109.5 no
H(67) C(36) H(68) 109.5 no
Si(7) C(37) H(69) 109.5 no
Si(7) C(37) H(70) 109.5 no
Si(7) C(37) H(71) 109.5 no
H(69) C(37) H(70) 109.5 no
H(69) C(37) H(71) 109.5 no
H(70) C(37) H(71) 109.5 no
Si(8) C(38) H(72) 109.5 no
Si(8) C(38) H(73) 109.5 no
Si(8) C(38) H(74) 109.5 no
H(72) C(38) H(73) 109.5 no
H(72) C(38) H(74) 109.5 no
H(73) C(38) H(74) 109.5 no
Si(8) C(39) H(75) 109.5 no
Si(8) C(39) H(76) 109.5 no
Si(8) C(39) H(77) 109.5 no
H(75) C(39) H(76) 109.5 no
H(75) C(39) H(77) 109.5 no
H(76) C(39) H(77) 109.5 no
Si(8) C(40) H(78) 109.5 no
Si(8) C(40) H(79) 109.5 no
Si(8) C(40) H(80) 109.5 no
H(78) C(40) H(79) 109.5 no
H(78) C(40) H(80) 109.5 no
H(79) C(40) H(80) 109.5 no
Si(13) C(54) H(81) 104.6 no
Si(14) C(54) H(81) 104.6 no
C(33) C(54) H(81) 104.6 no
Si(13) C(55) H(82) 109.5 no
Si(13) C(55) H(83) 109.5 no
Si(13) C(55) H(84) 109.5 no
H(82) C(55) H(83) 109.5 no
H(82) C(55) H(84) 109.5 no
H(83) C(55) H(84) 109.5 no
Si(13) C(56) H(85) 109.5 no
Si(13) C(56) H(86) 109.5 no
Si(13) C(56) H(87) 109.5 no
H(85) C(56) H(86) 109.5 no
H(85) C(56) H(87) 109.5 no
H(86) C(56) H(87) 109.5 no
Si(13) C(57) H(88) 109.5 no
Si(13) C(57) H(89) 109.5 no
Si(13) C(57) H(90) 109.5 no
H(88) C(57) H(89) 109.5 no
H(88) C(57) H(90) 109.5 no
H(89) C(57) H(90) 109.5 no
Si(14) C(58) H(91) 109.5 no
Si(14) C(58) H(92) 109.5 no
Si(14) C(58) H(93) 109.5 no
H(91) C(58) H(92) 109.5 no
H(91) C(58) H(93) 109.5 no
H(92) C(58) H(93) 109.5 no
Si(14) C(59) H(94) 109.5 no
Si(14) C(59) H(95) 109.5 no
Si(14) C(59) H(96) 109.5 no
H(94) C(59) H(95) 109.5 no
H(94) C(59) H(96) 109.5 no
H(95) C(59) H(96) 109.5 no
Si(14) C(60) H(97) 109.5 no
Si(14) C(60) H(98) 109.5 no
Si(14) C(60) H(99) 109.5 no
H(97) C(60) H(98) 109.5 no
H(97) C(60) H(99) 109.5 no
H(98) C(60) H(99) 109.5 no
Si(15) C(83) H(120) 109.5 no
Si(15) C(83) H(121) 109.5 no
Si(15) C(83) H(122) 109.5 no
H(120) C(83) H(121) 109.5 no
H(120) C(83) H(122) 109.5 no
H(121) C(83) H(122) 109.5 no
Si(15) C(84) H(123) 109.5 no
Si(15) C(84) H(124) 109.5 no
Si(15) C(84) H(125) 109.5 no
H(123) C(84) H(124) 109.5 no
H(123) C(84) H(125) 109.5 no
H(124) C(84) H(125) 109.5 no
Si(15) C(85) H(126) 109.5 no
Si(15) C(85) H(127) 109.5 no
Si(15) C(85) H(128) 109.5 no
H(126) C(85) H(127) 109.5 no
H(126) C(85) H(128) 109.5 no
H(127) C(85) H(128) 109.5 no
Si(16) C(86) H(129) 109.5 no
Si(16) C(86) H(130) 109.5 no
Si(16) C(86) H(131) 109.5 no
H(129) C(86) H(130) 109.5 no
H(129) C(86) H(131) 109.5 no
H(130) C(86) H(131) 109.5 no
Si(16) C(87) H(132) 109.5 no
Si(16) C(87) H(133) 109.5 no
Si(16) C(87) H(134) 109.5 no
H(132) C(87) H(133) 109.5 no
H(132) C(87) H(134) 109.5 no
H(133) C(87) H(134) 109.5 no
Si(16) C(88) H(135) 109.5 no
Si(16) C(88) H(136) 109.5 no
Si(16) C(88) H(137) 109.5 no
H(135) C(88) H(136) 109.5 no
H(135) C(88) H(137) 109.5 no
H(136) C(88) H(137) 109.5 no
Si(17) C(89) H(138) 109.5 no
Si(17) C(89) H(139) 109.5 no
Si(17) C(89) H(140) 109.5 no
H(138) C(89) H(139) 109.5 no
H(138) C(89) H(140) 109.5 no
H(139) C(89) H(140) 109.5 no
Si(17) C(90) H(141) 109.5 no
Si(17) C(90) H(142) 109.5 no
Si(17) C(90) H(143) 109.5 no
H(141) C(90) H(142) 109.5 no
H(141) C(90) H(143) 109.5 no
H(142) C(90) H(143) 109.5 no
Si(17) C(91) H(144) 109.5 no
Si(17) C(91) H(145) 109.5 no
Si(17) C(91) H(146) 109.5 no
H(144) C(91) H(145) 109.5 no
H(144) C(91) H(146) 109.5 no
H(145) C(91) H(146) 109.5 no
Si(18) C(92) H(147) 109.5 no
Si(18) C(92) H(148) 109.5 no
Si(18) C(92) H(149) 109.5 no
H(147) C(92) H(148) 109.5 no
H(147) C(92) H(149) 109.5 no
H(148) C(92) H(149) 109.5 no
Si(18) C(93) H(150) 109.5 no
Si(18) C(93) H(151) 109.5 no
Si(18) C(93) H(152) 109.5 no
H(150) C(93) H(151) 109.5 no
H(150) C(93) H(152) 109.5 no
H(151) C(93) H(152) 109.5 no
Si(18) C(94) H(153) 109.5 no
Si(18) C(94) H(154) 109.5 no
Si(18) C(94) H(155) 109.5 no
H(153) C(94) H(154) 109.5 no
H(153) C(94) H(155) 109.5 no
H(154) C(94) H(155) 109.5 no
C(96) C(95) H(100) 107.8 no
C(96) C(95) H(101) 107.8 no
C(100) C(95) H(100) 107.8 no
C(100) C(95) H(101) 107.8 no
H(100) C(95) H(101) 107.1 no
C(95) C(96) H(102) 108.5 no
C(95) C(96) H(103) 108.5 no
C(97) C(96) H(102) 108.5 no
C(97) C(96) H(103) 108.5 no
H(102) C(96) H(103) 107.5 no
C(96) C(97) H(104) 105.5 no
C(96) C(97) H(105) 105.5 no
C(98) C(97) H(104) 105.5 no
C(98) C(97) H(105) 105.5 no
H(104) C(97) H(105) 106.1 no
C(97) C(98) H(106) 108.8 no
C(97) C(98) H(107) 108.8 no
C(99) C(98) H(106) 108.9 no
C(99) C(98) H(107) 108.8 no
H(106) C(98) H(107) 107.7 no
C(98) C(99) H(108) 108.9 no
C(98) C(99) H(109) 108.9 no
C(100) C(99) H(108) 108.9 no
C(100) C(99) H(109) 108.9 no
H(108) C(99) H(109) 107.7 no
C(95) C(100) H(110) 105.4 no
C(95) C(100) H(111) 105.4 no
C(99) C(100) H(110) 105.4 no
C(99) C(100) H(111) 105.4 no
H(110) C(100) H(111) 106.0 no

loop_
_geom_bond_atom_site_label_1
_geom_bond_atom_site_label_2
_geom_bond_distance
_geom_bond_publ_flag
Fe(1) Fe(2) 2.7215(15) yes
Fe(1) Fe(3) 2.7662(17) yes
Fe(1) Fe(4) 2.7139(16) yes
Fe(1) S(1) 2.248(2) yes
Fe(1) S(2) 2.276(2) yes
Fe(1) S(3) 2.273(2) yes
Fe(1) S(8) 2.227(2) yes
Fe(2) Fe(3) 2.7348(14) yes
Fe(2) Fe(4) 2.6238(15) yes
Fe(2) Fe(5) 2.7204(15) yes
Fe(2) S(1) 2.271(2) yes
Fe(2) S(2) 2.288(2) yes
Fe(2) S(4) 2.378(2) yes
Fe(2) N(1) 2.048(5) yes
Fe(3) Fe(4) 2.6390(17) yes
Fe(3) Fe(6) 2.7017(14) yes
Fe(3) S(1) 2.284(2) yes
Fe(3) S(3) 2.295(2) yes
Fe(3) S(4) 2.4181(19) yes
Fe(3) N(2) 2.044(6) yes
Fe(4) S(2) 2.287(2) yes
Fe(4) S(3) 2.276(2) yes
Fe(4) S(4) 2.406(2) yes
Fe(4) S(10) 2.321(2) yes
Fe(5) Fe(6) 2.7333(14) yes
Fe(5) Fe(7) 2.6583(15) yes
Fe(5) Fe(8) 2.7594(15) yes
Fe(5) S(4) 2.406(2) yes
Fe(5) S(5) 2.279(2) yes
Fe(5) S(6) 2.304(2) yes
Fe(5) N(1) 2.067(6) yes
Fe(6) Fe(7) 2.6224(13) yes
Fe(6) Fe(8) 2.7175(14) yes
Fe(6) S(4) 2.386(2) yes
Fe(6) S(5) 2.268(2) yes
Fe(6) S(7) 2.283(2) yes
Fe(6) N(2) 2.035(5) yes
Fe(7) Fe(8) 2.7093(16) yes
Fe(7) S(4) 2.406(2) yes
Fe(7) S(6) 2.283(2) yes
Fe(7) S(7) 2.278(2) yes
Fe(7) S(11) 2.314(2) yes
Fe(8) S(5) 2.243(2) yes
Fe(8) S(6) 2.280(2) yes
Fe(8) S(7) 2.271(2) yes
Fe(8) S(9) 2.228(2) yes
Fe(9) C(61) 2.206(11) yes
Fe(9) C(62) 2.135(11) yes
Fe(9) C(63) 2.124(14) yes
Fe(9) C(64) 2.071(15) yes
Fe(9) C(65) 2.008(15) yes
Fe(9) C(66) 2.089(11) yes
Fe(9) C(67) 2.24(3) yes
Fe(9) C(68) 2.15(3) yes
Fe(9) C(69) 2.05(2) yes
Fe(9) C(70) 2.03(3) yes
Fe(9) C(71) 2.07(4) yes
Fe(9) C(107) 2.03(3) yes
Fe(9) C(108) 2.06(2) yes
Fe(9) C(114) 2.15(2) yes
Fe(9) C(115) 2.19(2) yes
Fe(9) C(116) 2.21(2) yes
Fe(10) C(72) 2.197(11) yes
Fe(10) C(73) 2.199(13) yes
Fe(10) C(74) 2.165(16) yes
Fe(10) C(75) 2.046(18) yes
Fe(10) C(76) 2.050(13) yes
Fe(10) C(77) 2.077(13) yes
Fe(10) C(78) 2.099(18) yes
Fe(10) C(79) 2.109(15) yes
Fe(10) C(80) 1.98(2) yes
Fe(10) C(81) 2.031(19) yes
Fe(10) C(82) 2.01(2) yes
S(8) C(1) 1.810(8) yes
S(9) C(28) 1.797(8) yes
S(10) C(61) 1.652(12) yes
S(11) C(72) 1.668(11) yes
Si(1) C(7) 1.880(8) yes
Si(1) C(8) 1.861(9) yes
Si(1) C(9) 1.850(10) yes
Si(1) C(10) 1.872(9) yes
Si(2) C(7) 1.892(8) yes
Si(2) C(11) 1.903(11) yes
Si(2) C(12) 1.825(9) yes
Si(2) C(13) 1.856(10) yes
Si(3) C(14) 1.874(10) yes
Si(3) C(15) 1.822(14) yes
Si(3) C(16) 1.851(12) yes
Si(3) C(17) 1.908(12) yes
Si(4) C(14) 1.916(9) yes
Si(4) C(18) 1.822(14) yes
Si(4) C(19) 1.823(11) yes
Si(4) C(20) 1.808(14) yes
Si(5) C(21) 1.850(9) yes
Si(5) C(22) 1.863(12) yes
Si(5) C(23) 1.893(9) yes
Si(5) C(24) 1.876(11) yes
Si(6) C(21) 1.886(9) yes
Si(6) C(25) 1.889(11) yes
Si(6) C(26) 1.873(12) yes
Si(6) C(27) 1.847(12) yes
Si(7) C(34) 1.895(8) yes
Si(7) C(35) 1.889(10) yes
Si(7) C(36) 1.895(9) yes
Si(7) C(37) 1.852(9) yes
Si(8) C(34) 1.873(8) yes
Si(8) C(38) 1.845(10) yes
Si(8) C(39) 1.874(10) yes
Si(8) C(40) 1.867(10) yes
Si(9) Si(10) 0.694(13) yes
Si(9) Si(11) 2.451(14) yes
Si(9) C(41) 1.580(17) yes
Si(9) C(42) 1.99(3) yes
Si(9) C(43) 2.03(2) yes
Si(9) C(44) 2.09(2) yes
Si(9) C(45) 2.25(3) yes
Si(9) C(47) 2.24(3) yes
Si(10) C(41) 2.074(14) yes
Si(10) C(42) 2.24(2) yes
Si(10) C(43) 1.96(2) yes
Si(10) C(44) 2.01(2) yes
Si(10) C(45) 1.91(3) yes
Si(10) C(46) 1.95(6) yes
Si(10) C(47) 1.65(3) yes
Si(11) Si(12) 0.705(11) yes
Si(11) C(41) 1.715(12) yes
Si(11) C(48) 1.81(3) yes
Si(11) C(49) 2.07(4) yes
Si(11) C(50) 1.93(3) yes
Si(11) C(51) 2.04(3) yes
Si(11) C(52) 2.17(4) yes
Si(11) C(53) 2.15(2) yes
Si(12) C(41) 2.074(13) yes
Si(12) C(48) 1.97(3) yes
Si(12) C(50) 2.04(3) yes
Si(12) C(51) 1.81(3) yes
Si(12) C(52) 1.50(4) yes
Si(12) C(53) 1.53(2) yes
Si(13) C(54) 1.892(8) yes
Si(13) C(55) 1.838(11) yes
Si(13) C(56) 1.866(10) yes
Si(13) C(57) 1.883(9) yes
Si(14) C(54) 1.868(8) yes
Si(14) C(58) 1.917(11) yes
Si(14) C(59) 1.829(10) yes
Si(14) C(60) 1.840(9) yes
Si(15) N(1) 1.781(6) yes
Si(15) C(83) 1.877(8) yes
Si(15) C(84) 1.893(9) yes
Si(15) C(85) 1.852(8) yes
Si(16) N(1) 1.757(5) yes
Si(16) C(86) 1.882(8) yes
Si(16) C(87) 1.901(8) yes
Si(16) C(88) 1.879(8) yes
Si(17) N(2) 1.796(6) yes
Si(17) C(89) 1.928(9) yes
Si(17) C(90) 1.860(7) yes
Si(17) C(91) 1.867(8) yes
Si(18) N(2) 1.758(6) yes
Si(18) C(92) 1.880(8) yes
Si(18) C(93) 1.871(9) yes
Si(18) C(94) 1.916(8) yes
C(1) C(2) 1.414(10) yes
C(1) C(6) 1.407(12) yes
C(2) C(3) 1.364(12) yes
C(2) C(7) 1.504(12) yes
C(3) C(4) 1.384(13) yes
C(4) C(5) 1.385(12) yes
C(4) C(14) 1.491(12) yes
C(5) C(6) 1.366(12) yes
C(6) C(21) 1.543(11) yes
C(28) C(29) 1.379(10) yes
C(28) C(33) 1.418(11) yes
C(29) C(30) 1.434(12) yes
C(29) C(34) 1.533(12) yes
C(30) C(31) 1.399(14) yes
C(31) C(32) 1.369(12) yes
C(31) C(41) 1.534(13) yes
C(32) C(33) 1.349(12) yes
C(33) C(54) 1.533(10) yes
C(42) C(43) 0.98(4) yes
C(44) C(45) 0.83(3) yes
C(46) C(47) 0.66(7) yes
C(48) C(49) 0.88(5) yes
C(50) C(51) 0.94(4) yes
C(52) C(53) 0.89(5) yes
C(61) C(62) 1.507(16) yes
C(61) C(66) 1.322(16) yes
C(62) C(63) 1.431(19) yes
C(63) C(64) 1.325(19) yes
C(64) C(65) 1.31(2) yes
C(65) C(66) 1.50(2) yes
C(67) C(68) 1.28(4) yes
C(67) C(71) 1.43(6) yes
C(67) C(107) 1.13(5) yes
C(67) C(108) 1.40(4) yes
C(68) C(69) 1.50(3) yes
C(68) C(108) 0.74(3) yes
C(69) C(70) 1.32(4) yes
C(69) C(108) 0.94(3) yes
C(69) C(116) 0.65(3) yes
C(70) C(71) 1.40(5) yes
C(70) C(114) 1.08(3) yes
C(70) C(115) 0.96(4) yes
C(70) C(116) 1.41(4) yes
C(71) C(107) 0.50(6) yes
C(71) C(108) 1.50(5) yes
C(71) C(114) 1.10(5) yes
C(72) C(73) 1.462(18) yes
C(72) C(77) 1.481(16) yes
C(73) C(74) 1.42(2) yes
C(74) C(75) 1.40(3) yes
C(75) C(76) 1.32(2) yes
C(76) C(77) 1.47(2) yes
C(78) C(79) 1.41(2) yes
C(78) C(81) 1.40(2) yes
C(79) C(82) 1.38(3) yes
C(80) C(81) 1.42(3) yes
C(80) C(82) 1.44(3) yes
C(95) C(96) 1.402(19) yes
C(95) C(100) 1.43(2) yes
C(96) C(97) 1.47(2) yes
C(97) C(98) 1.43(2) yes
C(98) C(99) 1.519(19) yes
C(99) C(100) 1.44(2) yes
C(101) C(104) 1.46(4) yes
C(101) C(118) 1.56(4) yes
C(101) C(124) 1.55(3) yes
C(102) C(119) 1.55(3) yes
C(102) C(121) 1.57(4) yes
C(102) C(122) 1.57(4) yes
C(104) C(118) 1.54(4) yes
C(104) C(124) 1.58(4) yes
C(107) C(108) 1.65(5) yes
C(107) C(114) 1.43(4) yes
C(108) C(116) 1.59(3) yes
C(114) C(115) 1.70(3) yes
C(115) C(116) 1.43(4) yes
C(118) C(119) 1.49(3) yes
C(119) C(121) 1.50(3) yes
C(121) C(122) 1.54(4) yes
C(122) C(124) 1.52(3) yes
C(3) H(1) 0.950 no
C(5) H(2) 0.950 no
C(7) H(3) 1.000 no
C(8) H(4) 0.980 no
C(8) H(5) 0.980 no
C(8) H(6) 0.980 no
C(9) H(7) 0.980 no
C(9) H(8) 0.980 no
C(9) H(9) 0.980 no
C(10) H(10) 0.980 no
C(10) H(11) 0.980 no
C(10) H(12) 0.980 no
C(11) H(13) 0.980 no
C(11) H(14) 0.980 no
C(11) H(15) 0.980 no
C(12) H(16) 0.980 no
C(12) H(17) 0.980 no
C(12) H(18) 0.980 no
C(13) H(19) 0.980 no
C(13) H(20) 0.980 no
C(13) H(21) 0.980 no
C(14) H(22) 1.000 no
C(15) H(23) 0.980 no
C(15) H(24) 0.980 no
C(15) H(25) 0.980 no
C(16) H(26) 0.980 no
C(16) H(27) 0.980 no
C(16) H(28) 0.980 no
C(17) H(29) 0.980 no
C(17) H(30) 0.980 no
C(17) H(31) 0.980 no
C(18) H(32) 0.980 no
C(18) H(33) 0.980 no
C(18) H(34) 0.980 no
C(19) H(35) 0.980 no
C(19) H(36) 0.980 no
C(19) H(37) 0.980 no
C(20) H(38) 0.980 no
C(20) H(39) 0.980 no
C(20) H(40) 0.980 no
C(21) H(41) 1.000 no
C(22) H(42) 0.980 no
C(22) H(43) 0.980 no
C(22) H(44) 0.980 no
C(23) H(45) 0.980 no
C(23) H(46) 0.980 no
C(23) H(47) 0.980 no
C(24) H(48) 0.980 no
C(24) H(49) 0.980 no
C(24) H(50) 0.980 no
C(25) H(51) 0.980 no
C(25) H(52) 0.980 no
C(25) H(53) 0.980 no
C(26) H(54) 0.980 no
C(26) H(55) 0.980 no
C(26) H(56) 0.980 no
C(27) H(57) 0.980 no
C(27) H(58) 0.980 no
C(27) H(59) 0.980 no
C(30) H(60) 0.950 no
C(32) H(61) 0.950 no
C(34) H(62) 1.000 no
C(35) H(63) 0.980 no
C(35) H(64) 0.980 no
C(35) H(65) 0.980 no
C(36) H(66) 0.980 no
C(36) H(67) 0.980 no
C(36) H(68) 0.980 no
C(37) H(69) 0.980 no
C(37) H(70) 0.980 no
C(37) H(71) 0.980 no
C(38) H(72) 0.980 no
C(38) H(73) 0.980 no
C(38) H(74) 0.980 no
C(39) H(75) 0.980 no
C(39) H(76) 0.980 no
C(39) H(77) 0.980 no
C(40) H(78) 0.980 no
C(40) H(79) 0.980 no
C(40) H(80) 0.980 no
C(54) H(81) 1.000 no
C(55) H(82) 0.980 no
C(55) H(83) 0.980 no
C(55) H(84) 0.980 no
C(56) H(85) 0.980 no
C(56) H(86) 0.980 no
C(56) H(87) 0.980 no
C(57) H(88) 0.980 no
C(57) H(89) 0.980 no
C(57) H(90) 0.980 no
C(58) H(91) 0.980 no
C(58) H(92) 0.980 no
C(58) H(93) 0.980 no
C(59) H(94) 0.980 no
C(59) H(95) 0.980 no
C(59) H(96) 0.980 no
C(60) H(97) 0.980 no
C(60) H(98) 0.980 no
C(60) H(99) 0.980 no
C(83) H(120) 0.980 no
C(83) H(121) 0.980 no
C(83) H(122) 0.980 no
C(84) H(123) 0.980 no
C(84) H(124) 0.980 no
C(84) H(125) 0.980 no
C(85) H(126) 0.980 no
C(85) H(127) 0.980 no
C(85) H(128) 0.980 no
C(86) H(129) 0.980 no
C(86) H(130) 0.980 no
C(86) H(131) 0.980 no
C(87) H(132) 0.980 no
C(87) H(133) 0.980 no
C(87) H(134) 0.980 no
C(88) H(135) 0.980 no
C(88) H(136) 0.980 no
C(88) H(137) 0.980 no
C(89) H(138) 0.980 no
C(89) H(139) 0.980 no
C(89) H(140) 0.980 no
C(90) H(141) 0.980 no
C(90) H(142) 0.980 no
C(90) H(143) 0.980 no
C(91) H(144) 0.980 no
C(91) H(145) 0.980 no
C(91) H(146) 0.980 no
C(92) H(147) 0.980 no
C(92) H(148) 0.980 no
C(92) H(149) 0.980 no
C(93) H(150) 0.980 no
C(93) H(151) 0.980 no
C(93) H(152) 0.980 no
C(94) H(153) 0.980 no
C(94) H(154) 0.980 no
C(94) H(155) 0.980 no
C(95) H(100) 0.990 no
C(95) H(101) 0.990 no
C(96) H(102) 0.990 no
C(96) H(103) 0.990 no
C(97) H(104) 0.990 no
C(97) H(105) 0.990 no
C(98) H(106) 0.990 no
C(98) H(107) 0.990 no
C(99) H(108) 0.990 no
C(99) H(109) 0.990 no
C(100) H(110) 0.990 no
C(100) H(111) 0.990 no

loop_
_geom_contact_atom_site_label_1
_geom_contact_atom_site_label_2
_geom_contact_distance
_geom_contact_site_symmetry_2
S(5) C(71) 3.59(5) 2_655
S(10) C(77) 3.483(13) 3_665
C(62) C(72) 3.451(15) 3_665
C(71) S(5) 3.59(5) 2_645
C(72) C(62) 3.451(15) 3_665
C(77) S(10) 3.483(13) 3_665
Si(8) H(8) 3.412 2_655
Si(15) H(151) 3.594 2_655
Si(18) H(124) 3.546 2_645
C(8) H(76) 3.476 2_645
C(9) H(73) 3.307 2_645
C(9) H(76) 3.511 2_645
C(9) H(79) 3.313 2_645
C(9) H(108) 3.555 .
C(10) H(72) 3.550 2_645
C(10) H(76) 3.322 2_645
C(11) H(45) 3.540 4_565
C(11) H(108) 3.107 .
C(12) H(45) 3.124 4_565
C(12) H(49) 3.559 4_565
C(12) H(108) 3.548 .
C(13) H(49) 3.598 4_565
C(17) H(93) 3.399 1_556
C(19) H(91) 3.545 1_556
C(19) H(92) 3.136 1_556
C(23) H(14) 3.408 4_465
C(23) H(17) 3.198 4_465
C(25) H(88) 3.331 2_655
C(25) H(106) 3.337 4_465
C(25) H(109) 3.128 4_465
C(26) H(83) 3.415 2_655
C(26) H(89) 3.496 2_655
C(36) H(92) 3.468 4_465
C(36) H(95) 3.539 4_465
C(36) H(98) 3.538 4_465
C(37) H(94) 3.287 4_465
C(37) H(98) 3.214 4_465
C(38) H(8) 3.108 2_655
C(38) H(10) 3.461 2_655
C(38) H(104) 3.309 2_655
C(38) H(107) 3.559 2_655
C(39) H(5) 3.488 2_655
C(39) H(8) 3.452 2_655
C(39) H(11) 3.593 2_655
C(40) H(8) 3.283 2_655
C(40) H(104) 3.112 2_655
C(42) H(48) 3.114 1_554
C(42) H(50) 3.369 1_554
C(43) H(57) 3.511 1_554
C(43) H(59) 3.522 1_554
C(48) H(36) 3.390 4_464
C(48) H(39) 3.308 4_464
C(49) H(33) 3.367 4_464
C(49) H(36) 3.035 4_464
C(49) H(39) 3.378 4_464
C(50) H(26) 3.008 1_554
C(51) H(26) 3.119 1_554
C(55) H(55) 3.491 2_645
C(57) H(51) 3.378 2_645
C(57) H(55) 3.294 2_645
C(58) H(29) 3.459 1_554
C(58) H(31) 3.537 1_554
C(58) H(37) 3.001 1_554
C(58) H(66) 3.522 4_565
C(59) H(66) 3.343 4_565
C(59) H(70) 3.167 4_565
C(59) H(105) 2.816 3_765
C(59) H(106) 3.467 3_765
C(60) H(70) 3.174 4_565
C(62) H(132) 3.533 3_665
C(63) H(64) 2.894 3_665
C(63) H(69) 3.254 3_665
C(64) H(64) 2.907 3_665
C(67) H(75) 2.903 2_645
C(67) H(79) 3.376 2_645
C(68) H(124) 3.589 2_645
C(69) H(144) 3.496 2_645
C(70) H(130) 3.425 3_665
C(70) H(139) 3.483 2_645
C(70) H(144) 2.811 2_645
C(71) H(99) 3.504 2_645
C(71) H(144) 3.536 2_645
C(76) H(42) 3.470 3_665
C(77) H(133) 3.264 3_665
C(80) H(14) 3.587 2_645
C(80) H(19) 2.971 2_645
C(82) H(55) 3.526 2_645
C(82) H(56) 3.196 2_645
C(83) H(100) 3.533 2_655
C(83) H(103) 2.979 2_655
C(83) H(111) 3.404 4_465
C(83) H(142) 3.447 4_465
C(83) H(151) 3.216 2_655
C(83) H(153) 3.520 2_655
C(84) H(148) 3.363 2_655
C(84) H(151) 3.524 2_655
C(84) H(154) 3.447 2_655
C(85) H(111) 3.144 4_465
C(85) H(151) 3.433 2_655
C(86) H(139) 3.526 4_465
C(86) H(142) 3.341 4_465
C(86) H(145) 3.441 4_465
C(88) H(141) 3.405 4_465
C(88) H(145) 3.169 4_465
C(89) H(102) 3.118 3_765
C(90) H(100) 3.286 .
C(90) H(101) 3.523 3_765
C(90) H(102) 3.450 3_765
C(90) H(110) 2.869 .
C(90) H(122) 3.484 4_565
C(90) H(129) 3.264 4_565
C(90) H(136) 3.206 4_565
C(91) H(136) 3.166 4_565
C(92) H(124) 3.298 2_645
C(93) H(101) 3.293 3_765
C(93) H(121) 3.405 2_645
C(93) H(124) 3.486 2_645
C(93) H(127) 3.534 2_645
C(94) H(100) 3.498 .
C(94) H(120) 3.490 2_645
C(94) H(124) 3.250 2_645
C(95) H(121) 3.395 4_565
C(95) H(143) 3.494 .
C(95) H(152) 3.531 3_765
C(95) H(153) 3.448 .
C(96) H(78) 3.502 2_645
C(96) H(120) 3.405 2_645
C(96) H(138) 3.199 3_765
C(96) H(142) 3.430 3_765
C(96) H(152) 3.577 3_765
C(97) H(73) 3.396 2_645
C(97) H(78) 3.180 2_645
C(97) H(94) 3.321 3_765
C(97) H(96) 3.513 3_765
C(98) H(73) 3.451 2_645
C(98) H(96) 3.497 3_765
C(99) H(9) 3.536 .
C(99) H(13) 3.044 .
C(99) H(17) 3.563 .
C(99) H(53) 3.554 4_565
C(100) H(121) 3.310 4_565
C(100) H(126) 3.197 4_565
C(100) H(141) 3.297 .
C(101) H(10) 3.298 .
C(102) H(52) 3.522 4_565
C(102) H(57) 3.405 4_565
C(102) H(84) 3.424 3_765
C(104) H(32) 2.889 3_766
C(107) H(75) 3.401 2_645
C(107) H(99) 3.247 2_645
C(108) H(124) 3.520 2_645
C(108) H(125) 3.371 2_645
C(114) H(99) 3.433 2_645
C(114) H(130) 3.420 3_665
C(114) H(139) 2.927 2_645
C(114) H(144) 3.143 2_645
C(115) H(130) 2.791 3_665
C(115) H(132) 3.443 3_665
C(115) H(133) 3.529 3_665
C(115) H(144) 3.002 2_645
C(115) H(145) 3.493 2_645
C(116) H(144) 3.435 2_645
C(118) H(72) 3.493 2_645
C(119) H(91) 3.414 3_765
C(119) H(95) 3.465 3_765
C(121) H(16) 3.507 .
C(121) H(18) 3.328 .
C(121) H(52) 3.111 4_565
C(121) H(57) 3.527 4_565
C(122) H(57) 3.055 4_565
H(5) C(39) 3.488 2_645
H(5) H(75) 3.271 2_645
H(5) H(76) 2.815 2_645
H(7) H(79) 3.051 2_645
H(8) Si(8) 3.412 2_645
H(8) C(38) 3.108 2_645
H(8) C(39) 3.452 2_645
H(8) C(40) 3.283 2_645
H(8) H(72) 3.399 2_645
H(8) H(73) 2.374 2_645
H(8) H(76) 2.894 2_645
H(8) H(78) 3.429 2_645
H(8) H(79) 2.701 2_645
H(8) H(104) 3.323 .
H(8) H(107) 3.237 .
H(9) C(99) 3.536 .
H(9) H(73) 3.583 2_645
H(9) H(107) 3.188 .
H(9) H(108) 2.661 .
H(10) C(38) 3.461 2_645
H(10) C(101) 3.298 .
H(10) H(72) 3.034 2_645
H(10) H(73) 2.984 2_645
H(10) H(76) 3.507 2_645
H(11) C(39) 3.593 2_645
H(11) H(72) 3.174 2_645
H(11) H(76) 2.640 2_645
H(13) C(99) 3.044 .
H(13) H(45) 3.483 4_565
H(13) H(108) 2.149 .
H(13) H(109) 3.200 .
H(13) H(110) 3.205 .
H(14) C(23) 3.408 4_565
H(14) C(80) 3.587 2_655
H(14) H(45) 3.046 4_565
H(14) H(46) 2.960 4_565
H(14) H(108) 3.510 .
H(14) H(135) 3.513 4_565
H(14) H(136) 3.529 4_565
H(16) C(121) 3.507 .
H(16) H(45) 3.436 4_565
H(16) H(49) 3.044 4_565
H(16) H(50) 3.565 4_565
H(17) C(23) 3.198 4_565
H(17) C(99) 3.563 .
H(17) H(45) 2.244 4_565
H(17) H(46) 3.512 4_565
H(17) H(49) 3.264 4_565
H(17) H(53) 2.873 4_565
H(17) H(107) 3.552 .
H(17) H(108) 3.093 .
H(17) H(109) 3.231 .
H(18) C(121) 3.328 .
H(18) H(107) 3.166 .
H(18) H(108) 3.326 .
H(19) C(80) 2.971 2_655
H(20) H(45) 3.391 4_565
H(20) H(46) 3.324 4_565
H(20) H(49) 2.644 4_565
H(26) C(50) 3.008 1_556
H(26) C(51) 3.119 1_556
H(29) C(58) 3.459 1_556
H(29) H(84) 3.266 1_556
H(29) H(91) 2.934 1_556
H(29) H(93) 3.129 1_556
H(30) H(82) 3.366 1_556
H(31) C(58) 3.537 1_556
H(31) H(61) 3.280 1_556
H(31) H(91) 3.449 1_556
H(31) H(93) 2.844 1_556
H(32) C(104) 2.889 3_766
H(33) C(49) 3.367 4_566
H(35) H(92) 2.982 1_556
H(36) C(48) 3.390 4_566
H(36) C(49) 3.035 4_566
H(36) H(91) 3.560 1_556
H(36) H(92) 3.180 1_556
H(37) C(58) 3.001 1_556
H(37) H(91) 2.812 1_556
H(37) H(92) 2.730 1_556
H(37) H(93) 2.953 1_556
H(39) C(48) 3.308 4_566
H(39) C(49) 3.378 4_566
H(42) C(76) 3.470 3_665
H(45) C(11) 3.540 4_465
H(45) C(12) 3.124 4_465
H(45) H(13) 3.483 4_465
H(45) H(14) 3.046 4_465
H(45) H(16) 3.436 4_465
H(45) H(17) 2.244 4_465
H(45) H(20) 3.391 4_465
H(45) H(109) 3.216 4_465
H(46) H(14) 2.960 4_465
H(46) H(17) 3.512 4_465
H(46) H(20) 3.324 4_465
H(47) H(109) 3.573 4_465
H(48) C(42) 3.114 1_556
H(49) C(12) 3.559 4_465
H(49) C(13) 3.598 4_465
H(49) H(16) 3.044 4_465
H(49) H(17) 3.264 4_465
H(49) H(20) 2.644 4_465
H(50) C(42) 3.369 1_556
H(50) H(16) 3.565 4_465
H(51) C(57) 3.378 2_655
H(51) H(88) 2.798 2_655
H(51) H(89) 3.056 2_655
H(51) H(106) 3.037 4_465
H(51) H(109) 2.831 4_465
H(52) C(102) 3.522 4_465
H(52) C(121) 3.111 4_465
H(52) H(83) 3.074 2_655
H(52) H(88) 2.979 2_655
H(52) H(106) 3.024 4_465
H(52) H(109) 3.404 4_465
H(53) C(99) 3.554 4_465
H(53) H(17) 2.873 4_465
H(53) H(106) 3.408 4_465
H(53) H(109) 2.683 4_465
H(55) C(55) 3.491 2_655
H(55) C(57) 3.294 2_655
H(55) C(82) 3.526 2_655
H(55) H(83) 2.695 2_655
H(55) H(86) 3.381 2_655
H(55) H(88) 3.387 2_655
H(55) H(89) 2.604 2_655
H(56) C(82) 3.196 2_655
H(57) C(43) 3.511 1_556
H(57) C(102) 3.405 4_465
H(57) C(121) 3.527 4_465
H(57) C(122) 3.055 4_465
H(58) H(83) 2.958 2_655
H(59) C(43) 3.522 1_556
H(61) H(31) 3.280 1_554
H(64) C(63) 2.894 3_665
H(64) C(64) 2.907 3_665
H(66) C(58) 3.522 4_465
H(66) C(59) 3.343 4_465
H(66) H(91) 3.547 4_465
H(66) H(92) 2.943 4_465
H(66) H(94) 3.518 4_465
H(66) H(95) 2.588 4_465
H(66) H(98) 3.238 4_465
H(67) H(92) 3.116 4_465
H(67) H(98) 3.199 4_465
H(69) C(63) 3.254 3_665
H(69) H(98) 3.575 4_465
H(70) C(59) 3.167 4_465
H(70) C(60) 3.174 4_465
H(70) H(94) 2.546 4_465
H(70) H(95) 3.099 4_465
H(70) H(98) 2.297 4_465
H(70) H(99) 3.500 4_465
H(71) H(94) 3.172 4_465
H(71) H(104) 3.323 2_655
H(71) H(105) 3.342 2_655
H(72) C(10) 3.550 2_655
H(72) C(118) 3.493 2_655
H(72) H(8) 3.399 2_655
H(72) H(10) 3.034 2_655
H(72) H(11) 3.174 2_655
H(73) C(9) 3.307 2_655
H(73) C(97) 3.396 2_655
H(73) C(98) 3.451 2_655
H(73) H(8) 2.374 2_655
H(73) H(9) 3.583 2_655
H(73) H(10) 2.984 2_655
H(73) H(104) 2.650 2_655
H(73) H(105) 3.539 2_655
H(73) H(107) 2.682 2_655
H(74) H(95) 2.799 4_465
H(74) H(104) 3.303 2_655
H(75) C(67) 2.903 2_655
H(75) C(107) 3.401 2_655
H(75) H(5) 3.271 2_655
H(76) C(8) 3.476 2_655
H(76) C(9) 3.511 2_655
H(76) C(10) 3.322 2_655
H(76) H(5) 2.815 2_655
H(76) H(8) 2.894 2_655
H(76) H(10) 3.507 2_655
H(76) H(11) 2.640 2_655
H(78) C(96) 3.502 2_655
H(78) C(97) 3.180 2_655
H(78) H(8) 3.429 2_655
H(78) H(103) 2.863 2_655
H(78) H(104) 2.291 2_655
H(78) H(105) 3.435 2_655
H(79) C(9) 3.313 2_655
H(79) C(67) 3.376 2_655
H(79) H(7) 3.051 2_655
H(79) H(8) 2.701 2_655
H(79) H(104) 3.269 2_655
H(79) H(154) 3.161 2_655
H(82) H(30) 3.366 1_554
H(83) C(26) 3.415 2_645
H(83) H(52) 3.074 2_645
H(83) H(55) 2.695 2_645
H(83) H(58) 2.958 2_645
H(84) C(102) 3.424 3_765
H(84) H(29) 3.266 1_554
H(86) H(55) 3.381 2_645
H(88) C(25) 3.331 2_645
H(88) H(51) 2.798 2_645
H(88) H(52) 2.979 2_645
H(88) H(55) 3.387 2_645
H(88) H(106) 2.770 3_765
H(89) C(26) 3.496 2_645
H(89) H(51) 3.056 2_645
H(89) H(55) 2.604 2_645
H(91) C(19) 3.545 1_554
H(91) C(119) 3.414 3_765
H(91) H(29) 2.934 1_554
H(91) H(31) 3.449 1_554
H(91) H(36) 3.560 1_554
H(91) H(37) 2.812 1_554
H(91) H(66) 3.547 4_565
H(92) C(19) 3.136 1_554
H(92) C(36) 3.468 4_565
H(92) H(35) 2.982 1_554
H(92) H(36) 3.180 1_554
H(92) H(37) 2.730 1_554
H(92) H(66) 2.943 4_565
H(92) H(67) 3.116 4_565
H(93) C(17) 3.399 1_554
H(93) H(29) 3.129 1_554
H(93) H(31) 2.844 1_554
H(93) H(37) 2.953 1_554
H(94) C(37) 3.287 4_565
H(94) C(97) 3.321 3_765
H(94) H(66) 3.518 4_565
H(94) H(70) 2.546 4_565
H(94) H(71) 3.172 4_565
H(94) H(105) 2.341 3_765
H(94) H(106) 3.543 3_765
H(95) C(36) 3.539 4_565
H(95) C(119) 3.465 3_765
H(95) H(66) 2.588 4_565
H(95) H(70) 3.099 4_565
H(95) H(74) 2.799 4_565
H(95) H(105) 2.984 3_765
H(95) H(106) 3.562 3_765
H(96) C(97) 3.513 3_765
H(96) C(98) 3.497 3_765
H(96) H(105) 2.679 3_765
H(96) H(106) 2.794 3_765
H(98) C(36) 3.538 4_565
H(98) C(37) 3.214 4_565
H(98) H(66) 3.238 4_565
H(98) H(67) 3.199 4_565
H(98) H(69) 3.575 4_565
H(98) H(70) 2.297 4_565
H(99) C(71) 3.504 2_655
H(99) C(107) 3.247 2_655
H(99) C(114) 3.433 2_655
H(99) H(70) 3.500 4_565
H(100) C(83) 3.533 2_645
H(100) C(90) 3.286 .
H(100) C(94) 3.498 .
H(100) H(100) 3.589 3_765
H(100) H(101) 3.215 3_765
H(100) H(120) 3.233 2_645
H(100) H(121) 3.156 2_645
H(100) H(141) 3.275 .
H(100) H(142) 3.436 .
H(100) H(143) 2.658 .
H(100) H(153) 2.542 .
H(101) C(90) 3.523 3_765
H(101) C(93) 3.293 3_765
H(101) H(100) 3.215 3_765
H(101) H(101) 3.588 3_765
H(101) H(121) 2.708 4_565
H(101) H(138) 3.582 3_765
H(101) H(142) 3.193 3_765
H(101) H(143) 2.960 3_765
H(101) H(151) 2.902 3_765
H(101) H(152) 2.787 3_765
H(102) C(89) 3.118 3_765
H(102) C(90) 3.450 3_765
H(102) H(129) 3.418 2_645
H(102) H(138) 2.215 3_765
H(102) H(139) 3.366 3_765
H(102) H(142) 2.819 3_765
H(102) H(143) 3.391 3_765
H(102) H(152) 2.816 3_765
H(103) C(83) 2.979 2_645
H(103) H(78) 2.863 2_645
H(103) H(120) 2.452 2_645
H(103) H(121) 3.205 2_645
H(103) H(122) 2.829 2_645
H(103) H(129) 3.237 2_645
H(103) H(142) 3.316 3_765
H(103) H(153) 3.465 .
H(104) C(38) 3.309 2_645
H(104) C(40) 3.112 2_645
H(104) H(8) 3.323 .
H(104) H(71) 3.323 2_645
H(104) H(73) 2.650 2_645
H(104) H(74) 3.303 2_645
H(104) H(78) 2.291 2_645
H(104) H(79) 3.269 2_645
H(105) C(59) 2.816 3_765
H(105) H(71) 3.342 2_645
H(105) H(73) 3.539 2_645
H(105) H(78) 3.435 2_645
H(105) H(94) 2.341 3_765
H(105) H(95) 2.984 3_765
H(105) H(96) 2.679 3_765
H(105) H(138) 3.310 3_765
H(106) C(25) 3.337 4_565
H(106) C(59) 3.467 3_765
H(106) H(51) 3.037 4_565
H(106) H(52) 3.024 4_565
H(106) H(53) 3.408 4_565
H(106) H(88) 2.770 3_765
H(106) H(94) 3.543 3_765
H(106) H(95) 3.562 3_765
H(106) H(96) 2.794 3_765
H(107) C(38) 3.559 2_645
H(107) H(8) 3.237 .
H(107) H(9) 3.188 .
H(107) H(17) 3.552 .
H(107) H(18) 3.166 .
H(107) H(73) 2.682 2_645
H(108) C(9) 3.555 .
H(108) C(11) 3.107 .
H(108) C(12) 3.548 .
H(108) H(9) 2.661 .
H(108) H(13) 2.149 .
H(108) H(14) 3.510 .
H(108) H(17) 3.093 .
H(108) H(18) 3.326 .
H(109) C(25) 3.128 4_565
H(109) H(13) 3.200 .
H(109) H(17) 3.231 .
H(109) H(45) 3.216 4_565
H(109) H(47) 3.573 4_565
H(109) H(51) 2.831 4_565
H(109) H(52) 3.404 4_565
H(109) H(53) 2.683 4_565
H(109) H(126) 3.013 4_565
H(110) C(90) 2.869 .
H(110) H(13) 3.205 .
H(110) H(121) 3.295 4_565
H(110) H(122) 3.559 4_565
H(110) H(126) 3.311 4_565
H(110) H(136) 3.567 4_565
H(110) H(137) 3.105 4_565
H(110) H(141) 2.314 .
H(110) H(142) 3.012 .
H(110) H(143) 2.835 .
H(110) H(153) 3.413 .
H(111) C(83) 3.404 4_565
H(111) C(85) 3.144 4_565
H(111) H(121) 2.657 4_565
H(111) H(122) 3.509 4_565
H(111) H(126) 2.340 4_565
H(111) H(127) 3.233 4_565
H(111) H(137) 3.192 4_565
H(111) H(151) 3.143 3_765
H(111) H(152) 3.576 3_765
H(120) C(94) 3.490 2_655
H(120) C(96) 3.405 2_655
H(120) H(100) 3.233 2_655
H(120) H(103) 2.452 2_655
H(120) H(151) 3.462 2_655
H(120) H(153) 3.022 2_655
H(120) H(154) 3.063 2_655
H(121) C(93) 3.405 2_655
H(121) C(95) 3.395 4_465
H(121) C(100) 3.310 4_465
H(121) H(100) 3.156 2_655
H(121) H(101) 2.708 4_465
H(121) H(103) 3.205 2_655
H(121) H(110) 3.295 4_465
H(121) H(111) 2.657 4_465
H(121) H(142) 3.500 4_465
H(121) H(151) 2.470 2_655
H(121) H(153) 3.108 2_655
H(122) C(90) 3.484 4_465
H(122) H(103) 2.829 2_655
H(122) H(110) 3.559 4_465
H(122) H(111) 3.509 4_465
H(122) H(141) 3.589 4_465
H(122) H(142) 2.610 4_465
H(123) H(148) 3.180 2_655
H(124) Si(18) 3.546 2_655
H(124) C(68) 3.589 2_655
H(124) C(92) 3.298 2_655
H(124) C(93) 3.486 2_655
H(124) C(94) 3.250 2_655
H(124) C(108) 3.520 2_655
H(124) H(147) 3.429 2_655
H(124) H(148) 2.674 2_655
H(124) H(151) 2.871 2_655
H(124) H(153) 3.501 2_655
H(124) H(154) 2.537 2_655
H(125) C(108) 3.371 2_655
H(126) C(100) 3.197 4_465
H(126) H(109) 3.013 4_465
H(126) H(110) 3.311 4_465
H(126) H(111) 2.340 4_465
H(126) H(151) 3.508 2_655
H(127) C(93) 3.534 2_655
H(127) H(111) 3.233 4_465
H(127) H(150) 3.309 2_655
H(127) H(151) 2.866 2_655
H(129) C(90) 3.264 4_465
H(129) H(102) 3.418 2_655
H(129) H(103) 3.237 2_655
H(129) H(138) 3.582 4_465
H(129) H(139) 3.128 4_465
H(129) H(141) 3.542 4_465
H(129) H(142) 2.417 4_465
H(129) H(145) 3.218 4_465
H(130) C(70) 3.425 3_665
H(130) C(114) 3.420 3_665
H(130) C(115) 2.791 3_665
H(130) H(139) 3.055 4_465
H(130) H(145) 3.032 4_465
H(132) C(62) 3.533 3_665
H(132) C(115) 3.443 3_665
H(133) C(77) 3.264 3_665
H(133) C(115) 3.529 3_665
H(135) H(14) 3.513 4_465
H(135) H(145) 3.584 4_465
H(136) C(90) 3.206 4_465
H(136) C(91) 3.166 4_465
H(136) H(14) 3.529 4_465
H(136) H(110) 3.567 4_465
H(136) H(141) 2.645 4_465
H(136) H(142) 3.026 4_465
H(136) H(145) 2.251 4_465
H(136) H(146) 3.488 4_465
H(137) H(110) 3.105 4_465
H(137) H(111) 3.192 4_465
H(137) H(141) 3.312 4_465
H(137) H(142) 3.558 4_465
H(138) C(96) 3.199 3_765
H(138) H(101) 3.582 3_765
H(138) H(102) 2.215 3_765
H(138) H(105) 3.310 3_765
H(138) H(129) 3.582 4_565
H(139) C(70) 3.483 2_655
H(139) C(86) 3.526 4_565
H(139) C(114) 2.927 2_655
H(139) H(102) 3.366 3_765
H(139) H(129) 3.128 4_565
H(139) H(130) 3.055 4_565
H(141) C(88) 3.405 4_565
H(141) C(100) 3.297 .
H(141) H(100) 3.275 .
H(141) H(110) 2.314 .
H(141) H(122) 3.589 4_565
H(141) H(129) 3.542 4_565
H(141) H(136) 2.645 4_565
H(141) H(137) 3.312 4_565
H(142) C(83) 3.447 4_565
H(142) C(86) 3.341 4_565
H(142) C(96) 3.430 3_765
H(142) H(100) 3.436 .
H(142) H(101) 3.193 3_765
H(142) H(102) 2.819 3_765
H(142) H(103) 3.316 3_765
H(142) H(110) 3.012 .
H(142) H(121) 3.500 4_565
H(142) H(122) 2.610 4_565
H(142) H(129) 2.417 4_565
H(142) H(136) 3.026 4_565
H(142) H(137) 3.558 4_565
H(143) C(95) 3.494 .
H(143) H(100) 2.658 .
H(143) H(101) 2.960 3_765
H(143) H(102) 3.391 3_765
H(143) H(110) 2.835 .
H(144) C(69) 3.496 2_655
H(144) C(70) 2.811 2_655
H(144) C(71) 3.536 2_655
H(144) C(114) 3.143 2_655
H(144) C(115) 3.002 2_655
H(144) C(116) 3.435 2_655
H(145) C(86) 3.441 4_565
H(145) C(88) 3.169 4_565
H(145) C(115) 3.493 2_655
H(145) H(129) 3.218 4_565
H(145) H(130) 3.032 4_565
H(145) H(135) 3.584 4_565
H(145) H(136) 2.251 4_565
H(146) H(136) 3.488 4_565
H(147) H(124) 3.429 2_645
H(148) C(84) 3.363 2_645
H(148) H(123) 3.180 2_645
H(148) H(124) 2.674 2_645
H(150) H(127) 3.309 2_645
H(151) Si(15) 3.594 2_645
H(151) C(83) 3.216 2_645
H(151) C(84) 3.524 2_645
H(151) C(85) 3.433 2_645
H(151) H(101) 2.902 3_765
H(151) H(111) 3.143 3_765
H(151) H(120) 3.462 2_645
H(151) H(121) 2.470 2_645
H(151) H(124) 2.871 2_645
H(151) H(126) 3.508 2_645
H(151) H(127) 2.866 2_645
H(152) C(95) 3.531 3_765
H(152) C(96) 3.577 3_765
H(152) H(101) 2.787 3_765
H(152) H(102) 2.816 3_765
H(152) H(111) 3.576 3_765
H(153) C(83) 3.520 2_645
H(153) C(95) 3.448 .
H(153) H(100) 2.542 .
H(153) H(103) 3.465 .
H(153) H(110) 3.413 .
H(153) H(120) 3.022 2_645
H(153) H(121) 3.108 2_645
H(153) H(124) 3.501 2_645
H(154) C(84) 3.447 2_645
H(154) H(79) 3.161 2_645
H(154) H(120) 3.063 2_645
H(154) H(124) 2.537 2_645

loop_
_geom_torsion_atom_site_label_1
_geom_torsion_atom_site_label_2
_geom_torsion_atom_site_label_3
_geom_torsion_atom_site_label_4
_geom_torsion
Fe(2) Fe(1) Fe(3) Fe(4) -68.78(4)
Fe(2) Fe(1) Fe(3) Fe(6) 11.49(9)
Fe(2) Fe(1) Fe(3) S(1) 64.80(6)
Fe(2) Fe(1) Fe(3) S(3) -134.83(7)
Fe(2) Fe(1) Fe(3) S(4) -31.98(6)
Fe(2) Fe(1) Fe(3) N(2) 148.1(4)
Fe(3) Fe(1) Fe(2) Fe(4) 68.52(4)
Fe(3) Fe(1) Fe(2) Fe(5) -17.66(9)
Fe(3) Fe(1) Fe(2) S(1) -64.20(7)
Fe(3) Fe(1) Fe(2) S(2) 134.66(8)
Fe(3) Fe(1) Fe(2) S(4) 33.03(6)
Fe(3) Fe(1) Fe(2) N(1) -138.7(4)
Fe(2) Fe(1) Fe(4) Fe(3) 72.30(4)
Fe(2) Fe(1) Fe(4) S(2) -65.99(7)
Fe(2) Fe(1) Fe(4) S(3) 137.83(9)
Fe(2) Fe(1) Fe(4) S(4) 34.89(6)
Fe(2) Fe(1) Fe(4) S(10) -138.0(3)
Fe(4) Fe(1) Fe(2) Fe(3) -68.52(4)
Fe(4) Fe(1) Fe(2) Fe(5) -86.18(9)
Fe(4) Fe(1) Fe(2) S(1) -132.72(8)
Fe(4) Fe(1) Fe(2) S(2) 66.14(7)
Fe(4) Fe(1) Fe(2) S(4) -35.49(6)
Fe(4) Fe(1) Fe(2) N(1) 152.8(4)
Fe(2) Fe(1) S(1) Fe(3) -77.01(5)
S(1) Fe(1) Fe(2) Fe(3) 64.20(7)
S(1) Fe(1) Fe(2) Fe(4) 132.72(8)
S(1) Fe(1) Fe(2) Fe(5) 46.54(11)
S(1) Fe(1) Fe(2) S(2) -161.14(10)
S(1) Fe(1) Fe(2) S(4) 97.24(9)
S(1) Fe(1) Fe(2) N(1) -74.5(4)
Fe(2) Fe(1) S(2) Fe(4) 73.65(6)
S(2) Fe(1) Fe(2) Fe(3) -134.66(8)
S(2) Fe(1) Fe(2) Fe(4) -66.14(7)
S(2) Fe(1) Fe(2) Fe(5) -152.32(11)
S(2) Fe(1) Fe(2) S(1) 161.14(10)
S(2) Fe(1) Fe(2) S(4) -101.63(9)
S(2) Fe(1) Fe(2) N(1) 86.6(4)
Fe(2) Fe(1) S(3) Fe(3) 38.58(6)
Fe(2) Fe(1) S(3) Fe(4) -35.28(7)
S(3) Fe(1) Fe(2) Fe(3) -35.25(7)
S(3) Fe(1) Fe(2) Fe(4) 33.27(7)
S(3) Fe(1) Fe(2) Fe(5) -52.91(12)
S(3) Fe(1) Fe(2) S(1) -99.45(9)
S(3) Fe(1) Fe(2) S(2) 99.41(10)
S(3) Fe(1) Fe(2) S(4) -2.22(9)
S(3) Fe(1) Fe(2) N(1) -174.0(4)
Fe(2) Fe(1) S(8) C(1) 135.5(2)
S(8) Fe(1) Fe(2) Fe(3) 127.18(12)
S(8) Fe(1) Fe(2) Fe(4) -164.30(13)
S(8) Fe(1) Fe(2) Fe(5) 109.52(14)
S(8) Fe(1) Fe(2) S(1) 62.97(13)
S(8) Fe(1) Fe(2) S(2) -98.16(14)
S(8) Fe(1) Fe(2) S(4) 160.21(12)
S(8) Fe(1) Fe(2) N(1) -11.5(4)
Fe(3) Fe(1) Fe(4) Fe(2) -72.30(4)
Fe(3) Fe(1) Fe(4) S(2) -138.29(8)
Fe(3) Fe(1) Fe(4) S(3) 65.53(8)
Fe(3) Fe(1) Fe(4) S(4) -37.41(6)
Fe(3) Fe(1) Fe(4) S(10) 149.7(3)
Fe(4) Fe(1) Fe(3) Fe(2) 68.78(4)
Fe(4) Fe(1) Fe(3) Fe(6) 80.27(10)
Fe(4) Fe(1) Fe(3) S(1) 133.57(7)
Fe(4) Fe(1) Fe(3) S(3) -66.05(7)
Fe(4) Fe(1) Fe(3) S(4) 36.80(6)
Fe(4) Fe(1) Fe(3) N(2) -143.2(4)
Fe(3) Fe(1) S(1) Fe(2) 77.01(5)
S(1) Fe(1) Fe(3) Fe(2) -64.80(6)
S(1) Fe(1) Fe(3) Fe(4) -133.57(7)
S(1) Fe(1) Fe(3) Fe(6) -53.31(11)
S(1) Fe(1) Fe(3) S(3) 160.37(9)
S(1) Fe(1) Fe(3) S(4) -96.77(8)
S(1) Fe(1) Fe(3) N(2) 83.3(4)
Fe(3) Fe(1) S(2) Fe(2) -38.76(6)
Fe(3) Fe(1) S(2) Fe(4) 34.89(6)
S(2) Fe(1) Fe(3) Fe(2) 35.67(6)
S(2) Fe(1) Fe(3) Fe(4) -33.10(6)
S(2) Fe(1) Fe(3) Fe(6) 47.16(12)
S(2) Fe(1) Fe(3) S(1) 100.47(9)
S(2) Fe(1) Fe(3) S(3) -99.15(9)
S(2) Fe(1) Fe(3) S(4) 3.70(8)
S(2) Fe(1) Fe(3) N(2) -176.3(4)
Fe(3) Fe(1) S(3) Fe(4) -73.86(6)
S(3) Fe(1) Fe(3) Fe(2) 134.83(7)
S(3) Fe(1) Fe(3) Fe(4) 66.05(7)
S(3) Fe(1) Fe(3) Fe(6) 146.32(11)
S(3) Fe(1) Fe(3) S(1) -160.37(9)
S(3) Fe(1) Fe(3) S(4) 102.85(8)
S(3) Fe(1) Fe(3) N(2) -77.1(4)
Fe(3) Fe(1) S(8) C(1) -133.1(2)
S(8) Fe(1) Fe(3) Fe(2) -125.54(11)
S(8) Fe(1) Fe(3) Fe(4) 165.68(12)
S(8) Fe(1) Fe(3) Fe(6) -114.05(13)
S(8) Fe(1) Fe(3) S(1) -60.75(12)
S(8) Fe(1) Fe(3) S(3) 99.63(12)
S(8) Fe(1) Fe(3) S(4) -157.52(11)
S(8) Fe(1) Fe(3) N(2) 22.5(4)
Fe(4) Fe(1) S(1) Fe(2) 38.86(6)
Fe(4) Fe(1) S(1) Fe(3) -38.15(6)
S(1) Fe(1) Fe(4) Fe(2) -36.54(6)
S(1) Fe(1) Fe(4) Fe(3) 35.75(6)
S(1) Fe(1) Fe(4) S(2) -102.54(9)
S(1) Fe(1) Fe(4) S(3) 101.28(10)
S(1) Fe(1) Fe(4) S(4) -1.66(9)
S(1) Fe(1) Fe(4) S(10) -174.5(2)
Fe(4) Fe(1) S(2) Fe(2) -73.65(6)
S(2) Fe(1) Fe(4) Fe(2) 65.99(7)
S(2) Fe(1) Fe(4) Fe(3) 138.29(8)
S(2) Fe(1) Fe(4) S(3) -156.18(11)
S(2) Fe(1) Fe(4) S(4) 100.88(9)
S(2) Fe(1) Fe(4) S(10) -72.0(3)
Fe(4) Fe(1) S(3) Fe(3) 73.86(6)
S(3) Fe(1) Fe(4) Fe(2) -137.83(9)
S(3) Fe(1) Fe(4) Fe(3) -65.53(8)
S(3) Fe(1) Fe(4) S(2) 156.18(11)
S(3) Fe(1) Fe(4) S(4) -102.94(10)
S(3) Fe(1) Fe(4) S(10) 84.2(3)
Fe(4) Fe(1) S(8) C(1) 3.9(4)
S(8) Fe(1) Fe(4) Fe(2) 141.5(2)
S(8) Fe(1) Fe(4) Fe(3) -146.2(2)
S(8) Fe(1) Fe(4) S(2) 75.5(2)
S(8) Fe(1) Fe(4) S(3) -80.6(2)
S(8) Fe(1) Fe(4) S(4) 176.4(2)
S(8) Fe(1) Fe(4) S(10) 3.6(4)
S(1) Fe(1) S(2) Fe(2) 15.57(8)
S(1) Fe(1) S(2) Fe(4) 89.22(8)
S(2) Fe(1) S(1) Fe(2) -15.62(8)
S(2) Fe(1) S(1) Fe(3) -92.64(8)
S(1) Fe(1) S(3) Fe(3) -16.03(8)
S(1) Fe(1) S(3) Fe(4) -89.89(8)
S(3) Fe(1) S(1) Fe(2) 93.07(7)
S(3) Fe(1) S(1) Fe(3) 16.06(8)
S(1) Fe(1) S(8) C(1) -178.1(2)
S(8) Fe(1) S(1) Fe(2) -140.54(8)
S(8) Fe(1) S(1) Fe(3) 142.45(8)
S(2) Fe(1) S(3) Fe(3) 93.45(8)
S(2) Fe(1) S(3) Fe(4) 19.59(9)
S(3) Fe(1) S(2) Fe(2) -93.16(9)
S(3) Fe(1) S(2) Fe(4) -19.51(9)
S(2) Fe(1) S(8) C(1) 68.3(3)
S(8) Fe(1) S(2) Fe(2) 126.39(9)
S(8) Fe(1) S(2) Fe(4) -159.97(10)
S(3) Fe(1) S(8) C(1) -65.0(3)
S(8) Fe(1) S(3) Fe(3) -126.95(10)
S(8) Fe(1) S(3) Fe(4) 159.19(11)
Fe(1) Fe(2) Fe(3) Fe(4) 71.76(4)
Fe(1) Fe(2) Fe(3) Fe(6) -174.20(4)
Fe(1) Fe(2) Fe(3) S(1) -63.09(7)
Fe(1) Fe(2) Fe(3) S(3) 34.73(6)
Fe(1) Fe(2) Fe(3) S(4) 140.96(7)
Fe(1) Fe(2) Fe(3) N(2) -162.9(2)
Fe(1) Fe(2) Fe(4) Fe(3) -71.65(4)
Fe(1) Fe(2) Fe(4) S(2) 63.38(7)
Fe(1) Fe(2) Fe(4) S(3) -33.63(7)
Fe(1) Fe(2) Fe(4) S(4) -138.66(7)
Fe(1) Fe(2) Fe(4) S(10) 164.85(14)
Fe(1) Fe(2) Fe(5) Fe(6) 18.56(10)
Fe(1) Fe(2) Fe(5) Fe(7) 74.51(10)
Fe(1) Fe(2) Fe(5) Fe(8) 9.34(16)
Fe(1) Fe(2) Fe(5) S(4) 63.51(10)
Fe(1) Fe(2) Fe(5) S(5) -32.39(12)
Fe(1) Fe(2) Fe(5) S(6) 128.21(14)
Fe(1) Fe(2) Fe(5) N(1) -150.6(2)
Fe(1) Fe(2) S(1) Fe(3) 78.86(6)
Fe(1) Fe(2) S(2) Fe(4) -77.57(6)
Fe(1) Fe(2) S(4) Fe(3) -35.11(6)
Fe(1) Fe(2) S(4) Fe(4) 37.13(6)
Fe(1) Fe(2) S(4) Fe(5) -151.08(5)
Fe(1) Fe(2) S(4) Fe(6) -92.47(8)
Fe(1) Fe(2) S(4) Fe(7) -167.23(10)
Fe(1) Fe(2) N(1) Fe(5) 144.0(2)
Fe(1) Fe(2) N(1) Si(15) 24.8(6)
Fe(1) Fe(2) N(1) Si(16) -105.9(3)
Fe(3) Fe(2) Fe(4) Fe(1) 71.65(4)
Fe(3) Fe(2) Fe(4) S(2) 135.02(7)
Fe(3) Fe(2) Fe(4) S(3) 38.02(7)
Fe(3) Fe(2) Fe(4) S(4) -67.02(6)
Fe(3) Fe(2) Fe(4) S(10) -123.51(13)
Fe(4) Fe(2) Fe(3) Fe(1) -71.76(4)
Fe(4) Fe(2) Fe(3) Fe(6) 114.04(4)
Fe(4) Fe(2) Fe(3) S(1) -134.85(8)
Fe(4) Fe(2) Fe(3) S(3) -37.03(6)
Fe(4) Fe(2) Fe(3) S(4) 69.20(7)
Fe(4) Fe(2) Fe(3) N(2) 125.3(2)
Fe(3) Fe(2) Fe(5) Fe(6) 3.19(4)
Fe(3) Fe(2) Fe(5) Fe(7) 59.14(5)
Fe(3) Fe(2) Fe(5) Fe(8) -6.03(10)
Fe(3) Fe(2) Fe(5) S(4) 48.14(5)
Fe(3) Fe(2) Fe(5) S(5) -47.77(6)
Fe(3) Fe(2) Fe(5) S(6) 112.84(13)
Fe(3) Fe(2) Fe(5) N(1) -166.0(2)
Fe(5) Fe(2) Fe(3) Fe(1) 170.97(4)
Fe(5) Fe(2) Fe(3) Fe(4) -117.26(4)
Fe(5) Fe(2) Fe(3) Fe(6) -3.23(4)
Fe(5) Fe(2) Fe(3) S(1) 107.89(7)
Fe(5) Fe(2) Fe(3) S(3) -154.29(6)
Fe(5) Fe(2) Fe(3) S(4) -48.06(6)
Fe(5) Fe(2) Fe(3) N(2) 8.0(2)
Fe(3) Fe(2) S(1) Fe(1) -78.86(6)
S(1) Fe(2) Fe(3) Fe(1) 63.09(7)
S(1) Fe(2) Fe(3) Fe(4) 134.85(8)
S(1) Fe(2) Fe(3) Fe(6) -111.11(7)
S(1) Fe(2) Fe(3) S(3) 97.82(9)
S(1) Fe(2) Fe(3) S(4) -155.95(10)
S(1) Fe(2) Fe(3) N(2) -99.9(2)
Fe(3) Fe(2) S(2) Fe(1) 39.38(6)
Fe(3) Fe(2) S(2) Fe(4) -38.19(5)
S(2) Fe(2) Fe(3) Fe(1) -35.54(6)
S(2) Fe(2) Fe(3) Fe(4) 36.22(6)
S(2) Fe(2) Fe(3) Fe(6) 150.26(6)
S(2) Fe(2) Fe(3) S(1) -98.63(9)
S(2) Fe(2) Fe(3) S(3) -0.81(8)
S(2) Fe(2) Fe(3) S(4) 105.43(8)
S(2) Fe(2) Fe(3) N(2) 161.5(2)
Fe(3) Fe(2) S(4) Fe(4) 72.24(5)
Fe(3) Fe(2) S(4) Fe(5) -115.97(6)
Fe(3) Fe(2) S(4) Fe(6) -57.36(6)
Fe(3) Fe(2) S(4) Fe(7) -132.12(14)
S(4) Fe(2) Fe(3) Fe(1) -140.96(7)
S(4) Fe(2) Fe(3) Fe(4) -69.20(7)
S(4) Fe(2) Fe(3) Fe(6) 44.83(6)
S(4) Fe(2) Fe(3) S(1) 155.95(10)
S(4) Fe(2) Fe(3) S(3) -106.23(8)
S(4) Fe(2) Fe(3) N(2) 56.1(2)
Fe(3) Fe(2) N(1) Fe(5) 20.4(2)
Fe(3) Fe(2) N(1) Si(15) -98.8(3)
Fe(3) Fe(2) N(1) Si(16) 130.5(2)
N(1) Fe(2) Fe(3) Fe(1) 155.7(2)
N(1) Fe(2) Fe(3) Fe(4) -132.5(2)
N(1) Fe(2) Fe(3) Fe(6) -18.5(2)
N(1) Fe(2) Fe(3) S(1) 92.6(2)
N(1) Fe(2) Fe(3) S(3) -169.5(2)
N(1) Fe(2) Fe(3) S(4) -63.3(2)
N(1) Fe(2) Fe(3) N(2) -7.2(3)
Fe(4) Fe(2) Fe(5) Fe(6) -52.42(5)
Fe(4) Fe(2) Fe(5) Fe(7) 3.52(6)
Fe(4) Fe(2) Fe(5) Fe(8) -61.64(11)
Fe(4) Fe(2) Fe(5) S(4) -7.47(6)
Fe(4) Fe(2) Fe(5) S(5) -103.38(7)
Fe(4) Fe(2) Fe(5) S(6) 57.23(14)
Fe(4) Fe(2) Fe(5) N(1) 138.4(2)
Fe(5) Fe(2) Fe(4) Fe(1) 146.01(6)
Fe(5) Fe(2) Fe(4) Fe(3) 74.37(5)
Fe(5) Fe(2) Fe(4) S(2) -150.61(7)
Fe(5) Fe(2) Fe(4) S(3) 112.38(8)
Fe(5) Fe(2) Fe(4) S(4) 7.35(6)
Fe(5) Fe(2) Fe(4) S(10) -49.14(14)
Fe(4) Fe(2) S(1) Fe(1) -40.75(6)
Fe(4) Fe(2) S(1) Fe(3) 38.11(6)
S(1) Fe(2) Fe(4) Fe(1) 36.36(7)
S(1) Fe(2) Fe(4) Fe(3) -35.29(6)
S(1) Fe(2) Fe(4) S(2) 99.74(9)
S(1) Fe(2) Fe(4) S(3) 2.73(10)
S(1) Fe(2) Fe(4) S(4) -102.30(8)
S(1) Fe(2) Fe(4) S(10) -158.79(13)
Fe(4) Fe(2) S(2) Fe(1) 77.57(6)
S(2) Fe(2) Fe(4) Fe(1) -63.38(7)
S(2) Fe(2) Fe(4) Fe(3) -135.02(7)
S(2) Fe(2) Fe(4) S(3) -97.00(9)
S(2) Fe(2) Fe(4) S(4) 157.96(8)
S(2) Fe(2) Fe(4) S(10) 101.47(14)
Fe(4) Fe(2) S(4) Fe(3) -72.24(5)
Fe(4) Fe(2) S(4) Fe(5) 171.79(7)
Fe(4) Fe(2) S(4) Fe(6) -129.59(8)
Fe(4) Fe(2) S(4) Fe(7) 155.64(14)
S(4) Fe(2) Fe(4) Fe(1) 138.66(7)
S(4) Fe(2) Fe(4) Fe(3) 67.02(6)
S(4) Fe(2) Fe(4) S(2) -157.96(8)
S(4) Fe(2) Fe(4) S(3) 105.03(9)
S(4) Fe(2) Fe(4) S(10) -56.49(13)
Fe(4) Fe(2) N(1) Fe(5) -75.1(3)
Fe(4) Fe(2) N(1) Si(15) 165.66(14)
Fe(4) Fe(2) N(1) Si(16) 34.9(5)
N(1) Fe(2) Fe(4) Fe(1) -161.9(3)
N(1) Fe(2) Fe(4) Fe(3) 126.5(3)
N(1) Fe(2) Fe(4) S(2) -98.5(3)
N(1) Fe(2) Fe(4) S(3) 164.5(3)
N(1) Fe(2) Fe(4) S(4) 59.5(3)
N(1) Fe(2) Fe(4) S(10) 3.0(3)
Fe(5) Fe(2) S(1) Fe(1) -157.27(5)
Fe(5) Fe(2) S(1) Fe(3) -78.41(6)
S(1) Fe(2) Fe(5) Fe(6) 54.98(6)
S(1) Fe(2) Fe(5) Fe(7) 110.92(6)
S(1) Fe(2) Fe(5) Fe(8) 45.76(11)
S(1) Fe(2) Fe(5) S(4) 99.92(8)
S(1) Fe(2) Fe(5) S(5) 4.02(8)
S(1) Fe(2) Fe(5) S(6) 164.62(13)
S(1) Fe(2) Fe(5) N(1) -114.2(2)
Fe(5) Fe(2) S(2) Fe(1) 149.69(12)
Fe(5) Fe(2) S(2) Fe(4) 72.12(14)
S(2) Fe(2) Fe(5) Fe(6) -110.04(14)
S(2) Fe(2) Fe(5) Fe(7) -54.10(15)
S(2) Fe(2) Fe(5) Fe(8) -119.26(15)
S(2) Fe(2) Fe(5) S(4) -65.09(15)
S(2) Fe(2) Fe(5) S(5) -161.00(14)
S(2) Fe(2) Fe(5) S(6) -0.4(2)
S(2) Fe(2) Fe(5) N(1) 80.7(2)
Fe(5) Fe(2) S(4) Fe(3) 115.97(6)
Fe(5) Fe(2) S(4) Fe(4) -171.79(7)
Fe(5) Fe(2) S(4) Fe(6) 58.61(6)
Fe(5) Fe(2) S(4) Fe(7) -16.15(9)
S(4) Fe(2) Fe(5) Fe(6) -44.95(5)
S(4) Fe(2) Fe(5) Fe(7) 11.00(6)
S(4) Fe(2) Fe(5) Fe(8) -54.17(10)
S(4) Fe(2) Fe(5) S(5) -95.90(8)
S(4) Fe(2) Fe(5) S(6) 64.70(14)
S(4) Fe(2) Fe(5) N(1) 145.8(2)
Fe(5) Fe(2) N(1) Si(15) -119.2(3)
Fe(5) Fe(2) N(1) Si(16) 110.0(3)
N(1) Fe(2) Fe(5) Fe(6) 169.2(2)
N(1) Fe(2) Fe(5) Fe(7) -134.8(2)
N(1) Fe(2) Fe(5) Fe(8) 160.0(2)
N(1) Fe(2) Fe(5) S(4) -145.8(2)
N(1) Fe(2) Fe(5) S(5) 118.3(2)
N(1) Fe(2) Fe(5) S(6) -81.1(2)
S(1) Fe(2) S(2) Fe(1) -15.33(8)
S(1) Fe(2) S(2) Fe(4) -92.90(7)
S(2) Fe(2) S(1) Fe(1) 15.46(8)
S(2) Fe(2) S(1) Fe(3) 94.32(8)
S(1) Fe(2) S(4) Fe(3) 19.86(8)
S(1) Fe(2) S(4) Fe(4) 92.09(7)
S(1) Fe(2) S(4) Fe(5) -96.11(7)
S(1) Fe(2) S(4) Fe(6) -37.50(10)
S(1) Fe(2) S(4) Fe(7) -112.27(12)
S(4) Fe(2) S(1) Fe(1) -99.40(8)
S(4) Fe(2) S(1) Fe(3) -20.54(8)
S(1) Fe(2) N(1) Fe(5) 84.65(18)
S(1) Fe(2) N(1) Si(15) -34.6(3)
S(1) Fe(2) N(1) Si(16) -165.3(2)
N(1) Fe(2) S(1) Fe(1) 152.1(2)
N(1) Fe(2) S(1) Fe(3) -129.0(2)
S(2) Fe(2) S(4) Fe(3) -91.22(7)
S(2) Fe(2) S(4) Fe(4) -18.99(7)
S(2) Fe(2) S(4) Fe(5) 152.81(7)
S(2) Fe(2) S(4) Fe(6) -148.58(8)
S(2) Fe(2) S(4) Fe(7) 136.65(12)
S(4) Fe(2) S(2) Fe(1) 97.09(7)
S(4) Fe(2) S(2) Fe(4) 19.52(7)
S(2) Fe(2) N(1) Fe(5) -146.63(11)
S(2) Fe(2) N(1) Si(15) 94.1(3)
S(2) Fe(2) N(1) Si(16) -36.6(3)
N(1) Fe(2) S(2) Fe(1) -149.72(19)
N(1) Fe(2) S(2) Fe(4) 132.71(19)
S(4) Fe(2) N(1) Fe(5) -28.01(17)
S(4) Fe(2) N(1) Si(15) -147.2(2)
S(4) Fe(2) N(1) Si(16) 82.0(3)
N(1) Fe(2) S(4) Fe(3) 141.30(17)
N(1) Fe(2) S(4) Fe(4) -146.46(17)
N(1) Fe(2) S(4) Fe(5) 25.33(17)
N(1) Fe(2) S(4) Fe(6) 83.95(18)
N(1) Fe(2) S(4) Fe(7) 9.2(2)
Fe(1) Fe(3) Fe(4) Fe(2) 70.20(4)
Fe(1) Fe(3) Fe(4) S(2) 33.45(6)
Fe(1) Fe(3) Fe(4) S(3) -62.90(7)
Fe(1) Fe(3) Fe(4) S(4) 135.98(7)
Fe(1) Fe(3) Fe(4) S(10) -168.38(12)
Fe(1) Fe(3) Fe(6) Fe(5) -6.65(10)
Fe(1) Fe(3) Fe(6) Fe(7) -62.97(11)
Fe(1) Fe(3) Fe(6) Fe(8) 8.33(17)
Fe(1) Fe(3) Fe(6) S(4) -54.23(11)
Fe(1) Fe(3) Fe(6) S(5) 45.09(12)
Fe(1) Fe(3) Fe(6) S(7) -120.88(15)
Fe(1) Fe(3) Fe(6) N(2) 160.1(2)
Fe(1) Fe(3) S(1) Fe(2) -77.34(6)
Fe(1) Fe(3) S(3) Fe(4) 77.34(6)
Fe(1) Fe(3) S(4) Fe(2) 33.99(6)
Fe(1) Fe(3) S(4) Fe(4) -38.51(6)
Fe(1) Fe(3) S(4) Fe(5) 94.57(8)
Fe(1) Fe(3) S(4) Fe(6) 154.86(5)
Fe(1) Fe(3) S(4) Fe(7) 167.08(10)
Fe(1) Fe(3) N(2) Fe(6) -152.2(3)
Fe(1) Fe(3) N(2) Si(17) -44.9(6)
Fe(1) Fe(3) N(2) Si(18) 96.5(4)
Fe(2) Fe(3) Fe(4) Fe(1) -70.20(4)
Fe(2) Fe(3) Fe(4) S(2) -36.75(6)
Fe(2) Fe(3) Fe(4) S(3) -133.10(8)
Fe(2) Fe(3) Fe(4) S(4) 65.78(6)
Fe(2) Fe(3) Fe(4) S(10) 121.42(12)
Fe(2) Fe(3) Fe(6) Fe(5) 3.21(4)
Fe(2) Fe(3) Fe(6) Fe(7) -53.11(5)
Fe(2) Fe(3) Fe(6) Fe(8) 18.19(10)
Fe(2) Fe(3) Fe(6) S(4) -44.37(6)
Fe(2) Fe(3) Fe(6) S(5) 54.95(6)
Fe(2) Fe(3) Fe(6) S(7) -111.02(14)
Fe(2) Fe(3) Fe(6) N(2) 170.0(2)
Fe(2) Fe(3) S(1) Fe(1) 77.34(6)
Fe(2) Fe(3) S(3) Fe(1) -38.22(6)
Fe(2) Fe(3) S(3) Fe(4) 39.13(6)
Fe(2) Fe(3) S(4) Fe(4) -72.50(6)
Fe(2) Fe(3) S(4) Fe(5) 60.58(6)
Fe(2) Fe(3) S(4) Fe(6) 120.88(6)
Fe(2) Fe(3) S(4) Fe(7) 133.09(14)
Fe(2) Fe(3) N(2) Fe(6) -15.1(3)
Fe(2) Fe(3) N(2) Si(17) 92.1(3)
Fe(2) Fe(3) N(2) Si(18) -126.4(2)
Fe(4) Fe(3) Fe(6) Fe(5) 59.49(5)
Fe(4) Fe(3) Fe(6) Fe(7) 3.17(6)
Fe(4) Fe(3) Fe(6) Fe(8) 74.47(10)
Fe(4) Fe(3) Fe(6) S(4) 11.91(6)
Fe(4) Fe(3) Fe(6) S(5) 111.23(6)
Fe(4) Fe(3) Fe(6) S(7) -54.74(16)
Fe(4) Fe(3) Fe(6) N(2) -133.8(2)
Fe(6) Fe(3) Fe(4) Fe(1) -147.69(5)
Fe(6) Fe(3) Fe(4) Fe(2) -77.49(4)
Fe(6) Fe(3) Fe(4) S(2) -114.25(7)
Fe(6) Fe(3) Fe(4) S(3) 149.41(8)
Fe(6) Fe(3) Fe(4) S(4) -11.72(6)
Fe(6) Fe(3) Fe(4) S(10) 43.92(12)
Fe(4) Fe(3) S(1) Fe(1) 39.60(6)
Fe(4) Fe(3) S(1) Fe(2) -37.75(6)
S(1) Fe(3) Fe(4) Fe(1) -35.24(6)
S(1) Fe(3) Fe(4) Fe(2) 34.96(6)
S(1) Fe(3) Fe(4) S(2) -1.80(8)
S(1) Fe(3) Fe(4) S(3) -98.14(9)
S(1) Fe(3) Fe(4) S(4) 100.73(8)
S(1) Fe(3) Fe(4) S(10) 156.37(12)
Fe(4) Fe(3) S(3) Fe(1) -77.34(6)
S(3) Fe(3) Fe(4) Fe(1) 62.90(7)
S(3) Fe(3) Fe(4) Fe(2) 133.10(8)
S(3) Fe(3) Fe(4) S(2) 96.34(9)
S(3) Fe(3) Fe(4) S(4) -161.13(9)
S(3) Fe(3) Fe(4) S(10) -105.49(13)
Fe(4) Fe(3) S(4) Fe(2) 72.50(6)
Fe(4) Fe(3) S(4) Fe(5) 133.08(9)
Fe(4) Fe(3) S(4) Fe(6) -166.63(7)
Fe(4) Fe(3) S(4) Fe(7) -154.41(14)
S(4) Fe(3) Fe(4) Fe(1) -135.98(7)
S(4) Fe(3) Fe(4) Fe(2) -65.78(6)
S(4) Fe(3) Fe(4) S(2) -102.53(8)
S(4) Fe(3) Fe(4) S(3) 161.13(9)
S(4) Fe(3) Fe(4) S(10) 55.64(12)
Fe(4) Fe(3) N(2) Fe(6) 76.2(2)
Fe(4) Fe(3) N(2) Si(17) -176.49(17)
Fe(4) Fe(3) N(2) Si(18) -35.0(4)
N(2) Fe(3) Fe(4) Fe(1) 161.4(2)
N(2) Fe(3) Fe(4) Fe(2) -128.4(2)
N(2) Fe(3) Fe(4) S(2) -165.2(2)
N(2) Fe(3) Fe(4) S(3) 98.5(2)
N(2) Fe(3) Fe(4) S(4) -62.6(2)
N(2) Fe(3) Fe(4) S(10) -7.0(2)
Fe(6) Fe(3) S(1) Fe(1) 154.81(5)
Fe(6) Fe(3) S(1) Fe(2) 77.47(6)
S(1) Fe(3) Fe(6) Fe(5) -47.91(7)
S(1) Fe(3) Fe(6) Fe(7) -104.23(7)
S(1) Fe(3) Fe(6) Fe(8) -32.93(12)
S(1) Fe(3) Fe(6) S(4) -95.48(8)
S(1) Fe(3) Fe(6) S(5) 3.83(8)
S(1) Fe(3) Fe(6) S(7) -162.14(14)
S(1) Fe(3) Fe(6) N(2) 118.8(2)
Fe(6) Fe(3) S(3) Fe(1) -146.48(12)
Fe(6) Fe(3) S(3) Fe(4) -69.14(14)
S(3) Fe(3) Fe(6) Fe(5) 113.80(13)
S(3) Fe(3) Fe(6) Fe(7) 57.48(15)
S(3) Fe(3) Fe(6) Fe(8) 128.77(14)
S(3) Fe(3) Fe(6) S(4) 66.22(14)
S(3) Fe(3) Fe(6) S(5) 165.53(13)
S(3) Fe(3) Fe(6) S(7) -0.4(2)
S(3) Fe(3) Fe(6) N(2) -79.5(2)
Fe(6) Fe(3) S(4) Fe(2) -120.88(6)
Fe(6) Fe(3) S(4) Fe(4) 166.63(7)
Fe(6) Fe(3) S(4) Fe(5) -60.29(7)
Fe(6) Fe(3) S(4) Fe(7) 12.22(9)
S(4) Fe(3) Fe(6) Fe(5) 47.58(6)
S(4) Fe(3) Fe(6) Fe(7) -8.75(6)
S(4) Fe(3) Fe(6) Fe(8) 62.55(10)
S(4) Fe(3) Fe(6) S(5) 99.31(8)
S(4) Fe(3) Fe(6) S(7) -66.66(15)
S(4) Fe(3) Fe(6) N(2) -145.7(2)
Fe(6) Fe(3) N(2) Si(17) 107.3(3)
Fe(6) Fe(3) N(2) Si(18) -111.3(3)
N(2) Fe(3) Fe(6) Fe(5) -166.7(2)
N(2) Fe(3) Fe(6) Fe(7) 136.9(2)
N(2) Fe(3) Fe(6) Fe(8) -151.8(2)
N(2) Fe(3) Fe(6) S(4) 145.7(2)
N(2) Fe(3) Fe(6) S(5) -115.0(2)
N(2) Fe(3) Fe(6) S(7) 79.0(2)
S(1) Fe(3) S(3) Fe(1) 15.66(8)
S(1) Fe(3) S(3) Fe(4) 93.00(7)
S(3) Fe(3) S(1) Fe(1) -15.78(8)
S(3) Fe(3) S(1) Fe(2) -93.12(7)
S(1) Fe(3) S(4) Fe(2) -19.58(8)
S(1) Fe(3) S(4) Fe(4) -92.07(8)
S(1) Fe(3) S(4) Fe(5) 41.01(10)
S(1) Fe(3) S(4) Fe(6) 101.30(7)
S(1) Fe(3) S(4) Fe(7) 113.52(12)
S(4) Fe(3) S(1) Fe(1) 97.36(8)
S(4) Fe(3) S(1) Fe(2) 20.02(8)
S(1) Fe(3) N(2) Fe(6) -84.15(19)
S(1) Fe(3) N(2) Si(17) 23.1(4)
S(1) Fe(3) N(2) Si(18) 164.58(19)
N(2) Fe(3) S(1) Fe(1) -154.1(2)
N(2) Fe(3) S(1) Fe(2) 128.6(2)
S(3) Fe(3) S(4) Fe(2) 88.62(8)
S(3) Fe(3) S(4) Fe(4) 16.13(8)
S(3) Fe(3) S(4) Fe(5) 149.21(8)
S(3) Fe(3) S(4) Fe(6) -150.50(7)
S(3) Fe(3) S(4) Fe(7) -138.29(12)
S(4) Fe(3) S(3) Fe(1) -93.92(7)
S(4) Fe(3) S(3) Fe(4) -16.58(8)
S(3) Fe(3) N(2) Fe(6) 144.62(11)
S(3) Fe(3) N(2) Si(17) -108.1(3)
S(3) Fe(3) N(2) Si(18) 33.4(3)
N(2) Fe(3) S(3) Fe(1) 155.34(19)
N(2) Fe(3) S(3) Fe(4) -127.32(19)
S(4) Fe(3) N(2) Fe(6) 27.84(17)
S(4) Fe(3) N(2) Si(17) 135.1(3)
S(4) Fe(3) N(2) Si(18) -83.4(2)
N(2) Fe(3) S(4) Fe(2) -146.03(17)
N(2) Fe(3) S(4) Fe(4) 141.47(17)
N(2) Fe(3) S(4) Fe(5) -85.45(18)
N(2) Fe(3) S(4) Fe(6) -25.16(17)
N(2) Fe(3) S(4) Fe(7) -12.9(2)
Fe(1) Fe(4) S(2) Fe(2) 77.87(6)
Fe(1) Fe(4) S(3) Fe(3) -79.10(6)
Fe(1) Fe(4) S(4) Fe(2) -37.12(6)
Fe(1) Fe(4) S(4) Fe(3) 39.83(6)
Fe(1) Fe(4) S(4) Fe(5) -48.02(13)
Fe(1) Fe(4) S(4) Fe(6) 56.91(13)
Fe(1) Fe(4) S(4) Fe(7) 179.95(11)
Fe(1) Fe(4) S(10) C(61) -23.5(5)
Fe(2) Fe(4) S(2) Fe(1) -77.87(6)
Fe(2) Fe(4) S(3) Fe(1) 37.27(7)
Fe(2) Fe(4) S(3) Fe(3) -41.83(6)
Fe(2) Fe(4) S(4) Fe(3) 76.94(5)
Fe(2) Fe(4) S(4) Fe(5) -10.90(9)
Fe(2) Fe(4) S(4) Fe(6) 94.02(11)
Fe(2) Fe(4) S(4) Fe(7) -142.9(2)
Fe(2) Fe(4) S(10) C(61) -152.8(4)
Fe(3) Fe(4) S(2) Fe(1) -37.45(7)
Fe(3) Fe(4) S(2) Fe(2) 40.42(6)
Fe(3) Fe(4) S(3) Fe(1) 79.10(6)
Fe(3) Fe(4) S(4) Fe(2) -76.94(5)
Fe(3) Fe(4) S(4) Fe(5) -87.85(11)
Fe(3) Fe(4) S(4) Fe(6) 17.08(9)
Fe(3) Fe(4) S(4) Fe(7) 140.1(2)
Fe(3) Fe(4) S(10) C(61) 119.5(4)
S(2) Fe(4) S(3) Fe(1) -19.45(9)
S(2) Fe(4) S(3) Fe(3) -98.55(8)
S(3) Fe(4) S(2) Fe(1) 19.45(9)
S(3) Fe(4) S(2) Fe(2) 97.32(8)
S(2) Fe(4) S(4) Fe(2) 18.89(7)
S(2) Fe(4) S(4) Fe(3) 95.83(7)
S(2) Fe(4) S(4) Fe(5) 7.98(14)
S(2) Fe(4) S(4) Fe(6) 112.91(12)
S(2) Fe(4) S(4) Fe(7) -124.04(18)
S(4) Fe(4) S(2) Fe(1) -97.04(8)
S(4) Fe(4) S(2) Fe(2) -19.17(7)
S(2) Fe(4) S(10) C(61) -85.0(4)
S(10) Fe(4) S(2) Fe(1) 161.07(11)
S(10) Fe(4) S(2) Fe(2) -121.06(11)
S(3) Fe(4) S(4) Fe(2) -93.32(8)
S(3) Fe(4) S(4) Fe(3) -16.38(8)
S(3) Fe(4) S(4) Fe(5) -104.23(12)
S(3) Fe(4) S(4) Fe(6) 0.70(15)
S(3) Fe(4) S(4) Fe(7) 123.75(18)
S(4) Fe(4) S(3) Fe(1) 95.88(8)
S(4) Fe(4) S(3) Fe(3) 16.78(8)
S(3) Fe(4) S(10) C(61) 48.8(4)
S(10) Fe(4) S(3) Fe(1) -159.41(13)
S(10) Fe(4) S(3) Fe(3) 121.49(13)
S(4) Fe(4) S(10) C(61) 163.3(4)
S(10) Fe(4) S(4) Fe(2) 140.77(8)
S(10) Fe(4) S(4) Fe(3) -142.28(8)
S(10) Fe(4) S(4) Fe(5) 129.87(12)
S(10) Fe(4) S(4) Fe(6) -125.21(12)
S(10) Fe(4) S(4) Fe(7) -2.2(2)
Fe(2) Fe(5) Fe(6) Fe(3) -3.23(4)
Fe(2) Fe(5) Fe(6) Fe(7) 113.92(5)
Fe(2) Fe(5) Fe(6) Fe(8) -174.53(4)
Fe(2) Fe(5) Fe(6) S(4) 44.93(6)
Fe(2) Fe(5) Fe(6) S(5) -111.44(7)
Fe(2) Fe(5) Fe(6) S(7) 150.26(7)
Fe(2) Fe(5) Fe(6) N(2) -17.7(2)
Fe(2) Fe(5) Fe(7) Fe(6) -77.15(5)
Fe(2) Fe(5) Fe(7) Fe(8) -147.56(5)
Fe(2) Fe(5) Fe(7) S(4) -10.79(6)
Fe(2) Fe(5) Fe(7) S(6) 149.09(8)
Fe(2) Fe(5) Fe(7) S(7) -114.00(7)
Fe(2) Fe(5) Fe(7) S(11) 47.76(12)
Fe(2) Fe(5) Fe(8) Fe(6) 10.74(9)
Fe(2) Fe(5) Fe(8) Fe(7) 79.33(9)
Fe(2) Fe(5) Fe(8) S(5) -54.04(11)
Fe(2) Fe(5) Fe(8) S(6) 145.24(11)
Fe(2) Fe(5) Fe(8) S(7) 46.09(11)
Fe(2) Fe(5) Fe(8) S(9) -113.52(12)
Fe(2) Fe(5) S(4) Fe(3) -60.72(6)
Fe(2) Fe(5) S(4) Fe(4) 10.69(9)
Fe(2) Fe(5) S(4) Fe(6) -120.27(6)
Fe(2) Fe(5) S(4) Fe(7) 167.61(7)
Fe(2) Fe(5) S(5) Fe(6) 76.95(6)
Fe(2) Fe(5) S(5) Fe(8) 154.31(5)
Fe(2) Fe(5) S(6) Fe(7) -68.66(14)
Fe(2) Fe(5) S(6) Fe(8) -145.65(11)
Fe(2) Fe(5) N(1) Si(15) 106.9(3)
Fe(2) Fe(5) N(1) Si(16) -111.6(3)
Fe(6) Fe(5) Fe(7) Fe(8) -70.41(4)
Fe(6) Fe(5) Fe(7) S(4) 66.37(6)
Fe(6) Fe(5) Fe(7) S(6) -133.76(8)
Fe(6) Fe(5) Fe(7) S(7) -36.84(6)
Fe(6) Fe(5) Fe(7) S(11) 124.91(12)
Fe(7) Fe(5) Fe(6) Fe(3) -117.15(5)
Fe(7) Fe(5) Fe(6) Fe(8) 71.55(4)
Fe(7) Fe(5) Fe(6) S(4) -68.99(6)
Fe(7) Fe(5) Fe(6) S(5) 134.63(8)
Fe(7) Fe(5) Fe(6) S(7) 36.34(7)
Fe(7) Fe(5) Fe(6) N(2) -131.7(2)
Fe(6) Fe(5) Fe(8) Fe(7) 68.59(4)
Fe(6) Fe(5) Fe(8) S(5) -64.78(6)
Fe(6) Fe(5) Fe(8) S(6) 134.50(8)
Fe(6) Fe(5) Fe(8) S(7) 35.35(6)
Fe(6) Fe(5) Fe(8) S(9) -124.26(10)
Fe(8) Fe(5) Fe(6) Fe(3) 171.30(4)
Fe(8) Fe(5) Fe(6) Fe(7) -71.55(4)
Fe(8) Fe(5) Fe(6) S(4) -140.54(6)
Fe(8) Fe(5) Fe(6) S(5) 63.08(7)
Fe(8) Fe(5) Fe(6) S(7) -35.21(6)
Fe(8) Fe(5) Fe(6) N(2) 156.8(2)
Fe(6) Fe(5) S(4) Fe(2) 120.27(6)
Fe(6) Fe(5) S(4) Fe(3) 59.55(6)
Fe(6) Fe(5) S(4) Fe(4) 130.96(13)
Fe(6) Fe(5) S(4) Fe(7) -72.12(5)
S(4) Fe(5) Fe(6) Fe(3) -48.16(6)
S(4) Fe(5) Fe(6) Fe(7) 68.99(6)
S(4) Fe(5) Fe(6) Fe(8) 140.54(6)
S(4) Fe(5) Fe(6) S(5) -156.38(9)
S(4) Fe(5) Fe(6) S(7) 105.33(8)
S(4) Fe(5) Fe(6) N(2) -62.7(2)
Fe(6) Fe(5) S(5) Fe(8) 77.36(6)
S(5) Fe(5) Fe(6) Fe(3) 108.22(7)
S(5) Fe(5) Fe(6) Fe(7) -134.63(8)
S(5) Fe(5) Fe(6) Fe(8) -63.08(7)
S(5) Fe(5) Fe(6) S(4) 156.38(9)
S(5) Fe(5) Fe(6) S(7) -98.29(9)
S(5) Fe(5) Fe(6) N(2) 93.7(2)
Fe(6) Fe(5) S(6) Fe(7) 38.51(6)
Fe(6) Fe(5) S(6) Fe(8) -38.48(6)
S(6) Fe(5) Fe(6) Fe(3) -153.62(6)
S(6) Fe(5) Fe(6) Fe(7) -36.47(6)
S(6) Fe(5) Fe(6) Fe(8) 35.08(6)
S(6) Fe(5) Fe(6) S(5) 98.16(9)
S(6) Fe(5) Fe(6) S(7) -0.13(9)
S(6) Fe(5) Fe(6) N(2) -168.1(2)
Fe(6) Fe(5) N(1) Fe(2) -16.1(3)
Fe(6) Fe(5) N(1) Si(15) 90.8(3)
Fe(6) Fe(5) N(1) Si(16) -127.7(2)
N(1) Fe(5) Fe(6) Fe(3) 8.7(2)
N(1) Fe(5) Fe(6) Fe(7) 125.9(2)
N(1) Fe(5) Fe(6) Fe(8) -162.6(2)
N(1) Fe(5) Fe(6) S(4) 56.9(2)
N(1) Fe(5) Fe(6) S(5) -99.5(2)
N(1) Fe(5) Fe(6) S(7) 162.2(2)
N(1) Fe(5) Fe(6) N(2) -5.8(3)
Fe(7) Fe(5) Fe(8) Fe(6) -68.59(4)
Fe(7) Fe(5) Fe(8) S(5) -133.37(7)
Fe(7) Fe(5) Fe(8) S(6) 65.91(7)
Fe(7) Fe(5) Fe(8) S(7) -33.24(6)
Fe(7) Fe(5) Fe(8) S(9) 167.15(10)
Fe(8) Fe(5) Fe(7) Fe(6) 70.41(4)
Fe(8) Fe(5) Fe(7) S(4) 136.77(6)
Fe(8) Fe(5) Fe(7) S(6) -63.36(7)
Fe(8) Fe(5) Fe(7) S(7) 33.56(6)
Fe(8) Fe(5) Fe(7) S(11) -164.68(11)
Fe(7) Fe(5) S(4) Fe(2) -167.61(7)
Fe(7) Fe(5) S(4) Fe(3) 131.66(9)
Fe(7) Fe(5) S(4) Fe(4) -156.92(13)
Fe(7) Fe(5) S(4) Fe(6) 72.12(5)
S(4) Fe(5) Fe(7) Fe(6) -66.37(6)
S(4) Fe(5) Fe(7) Fe(8) -136.77(6)
S(4) Fe(5) Fe(7) S(6) 159.87(9)
S(4) Fe(5) Fe(7) S(7) -103.21(8)
S(4) Fe(5) Fe(7) S(11) 58.54(12)
Fe(7) Fe(5) S(5) Fe(6) -37.76(6)
Fe(7) Fe(5) S(5) Fe(8) 39.60(6)
S(5) Fe(5) Fe(7) Fe(6) 35.07(6)
S(5) Fe(5) Fe(7) Fe(8) -35.34(6)
S(5) Fe(5) Fe(7) S(4) 101.43(8)
S(5) Fe(5) Fe(7) S(6) -98.70(9)
S(5) Fe(5) Fe(7) S(7) -1.78(9)
S(5) Fe(5) Fe(7) S(11) 159.98(11)
Fe(7) Fe(5) S(6) Fe(8) -76.99(6)
S(6) Fe(5) Fe(7) Fe(6) 133.76(8)
S(6) Fe(5) Fe(7) Fe(8) 63.36(7)
S(6) Fe(5) Fe(7) S(4) -159.87(9)
S(6) Fe(5) Fe(7) S(7) 96.92(10)
S(6) Fe(5) Fe(7) S(11) -101.33(13)
Fe(7) Fe(5) N(1) Fe(2) 74.9(2)
Fe(7) Fe(5) N(1) Si(15) -178.28(16)
Fe(7) Fe(5) N(1) Si(16) -36.8(4)
N(1) Fe(5) Fe(7) Fe(6) -127.4(2)
N(1) Fe(5) Fe(7) Fe(8) 162.2(2)
N(1) Fe(5) Fe(7) S(4) -61.0(2)
N(1) Fe(5) Fe(7) S(6) 98.8(2)
N(1) Fe(5) Fe(7) S(7) -164.2(2)
N(1) Fe(5) Fe(7) S(11) -2.5(2)
Fe(8) Fe(5) S(4) Fe(2) 154.63(5)
Fe(8) Fe(5) S(4) Fe(3) 93.91(7)
Fe(8) Fe(5) S(4) Fe(4) 165.32(10)
Fe(8) Fe(5) S(4) Fe(6) 34.36(5)
Fe(8) Fe(5) S(4) Fe(7) -37.76(5)
S(4) Fe(5) Fe(8) Fe(6) -32.47(5)
S(4) Fe(5) Fe(8) Fe(7) 36.12(5)
S(4) Fe(5) Fe(8) S(5) -97.25(8)
S(4) Fe(5) Fe(8) S(6) 102.03(8)
S(4) Fe(5) Fe(8) S(7) 2.88(8)
S(4) Fe(5) Fe(8) S(9) -156.73(10)
Fe(8) Fe(5) S(5) Fe(6) -77.36(6)
S(5) Fe(5) Fe(8) Fe(6) 64.78(6)
S(5) Fe(5) Fe(8) Fe(7) 133.37(7)
S(5) Fe(5) Fe(8) S(6) -160.72(10)
S(5) Fe(5) Fe(8) S(7) 100.13(8)
S(5) Fe(5) Fe(8) S(9) -59.48(11)
Fe(8) Fe(5) S(6) Fe(7) 76.99(6)
S(6) Fe(5) Fe(8) Fe(6) -134.50(8)
S(6) Fe(5) Fe(8) Fe(7) -65.91(7)
S(6) Fe(5) Fe(8) S(5) 160.72(10)
S(6) Fe(5) Fe(8) S(7) -99.15(9)
S(6) Fe(5) Fe(8) S(9) 101.24(12)
Fe(8) Fe(5) N(1) Fe(2) -151.4(3)
Fe(8) Fe(5) N(1) Si(15) -44.6(6)
Fe(8) Fe(5) N(1) Si(16) 96.9(4)
N(1) Fe(5) Fe(8) Fe(6) 146.5(4)
N(1) Fe(5) Fe(8) Fe(7) -144.9(4)
N(1) Fe(5) Fe(8) S(5) 81.7(4)
N(1) Fe(5) Fe(8) S(6) -79.0(4)
N(1) Fe(5) Fe(8) S(7) -178.1(4)
N(1) Fe(5) Fe(8) S(9) 22.2(4)
S(4) Fe(5) S(5) Fe(6) 19.79(7)
S(4) Fe(5) S(5) Fe(8) 97.15(7)
S(5) Fe(5) S(4) Fe(2) 101.01(7)
S(5) Fe(5) S(4) Fe(3) 40.28(10)
S(5) Fe(5) S(4) Fe(4) 111.70(12)
S(5) Fe(5) S(4) Fe(6) -19.27(7)
S(5) Fe(5) S(4) Fe(7) -91.38(7)
S(4) Fe(5) S(6) Fe(7) -17.57(8)
S(4) Fe(5) S(6) Fe(8) -94.56(8)
S(6) Fe(5) S(4) Fe(2) -150.52(7)
S(6) Fe(5) S(4) Fe(3) 148.75(8)
S(6) Fe(5) S(4) Fe(4) -139.84(11)
S(6) Fe(5) S(4) Fe(6) 89.20(7)
S(6) Fe(5) S(4) Fe(7) 17.09(8)
S(4) Fe(5) N(1) Fe(2) 27.56(16)
S(4) Fe(5) N(1) Si(15) 134.4(2)
S(4) Fe(5) N(1) Si(16) -84.1(2)
N(1) Fe(5) S(4) Fe(2) -24.99(15)
N(1) Fe(5) S(4) Fe(3) -85.71(16)
N(1) Fe(5) S(4) Fe(4) -14.30(19)
N(1) Fe(5) S(4) Fe(6) -145.26(15)
N(1) Fe(5) S(4) Fe(7) 142.62(15)
S(5) Fe(5) S(6) Fe(7) 92.38(7)
S(5) Fe(5) S(6) Fe(8) 15.40(8)
S(6) Fe(5) S(5) Fe(6) -92.93(7)
S(6) Fe(5) S(5) Fe(8) -15.57(8)
S(5) Fe(5) N(1) Fe(2) -84.5(2)
S(5) Fe(5) N(1) Si(15) 22.3(4)
S(5) Fe(5) N(1) Si(16) 163.8(2)
N(1) Fe(5) S(5) Fe(6) 128.03(19)
N(1) Fe(5) S(5) Fe(8) -154.61(19)
S(6) Fe(5) N(1) Fe(2) 143.56(11)
S(6) Fe(5) N(1) Si(15) -109.6(2)
S(6) Fe(5) N(1) Si(16) 31.9(3)
N(1) Fe(5) S(6) Fe(7) -127.7(2)
N(1) Fe(5) S(6) Fe(8) 155.3(2)
Fe(3) Fe(6) Fe(7) Fe(5) 75.02(5)
Fe(3) Fe(6) Fe(7) Fe(8) 146.37(5)
Fe(3) Fe(6) Fe(7) S(4) 8.66(6)
Fe(3) Fe(6) Fe(7) S(6) 112.48(7)
Fe(3) Fe(6) Fe(7) S(7) -150.21(8)
Fe(3) Fe(6) Fe(7) S(11) -49.45(14)
Fe(3) Fe(6) Fe(8) Fe(5) -17.22(9)
Fe(3) Fe(6) Fe(8) Fe(7) -86.40(10)
Fe(3) Fe(6) Fe(8) S(5) 46.96(11)
Fe(3) Fe(6) Fe(8) S(6) -52.86(12)
Fe(3) Fe(6) Fe(8) S(7) -152.35(12)
Fe(3) Fe(6) Fe(8) S(9) 111.66(13)
Fe(3) Fe(6) S(4) Fe(2) 58.02(6)
Fe(3) Fe(6) S(4) Fe(4) -16.81(9)
Fe(3) Fe(6) S(4) Fe(5) 116.49(6)
Fe(3) Fe(6) S(4) Fe(7) -170.41(7)
Fe(3) Fe(6) S(5) Fe(5) -78.52(6)
Fe(3) Fe(6) S(5) Fe(8) -157.33(5)
Fe(3) Fe(6) S(7) Fe(7) 72.72(15)
Fe(3) Fe(6) S(7) Fe(8) 150.34(12)
Fe(3) Fe(6) N(2) Si(17) -118.9(3)
Fe(3) Fe(6) N(2) Si(18) 111.4(4)
Fe(5) Fe(6) Fe(7) Fe(8) 71.35(4)
Fe(5) Fe(6) Fe(7) S(4) -66.36(6)
Fe(5) Fe(6) Fe(7) S(6) 37.46(7)
Fe(5) Fe(6) Fe(7) S(7) 134.77(8)
Fe(5) Fe(6) Fe(7) S(11) -124.47(13)
Fe(5) Fe(6) Fe(8) Fe(7) -69.19(4)
Fe(5) Fe(6) Fe(8) S(5) 64.18(7)
Fe(5) Fe(6) Fe(8) S(6) -35.65(6)
Fe(5) Fe(6) Fe(8) S(7) -135.14(8)
Fe(5) Fe(6) Fe(8) S(9) 128.87(11)
Fe(5) Fe(6) S(4) Fe(2) -58.47(6)
Fe(5) Fe(6) S(4) Fe(3) -116.49(6)
Fe(5) Fe(6) S(4) Fe(4) -133.30(13)
Fe(5) Fe(6) S(4) Fe(7) 73.11(5)
Fe(5) Fe(6) S(5) Fe(8) -78.81(5)
Fe(5) Fe(6) S(7) Fe(7) -38.65(6)
Fe(5) Fe(6) S(7) Fe(8) 38.98(6)
Fe(5) Fe(6) N(2) Fe(3) 19.5(3)
Fe(5) Fe(6) N(2) Si(17) -99.5(3)
Fe(5) Fe(6) N(2) Si(18) 130.8(2)
Fe(7) Fe(6) Fe(8) Fe(5) 69.19(4)
Fe(7) Fe(6) Fe(8) S(5) 133.36(8)
Fe(7) Fe(6) Fe(8) S(6) 33.54(6)
Fe(7) Fe(6) Fe(8) S(7) -65.95(7)
Fe(7) Fe(6) Fe(8) S(9) -161.94(11)
Fe(8) Fe(6) Fe(7) Fe(5) -71.35(4)
Fe(8) Fe(6) Fe(7) S(4) -137.71(7)
Fe(8) Fe(6) Fe(7) S(6) -33.89(7)
Fe(8) Fe(6) Fe(7) S(7) 63.42(7)
Fe(8) Fe(6) Fe(7) S(11) 164.17(13)
Fe(7) Fe(6) S(4) Fe(2) -131.57(9)
Fe(7) Fe(6) S(4) Fe(3) 170.41(7)
Fe(7) Fe(6) S(4) Fe(4) 153.60(14)
Fe(7) Fe(6) S(4) Fe(5) -73.11(5)
S(4) Fe(6) Fe(7) Fe(5) 66.36(6)
S(4) Fe(6) Fe(7) Fe(8) 137.71(7)
S(4) Fe(6) Fe(7) S(6) 103.82(9)
S(4) Fe(6) Fe(7) S(7) -158.87(9)
S(4) Fe(6) Fe(7) S(11) -58.11(13)
Fe(7) Fe(6) S(5) Fe(5) 38.56(6)
Fe(7) Fe(6) S(5) Fe(8) -40.26(6)
S(5) Fe(6) Fe(7) Fe(5) -35.43(6)
S(5) Fe(6) Fe(7) Fe(8) 35.92(6)
S(5) Fe(6) Fe(7) S(4) -101.79(8)
S(5) Fe(6) Fe(7) S(6) 2.03(10)
S(5) Fe(6) Fe(7) S(7) 99.34(9)
S(5) Fe(6) Fe(7) S(11) -159.90(13)
Fe(7) Fe(6) S(7) Fe(8) 77.63(6)
S(7) Fe(6) Fe(7) Fe(5) -134.77(8)
S(7) Fe(6) Fe(7) Fe(8) -63.42(7)
S(7) Fe(6) Fe(7) S(4) 158.87(9)
S(7) Fe(6) Fe(7) S(6) -97.31(10)
S(7) Fe(6) Fe(7) S(11) 100.76(14)
Fe(7) Fe(6) N(2) Fe(3) -76.4(2)
Fe(7) Fe(6) N(2) Si(17) 164.64(14)
Fe(7) Fe(6) N(2) Si(18) 34.9(5)
N(2) Fe(6) Fe(7) Fe(5) 127.4(2)
N(2) Fe(6) Fe(7) Fe(8) -161.2(2)
N(2) Fe(6) Fe(7) S(4) 61.1(2)
N(2) Fe(6) Fe(7) S(6) 164.9(2)
N(2) Fe(6) Fe(7) S(7) -97.8(3)
N(2) Fe(6) Fe(7) S(11) 3.0(3)
Fe(8) Fe(6) S(4) Fe(2) -93.78(7)
Fe(8) Fe(6) S(4) Fe(3) -151.80(5)
Fe(8) Fe(6) S(4) Fe(4) -168.61(10)
Fe(8) Fe(6) S(4) Fe(5) -35.32(5)
Fe(8) Fe(6) S(4) Fe(7) 37.79(6)
S(4) Fe(6) Fe(8) Fe(5) 33.10(6)
S(4) Fe(6) Fe(8) Fe(7) -36.09(6)
S(4) Fe(6) Fe(8) S(5) 97.27(8)
S(4) Fe(6) Fe(8) S(6) -2.55(8)
S(4) Fe(6) Fe(8) S(7) -102.04(9)
S(4) Fe(6) Fe(8) S(9) 161.97(10)
Fe(8) Fe(6) S(5) Fe(5) 78.81(5)
S(5) Fe(6) Fe(8) Fe(5) -64.18(7)
S(5) Fe(6) Fe(8) Fe(7) -133.36(8)
S(5) Fe(6) Fe(8) S(6) -99.82(9)
S(5) Fe(6) Fe(8) S(7) 160.68(10)
S(5) Fe(6) Fe(8) S(9) 64.70(12)
Fe(8) Fe(6) S(7) Fe(7) -77.63(6)
S(7) Fe(6) Fe(8) Fe(5) 135.14(8)
S(7) Fe(6) Fe(8) Fe(7) 65.95(7)
S(7) Fe(6) Fe(8) S(5) -160.68(10)
S(7) Fe(6) Fe(8) S(6) 99.49(9)
S(7) Fe(6) Fe(8) S(9) -95.99(12)
Fe(8) Fe(6) N(2) Fe(3) 145.2(2)
Fe(8) Fe(6) N(2) Si(17) 26.3(6)
Fe(8) Fe(6) N(2) Si(18) -103.4(4)
N(2) Fe(6) Fe(8) Fe(5) -140.3(4)
N(2) Fe(6) Fe(8) Fe(7) 150.5(4)
N(2) Fe(6) Fe(8) S(5) -76.1(4)
N(2) Fe(6) Fe(8) S(6) -175.9(4)
N(2) Fe(6) Fe(8) S(7) 84.6(4)
N(2) Fe(6) Fe(8) S(9) -11.4(4)
S(4) Fe(6) S(5) Fe(5) -20.06(7)
S(4) Fe(6) S(5) Fe(8) -98.87(7)
S(5) Fe(6) S(4) Fe(2) -39.01(9)
S(5) Fe(6) S(4) Fe(3) -97.03(7)
S(5) Fe(6) S(4) Fe(4) -113.84(12)
S(5) Fe(6) S(4) Fe(5) 19.46(7)
S(5) Fe(6) S(4) Fe(7) 92.57(7)
S(4) Fe(6) S(7) Fe(7) 18.71(8)
S(4) Fe(6) S(7) Fe(8) 96.34(7)
S(7) Fe(6) S(4) Fe(2) -149.75(8)
S(7) Fe(6) S(4) Fe(3) 152.23(7)
S(7) Fe(6) S(4) Fe(4) 135.42(11)
S(7) Fe(6) S(4) Fe(5) -91.28(7)
S(7) Fe(6) S(4) Fe(7) -18.17(8)
S(4) Fe(6) N(2) Fe(3) -28.34(17)
S(4) Fe(6) N(2) Si(17) -147.3(2)
S(4) Fe(6) N(2) Si(18) 83.0(3)
N(2) Fe(6) S(4) Fe(2) 83.38(17)
N(2) Fe(6) S(4) Fe(3) 25.36(17)
N(2) Fe(6) S(4) Fe(4) 8.6(2)
N(2) Fe(6) S(4) Fe(5) 141.85(17)
N(2) Fe(6) S(4) Fe(7) -145.04(17)
S(5) Fe(6) S(7) Fe(7) -93.30(7)
S(5) Fe(6) S(7) Fe(8) -15.67(8)
S(7) Fe(6) S(5) Fe(5) 94.61(8)
S(7) Fe(6) S(5) Fe(8) 15.80(8)
S(5) Fe(6) N(2) Fe(3) 84.4(2)
S(5) Fe(6) N(2) Si(17) -34.5(3)
S(5) Fe(6) N(2) Si(18) -164.2(2)
N(2) Fe(6) S(5) Fe(5) -129.0(2)
N(2) Fe(6) S(5) Fe(8) 152.2(2)
S(7) Fe(6) N(2) Fe(3) -146.82(12)
S(7) Fe(6) N(2) Si(17) 94.2(2)
S(7) Fe(6) N(2) Si(18) -35.4(4)
N(2) Fe(6) S(7) Fe(7) 131.8(2)
N(2) Fe(6) S(7) Fe(8) -150.6(2)
Fe(5) Fe(7) Fe(8) Fe(6) 72.11(4)
Fe(5) Fe(7) Fe(8) S(5) 35.95(5)
Fe(5) Fe(7) Fe(8) S(6) -65.51(7)
Fe(5) Fe(7) Fe(8) S(7) 138.06(8)
Fe(5) Fe(7) Fe(8) S(9) -152.0(2)
Fe(5) Fe(7) S(4) Fe(2) 16.42(9)
Fe(5) Fe(7) S(4) Fe(3) -89.17(12)
Fe(5) Fe(7) S(4) Fe(4) 145.3(2)
Fe(5) Fe(7) S(4) Fe(6) -76.77(5)
Fe(5) Fe(7) S(6) Fe(8) 78.60(6)
Fe(5) Fe(7) S(7) Fe(6) 40.43(6)
Fe(5) Fe(7) S(7) Fe(8) -37.43(6)
Fe(5) Fe(7) S(11) C(72) 144.7(3)
Fe(6) Fe(7) Fe(8) Fe(5) -72.11(4)
Fe(6) Fe(7) Fe(8) S(5) -36.16(6)
Fe(6) Fe(7) Fe(8) S(6) -137.62(8)
Fe(6) Fe(7) Fe(8) S(7) 65.95(7)
Fe(6) Fe(7) Fe(8) S(9) 135.9(2)
Fe(6) Fe(7) S(4) Fe(2) 93.18(12)
Fe(6) Fe(7) S(4) Fe(3) -12.40(9)
Fe(6) Fe(7) S(4) Fe(4) -137.9(2)
Fe(6) Fe(7) S(4) Fe(5) 76.77(5)
Fe(6) Fe(7) S(6) Fe(5) -41.15(6)
Fe(6) Fe(7) S(6) Fe(8) 37.45(6)
Fe(6) Fe(7) S(7) Fe(8) -77.86(6)
Fe(6) Fe(7) S(11) C(72) -124.7(3)
Fe(8) Fe(7) S(4) Fe(2) 55.33(13)
Fe(8) Fe(7) S(4) Fe(3) -50.26(13)
Fe(8) Fe(7) S(4) Fe(4) -175.78(16)
Fe(8) Fe(7) S(4) Fe(5) 38.92(5)
Fe(8) Fe(7) S(4) Fe(6) -37.85(5)
S(4) Fe(7) Fe(8) Fe(5) -36.42(5)
S(4) Fe(7) Fe(8) Fe(6) 35.69(5)
S(4) Fe(7) Fe(8) S(5) -0.48(8)
S(4) Fe(7) Fe(8) S(6) -101.93(9)
S(4) Fe(7) Fe(8) S(7) 101.63(9)
S(4) Fe(7) Fe(8) S(9) 171.6(2)
Fe(8) Fe(7) S(6) Fe(5) -78.60(6)
S(6) Fe(7) Fe(8) Fe(5) 65.51(7)
S(6) Fe(7) Fe(8) Fe(6) 137.62(8)
S(6) Fe(7) Fe(8) S(5) 101.45(9)
S(6) Fe(7) Fe(8) S(7) -156.44(10)
S(6) Fe(7) Fe(8) S(9) -86.5(2)
Fe(8) Fe(7) S(7) Fe(6) 77.86(6)
S(7) Fe(7) Fe(8) Fe(5) -138.06(8)
S(7) Fe(7) Fe(8) Fe(6) -65.95(7)
S(7) Fe(7) Fe(8) S(5) -102.11(9)
S(7) Fe(7) Fe(8) S(6) 156.44(10)
S(7) Fe(7) Fe(8) S(9) 70.0(2)
Fe(8) Fe(7) S(11) C(72) 9.3(5)
S(11) Fe(7) Fe(8) Fe(5) 144.5(2)
S(11) Fe(7) Fe(8) Fe(6) -143.4(2)
S(11) Fe(7) Fe(8) S(5) -179.6(2)
S(11) Fe(7) Fe(8) S(6) 79.0(2)
S(11) Fe(7) Fe(8) S(7) -77.4(2)
S(11) Fe(7) Fe(8) S(9) -7.5(3)
S(4) Fe(7) S(6) Fe(5) 17.64(8)
S(4) Fe(7) S(6) Fe(8) 96.25(7)
S(6) Fe(7) S(4) Fe(2) -0.90(15)
S(6) Fe(7) S(4) Fe(3) -106.49(12)
S(6) Fe(7) S(4) Fe(4) 127.98(18)
S(6) Fe(7) S(4) Fe(5) -17.32(8)
S(6) Fe(7) S(4) Fe(6) -94.09(8)
S(4) Fe(7) S(7) Fe(6) -18.49(8)
S(4) Fe(7) S(7) Fe(8) -96.35(8)
S(7) Fe(7) S(4) Fe(2) 111.34(12)
S(7) Fe(7) S(4) Fe(3) 5.75(15)
S(7) Fe(7) S(4) Fe(4) -119.77(18)
S(7) Fe(7) S(4) Fe(5) 94.93(8)
S(7) Fe(7) S(4) Fe(6) 18.16(8)
S(4) Fe(7) S(11) C(72) -169.8(3)
S(11) Fe(7) S(4) Fe(2) -124.98(13)
S(11) Fe(7) S(4) Fe(3) 129.44(13)
S(11) Fe(7) S(4) Fe(4) 3.9(2)
S(11) Fe(7) S(4) Fe(5) -141.39(8)
S(11) Fe(7) S(4) Fe(6) 141.84(8)
S(6) Fe(7) S(7) Fe(6) 97.18(8)
S(6) Fe(7) S(7) Fe(8) 19.32(8)
S(7) Fe(7) S(6) Fe(5) -97.87(8)
S(7) Fe(7) S(6) Fe(8) -19.27(8)
S(6) Fe(7) S(11) C(72) 75.8(4)
S(11) Fe(7) S(6) Fe(5) 123.67(12)
S(11) Fe(7) S(6) Fe(8) -157.73(11)
S(7) Fe(7) S(11) C(72) -55.9(4)
S(11) Fe(7) S(7) Fe(6) -124.21(10)
S(11) Fe(7) S(7) Fe(8) 157.93(10)
Fe(5) Fe(8) S(5) Fe(6) 77.11(6)
Fe(5) Fe(8) S(6) Fe(7) -74.40(6)
Fe(5) Fe(8) S(7) Fe(6) -38.46(6)
Fe(5) Fe(8) S(7) Fe(7) 35.37(6)
Fe(5) Fe(8) S(9) C(28) -132.0(2)
Fe(6) Fe(8) S(5) Fe(5) -77.11(6)
Fe(6) Fe(8) S(6) Fe(5) 38.90(6)
Fe(6) Fe(8) S(6) Fe(7) -35.49(6)
Fe(6) Fe(8) S(7) Fe(7) 73.84(6)
Fe(6) Fe(8) S(9) C(28) 136.3(2)
Fe(7) Fe(8) S(5) Fe(5) -38.64(5)
Fe(7) Fe(8) S(5) Fe(6) 38.46(6)
Fe(7) Fe(8) S(6) Fe(5) 74.40(6)
Fe(7) Fe(8) S(7) Fe(6) -73.84(6)
Fe(7) Fe(8) S(9) C(28) 11.6(4)
S(5) Fe(8) S(6) Fe(5) -15.79(8)
S(5) Fe(8) S(6) Fe(7) -90.18(8)
S(6) Fe(8) S(5) Fe(5) 15.87(8)
S(6) Fe(8) S(5) Fe(6) 92.97(8)
S(5) Fe(8) S(7) Fe(6) 15.94(8)
S(5) Fe(8) S(7) Fe(7) 89.77(8)
S(7) Fe(8) S(5) Fe(5) -93.08(8)
S(7) Fe(8) S(5) Fe(6) -15.97(8)
S(5) Fe(8) S(9) C(28) -176.3(2)
S(9) Fe(8) S(5) Fe(5) 143.91(7)
S(9) Fe(8) S(5) Fe(6) -138.98(7)
S(6) Fe(8) S(7) Fe(6) -93.21(8)
S(6) Fe(8) S(7) Fe(7) -19.37(8)
S(7) Fe(8) S(6) Fe(5) 93.75(8)
S(7) Fe(8) S(6) Fe(7) 19.35(8)
S(6) Fe(8) S(9) C(28) -62.0(3)
S(9) Fe(8) S(6) Fe(5) -127.93(9)
S(9) Fe(8) S(6) Fe(7) 157.68(9)
S(7) Fe(8) S(9) C(28) 70.9(3)
S(9) Fe(8) S(7) Fe(6) 126.06(8)
S(9) Fe(8) S(7) Fe(7) -160.10(8)
C(61) Fe(9) C(62) C(63) -133.8(11)
C(62) Fe(9) C(61) S(10) -108.8(11)
C(62) Fe(9) C(61) C(66) 131.9(12)
C(61) Fe(9) C(63) C(62) 29.5(7)
C(61) Fe(9) C(63) C(64) -105.4(8)
C(63) Fe(9) C(61) S(10) -137.4(8)
C(63) Fe(9) C(61) C(62) -28.6(8)
C(63) Fe(9) C(61) C(66) 103.3(9)
C(61) Fe(9) C(64) C(63) 67.3(7)
C(61) Fe(9) C(64) C(65) -65.4(10)
C(64) Fe(9) C(61) S(10) -172.9(8)
C(64) Fe(9) C(61) C(62) -64.1(8)
C(64) Fe(9) C(61) C(66) 67.8(9)
C(61) Fe(9) C(65) C(64) 106.7(11)
C(61) Fe(9) C(65) C(66) -27.0(8)
C(65) Fe(9) C(61) S(10) 151.2(10)
C(65) Fe(9) C(61) C(62) -100.0(10)
C(65) Fe(9) C(61) C(66) 31.9(10)
C(61) Fe(9) C(66) C(65) 132.7(14)
C(66) Fe(9) C(61) S(10) 119.3(12)
C(66) Fe(9) C(61) C(62) -131.9(12)
C(61) Fe(9) C(67) C(68) -48(2)
C(61) Fe(9) C(67) C(71) -154(2)
C(61) Fe(9) C(67) C(107) -174(2)
C(61) Fe(9) C(67) C(108) -82(2)
C(67) Fe(9) C(61) S(10) 67.9(15)
C(67) Fe(9) C(61) C(62) 176.7(14)
C(67) Fe(9) C(61) C(66) -51.3(16)
C(61) Fe(9) C(68) C(67) 143(2)
C(61) Fe(9) C(68) C(69) -98.2(13)
C(61) Fe(9) C(68) C(108) -130(2)
C(68) Fe(9) C(61) S(10) 43.2(10)
C(68) Fe(9) C(61) C(62) 152.0(10)
C(68) Fe(9) C(61) C(66) -76.1(11)
C(61) Fe(9) C(69) C(68) 92.1(14)
C(61) Fe(9) C(69) C(70) -139.6(16)
C(61) Fe(9) C(69) C(108) 116(2)
C(61) Fe(9) C(69) C(115) -104.4(12)
C(61) Fe(9) C(69) C(116) -58(3)
C(69) Fe(9) C(61) S(10) 0.3(10)
C(69) Fe(9) C(61) C(62) 109.1(10)
C(69) Fe(9) C(61) C(66) -119.0(11)
C(61) Fe(9) C(70) C(69) 55(2)
C(61) Fe(9) C(70) C(71) 150(2)
C(61) Fe(9) C(70) C(107) 151.3(15)
C(61) Fe(9) C(70) C(108) 89.7(14)
C(61) Fe(9) C(70) C(114) -158.5(15)
C(61) Fe(9) C(70) C(115) -44(3)
C(61) Fe(9) C(70) C(116) 28(2)
C(70) Fe(9) C(61) S(10) -31.0(15)
C(70) Fe(9) C(61) C(62) 77.8(15)
C(70) Fe(9) C(61) C(66) -150.3(14)
C(61) Fe(9) C(71) C(67) 62(5)
C(61) Fe(9) C(71) C(70) -77(4)
C(61) Fe(9) C(71) C(107) 108(8)
C(61) Fe(9) C(71) C(108) 3(4)
C(61) Fe(9) C(71) C(114) -127(2)
C(71) Fe(9) C(61) S(10) 24(3)
C(71) Fe(9) C(61) C(62) 133(3)
C(71) Fe(9) C(61) C(66) -95(3)
C(61) Fe(9) C(107) C(67) 12(5)
C(61) Fe(9) C(107) C(70) -109(2)
C(61) Fe(9) C(107) C(71) -106(7)
C(61) Fe(9) C(107) C(108) -44(3)
C(61) Fe(9) C(107) C(114) -146(2)
C(107) Fe(9) C(61) S(10) 60(3)
C(107) Fe(9) C(61) C(62) 169(3)
C(107) Fe(9) C(61) C(66) -59(3)
C(61) Fe(9) C(108) C(67) 120.4(19)
C(61) Fe(9) C(108) C(68) 55(3)
C(61) Fe(9) C(108) C(69) -73(2)
C(61) Fe(9) C(108) C(70) -123.3(12)
C(61) Fe(9) C(108) C(71) -178.6(18)
C(61) Fe(9) C(108) C(107) 162.9(15)
C(61) Fe(9) C(108) C(116) -70.1(14)
C(108) Fe(9) C(61) S(10) 26.4(11)
C(108) Fe(9) C(61) C(62) 135.2(10)
C(108) Fe(9) C(61) C(66) -92.9(11)
C(61) Fe(9) C(114) C(70) 43(3)
C(61) Fe(9) C(114) C(71) 130(3)
C(61) Fe(9) C(114) C(107) 148(2)
C(61) Fe(9) C(114) C(115) 10(2)
C(114) Fe(9) C(61) S(10) -57(2)
C(114) Fe(9) C(61) C(62) 51(2)
C(114) Fe(9) C(61) C(66) -176.8(18)
C(61) Fe(9) C(115) C(69) 91.4(12)
C(61) Fe(9) C(115) C(70) 146(2)
C(61) Fe(9) C(115) C(114) -175.7(11)
C(61) Fe(9) C(115) C(116) 71.1(17)
C(115) Fe(9) C(61) S(10) -49.8(12)
C(115) Fe(9) C(61) C(62) 59.0(12)
C(115) Fe(9) C(61) C(66) -169.1(12)
C(61) Fe(9) C(116) C(69) 125(3)
C(61) Fe(9) C(116) C(70) -159.3(17)
C(61) Fe(9) C(116) C(108) 120.7(12)
C(61) Fe(9) C(116) C(115) -117.0(16)
C(116) Fe(9) C(61) S(10) -14.1(10)
C(116) Fe(9) C(61) C(62) 94.7(10)
C(116) Fe(9) C(61) C(66) -133.4(11)
C(62) Fe(9) C(63) C(64) -134.9(11)
C(63) Fe(9) C(62) C(61) 133.8(11)
C(62) Fe(9) C(64) C(63) 28.6(7)
C(62) Fe(9) C(64) C(65) -104.1(11)
C(64) Fe(9) C(62) C(61) 106.8(8)
C(64) Fe(9) C(62) C(63) -27.0(7)
C(62) Fe(9) C(65) C(64) 66.4(10)
C(62) Fe(9) C(65) C(66) -67.3(9)
C(65) Fe(9) C(62) C(61) 70.2(8)
C(65) Fe(9) C(62) C(63) -63.6(8)
C(62) Fe(9) C(66) C(61) -31.3(8)
C(62) Fe(9) C(66) C(65) 101.4(11)
C(66) Fe(9) C(62) C(61) 27.8(7)
C(66) Fe(9) C(62) C(63) -106.0(8)
C(62) Fe(9) C(67) C(68) -38(6)
C(62) Fe(9) C(67) C(71) -144(5)
C(62) Fe(9) C(67) C(107) -164(4)
C(62) Fe(9) C(67) C(108) -72(5)
C(67) Fe(9) C(62) C(61) -12(5)
C(67) Fe(9) C(62) C(63) -146(5)
C(62) Fe(9) C(68) C(67) 169(2)
C(62) Fe(9) C(68) C(69) -72.0(17)
C(62) Fe(9) C(68) C(108) -104(2)
C(68) Fe(9) C(62) C(61) -41.5(14)
C(68) Fe(9) C(62) C(63) -175.3(12)
C(62) Fe(9) C(69) C(68) 134.1(13)
C(62) Fe(9) C(69) C(70) -97.6(17)
C(62) Fe(9) C(69) C(108) 158.1(19)
C(62) Fe(9) C(69) C(115) -62.4(13)
C(62) Fe(9) C(69) C(116) -16(3)
C(69) Fe(9) C(62) C(61) -85.0(10)
C(69) Fe(9) C(62) C(63) 141.1(9)
C(62) Fe(9) C(70) C(69) 99.0(17)
C(62) Fe(9) C(70) C(71) -166(2)
C(62) Fe(9) C(70) C(107) -165.1(15)
C(62) Fe(9) C(70) C(108) 133.3(11)
C(62) Fe(9) C(70) C(114) -114.9(19)
C(62) Fe(9) C(70) C(115) -1(2)
C(62) Fe(9) C(70) C(116) 71.2(18)
C(70) Fe(9) C(62) C(61) -126.1(11)
C(70) Fe(9) C(62) C(63) 100.1(12)
C(62) Fe(9) C(71) C(67) 165(2)
C(62) Fe(9) C(71) C(70) 26(4)
C(62) Fe(9) C(71) C(107) -149(6)
C(62) Fe(9) C(71) C(108) 106(3)
C(62) Fe(9) C(71) C(114) -24(5)
C(71) Fe(9) C(62) C(61) -144(3)
C(71) Fe(9) C(62) C(63) 82(3)
C(62) Fe(9) C(107) C(67) 170(3)
C(62) Fe(9) C(107) C(70) 48(4)
C(62) Fe(9) C(107) C(71) 51(9)
C(62) Fe(9) C(107) C(108) 114(3)
C(62) Fe(9) C(107) C(114) 12(5)
C(107) Fe(9) C(62) C(61) -167(4)
C(107) Fe(9) C(62) C(63) 59(4)
C(62) Fe(9) C(108) C(67) 162.8(18)
C(62) Fe(9) C(108) C(68) 98(2)
C(62) Fe(9) C(108) C(69) -30(2)
C(62) Fe(9) C(108) C(70) -80.8(16)
C(62) Fe(9) C(108) C(71) -136(2)
C(62) Fe(9) C(108) C(107) -154.7(15)
C(62) Fe(9) C(108) C(116) -27.7(18)
C(108) Fe(9) C(62) C(61) -70.9(13)
C(108) Fe(9) C(62) C(63) 155.3(12)
C(62) Fe(9) C(114) C(70) 80(2)
C(62) Fe(9) C(114) C(71) 166(3)
C(62) Fe(9) C(114) C(107) -175.7(19)
C(62) Fe(9) C(114) C(115) 46.7(16)
C(114) Fe(9) C(62) C(61) -158.0(9)
C(114) Fe(9) C(62) C(63) 68.1(11)
C(62) Fe(9) C(115) C(69) 125.4(12)
C(62) Fe(9) C(115) C(70) 179(2)
C(62) Fe(9) C(115) C(114) -141.8(13)
C(62) Fe(9) C(115) C(116) 105.0(16)
C(115) Fe(9) C(62) C(61) -126.4(10)
C(115) Fe(9) C(62) C(63) 99.8(10)
C(62) Fe(9) C(116) C(69) 165(3)
C(62) Fe(9) C(116) C(70) -118.5(17)
C(62) Fe(9) C(116) C(108) 161.5(12)
C(62) Fe(9) C(116) C(115) -76.3(16)
C(116) Fe(9) C(62) C(61) -89.6(10)
C(116) Fe(9) C(62) C(63) 136.5(9)
C(63) Fe(9) C(64) C(65) -132.8(14)
C(64) Fe(9) C(63) C(62) 134.9(11)
C(63) Fe(9) C(65) C(64) 28.5(9)
C(63) Fe(9) C(65) C(66) -105.2(10)
C(65) Fe(9) C(63) C(62) 105.8(9)
C(65) Fe(9) C(63) C(64) -29.0(9)
C(63) Fe(9) C(66) C(61) -69.1(8)
C(63) Fe(9) C(66) C(65) 63.7(10)
C(66) Fe(9) C(63) C(62) 64.4(7)
C(66) Fe(9) C(63) C(64) -70.4(8)
C(63) Fe(9) C(67) C(68) -172.3(15)
C(63) Fe(9) C(67) C(71) 81(3)
C(63) Fe(9) C(67) C(107) 61(3)
C(63) Fe(9) C(67) C(108) 153.5(15)
C(67) Fe(9) C(63) C(62) 166(2)
C(67) Fe(9) C(63) C(64) 31(2)
C(63) Fe(9) C(69) C(68) 171.6(12)
C(63) Fe(9) C(69) C(70) -60(2)
C(63) Fe(9) C(69) C(108) -164.4(18)
C(63) Fe(9) C(69) C(115) -24.9(18)
C(63) Fe(9) C(69) C(116) 22(3)
C(69) Fe(9) C(63) C(62) -62.2(13)
C(69) Fe(9) C(63) C(64) 162.9(12)
C(63) Fe(9) C(70) C(69) 141.9(15)
C(63) Fe(9) C(70) C(71) -123(2)
C(63) Fe(9) C(70) C(107) -122.2(15)
C(63) Fe(9) C(70) C(108) 176.2(10)
C(63) Fe(9) C(70) C(114) -72(2)
C(63) Fe(9) C(70) C(115) 42(2)
C(63) Fe(9) C(70) C(116) 114.1(16)
C(70) Fe(9) C(63) C(62) -97.6(11)
C(70) Fe(9) C(63) C(64) 127.6(12)
C(63) Fe(9) C(71) C(67) -141(2)
C(63) Fe(9) C(71) C(70) 80(2)
C(63) Fe(9) C(71) C(107) -95(7)
C(63) Fe(9) C(71) C(108) 160.2(12)
C(63) Fe(9) C(71) C(114) 30(3)
C(71) Fe(9) C(63) C(62) -141.2(19)
C(71) Fe(9) C(63) C(64) 84(2)
C(63) Fe(9) C(107) C(67) -146(2)
C(63) Fe(9) C(107) C(70) 92.7(17)
C(63) Fe(9) C(107) C(71) 96(7)
C(63) Fe(9) C(107) C(108) 158.6(11)
C(63) Fe(9) C(107) C(114) 56(2)
C(107) Fe(9) C(63) C(62) -159.3(15)
C(107) Fe(9) C(63) C(64) 65.8(17)
C(63) Fe(9) C(108) C(67) -129(2)
C(63) Fe(9) C(108) C(68) 166(2)
C(63) Fe(9) C(108) C(69) 38(4)
C(63) Fe(9) C(108) C(70) -12(3)
C(63) Fe(9) C(108) C(71) -68(3)
C(63) Fe(9) C(108) C(107) -86(3)
C(63) Fe(9) C(108) C(116) 41(3)
C(108) Fe(9) C(63) C(62) -87(2)
C(108) Fe(9) C(63) C(64) 138(2)
C(63) Fe(9) C(114) C(70) 117(2)
C(63) Fe(9) C(114) C(71) -157(3)
C(63) Fe(9) C(114) C(107) -139(2)
C(63) Fe(9) C(114) C(115) 83.6(14)
C(114) Fe(9) C(63) C(62) -126.3(9)
C(114) Fe(9) C(63) C(64) 98.8(9)
C(63) Fe(9) C(115) C(69) 164.1(11)
C(63) Fe(9) C(115) C(70) -142(2)
C(63) Fe(9) C(115) C(114) -103.1(12)
C(63) Fe(9) C(115) C(116) 143.7(15)
C(115) Fe(9) C(63) C(62) -80.5(10)
C(115) Fe(9) C(63) C(64) 144.6(10)
C(63) Fe(9) C(116) C(69) -163(2)
C(63) Fe(9) C(116) C(70) -87.2(18)
C(63) Fe(9) C(116) C(108) -167.2(11)
C(63) Fe(9) C(116) C(115) -44.9(18)
C(116) Fe(9) C(63) C(62) -54.7(11)
C(116) Fe(9) C(63) C(64) 170.4(10)
C(64) Fe(9) C(65) C(66) -133.7(15)
C(65) Fe(9) C(64) C(63) 132.8(14)
C(64) Fe(9) C(66) C(61) -105.3(9)
C(64) Fe(9) C(66) C(65) 27.5(10)
C(66) Fe(9) C(64) C(63) 101.8(8)
C(66) Fe(9) C(64) C(65) -31.0(10)
C(64) Fe(9) C(67) C(68) -152.0(18)
C(64) Fe(9) C(67) C(71) 102(2)
C(64) Fe(9) C(67) C(107) 81(3)
C(64) Fe(9) C(67) C(108) 173.9(15)
C(67) Fe(9) C(64) C(63) -163.2(13)
C(67) Fe(9) C(64) C(65) 64.0(16)
C(64) Fe(9) C(68) C(67) 46(2)
C(64) Fe(9) C(68) C(69) 164.2(12)
C(64) Fe(9) C(68) C(108) 132(2)
C(68) Fe(9) C(64) C(63) 170.6(14)
C(68) Fe(9) C(64) C(65) 37.8(18)
C(64) Fe(9) C(69) C(68) -125(4)
C(64) Fe(9) C(69) C(70) 4(5)
C(64) Fe(9) C(69) C(108) -101(4)
C(64) Fe(9) C(69) C(115) 39(4)
C(64) Fe(9) C(69) C(116) 85(5)
C(69) Fe(9) C(64) C(63) -77(4)
C(69) Fe(9) C(64) C(65) 150(4)
C(64) Fe(9) C(70) C(69) -179.1(13)
C(64) Fe(9) C(70) C(71) -84(2)
C(64) Fe(9) C(70) C(107) -83.2(19)
C(64) Fe(9) C(70) C(108) -144.8(12)
C(64) Fe(9) C(70) C(114) -33(2)
C(64) Fe(9) C(70) C(115) 81(2)
C(64) Fe(9) C(70) C(116) 153.1(14)
C(70) Fe(9) C(64) C(63) -74.1(14)
C(70) Fe(9) C(64) C(65) 153.1(14)
C(64) Fe(9) C(71) C(67) -99(2)
C(64) Fe(9) C(71) C(70) 122(2)
C(64) Fe(9) C(71) C(107) -53(7)
C(64) Fe(9) C(71) C(108) -157.8(14)
C(64) Fe(9) C(71) C(114) 72(3)
C(71) Fe(9) C(64) C(63) -120.0(16)
C(71) Fe(9) C(64) C(65) 107.2(18)
C(64) Fe(9) C(107) C(67) -111(2)
C(64) Fe(9) C(107) C(70) 127.9(14)
C(64) Fe(9) C(107) C(71) 131(7)
C(64) Fe(9) C(107) C(108) -166.3(12)
C(64) Fe(9) C(107) C(114) 91.4(18)
C(107) Fe(9) C(64) C(63) -131.8(13)
C(107) Fe(9) C(64) C(65) 95.4(15)
C(64) Fe(9) C(108) C(67) -12(3)
C(64) Fe(9) C(108) C(68) -78(3)
C(64) Fe(9) C(108) C(69) 154.5(18)
C(64) Fe(9) C(108) C(70) 104(2)
C(64) Fe(9) C(108) C(71) 49(3)
C(64) Fe(9) C(108) C(107) 30(2)
C(64) Fe(9) C(108) C(116) 157.1(15)
C(108) Fe(9) C(64) C(63) -154.8(17)
C(108) Fe(9) C(64) C(65) 72(2)
C(64) Fe(9) C(114) C(70) 155(2)
C(64) Fe(9) C(114) C(71) -119(3)
C(64) Fe(9) C(114) C(107) -101(2)
C(64) Fe(9) C(114) C(115) 121.4(14)
C(114) Fe(9) C(64) C(63) -90.3(9)
C(114) Fe(9) C(64) C(65) 136.9(11)
C(64) Fe(9) C(115) C(69) -171.6(10)
C(64) Fe(9) C(115) C(70) -118(2)
C(64) Fe(9) C(115) C(114) -78.7(15)
C(64) Fe(9) C(115) C(116) 168.0(13)
C(115) Fe(9) C(64) C(63) -43.4(13)
C(115) Fe(9) C(64) C(65) -176.2(13)
C(64) Fe(9) C(116) C(69) -147(2)
C(64) Fe(9) C(116) C(70) -71(2)
C(64) Fe(9) C(116) C(108) -151(2)
C(64) Fe(9) C(116) C(115) -29(3)
C(116) Fe(9) C(64) C(63) -23(2)
C(116) Fe(9) C(64) C(65) -155(2)
C(65) Fe(9) C(66) C(61) -132.7(14)
C(66) Fe(9) C(65) C(64) 133.7(15)
C(65) Fe(9) C(67) C(68) -119(2)
C(65) Fe(9) C(67) C(71) 135(2)
C(65) Fe(9) C(67) C(107) 115(3)
C(65) Fe(9) C(67) C(108) -152.7(18)
C(67) Fe(9) C(65) C(64) -125.7(14)
C(67) Fe(9) C(65) C(66) 100.5(13)
C(65) Fe(9) C(68) C(67) 69(2)
C(65) Fe(9) C(68) C(69) -172.3(13)
C(65) Fe(9) C(68) C(108) 156(2)
C(68) Fe(9) C(65) C(64) -157.2(11)
C(68) Fe(9) C(65) C(66) 69.1(12)
C(65) Fe(9) C(69) C(68) 15(2)
C(65) Fe(9) C(69) C(70) 143.7(19)
C(65) Fe(9) C(69) C(108) 39(3)
C(65) Fe(9) C(69) C(115) 178.9(16)
C(65) Fe(9) C(69) C(116) -134(3)
C(69) Fe(9) C(65) C(64) -168.1(16)
C(69) Fe(9) C(65) C(66) 58(2)
C(65) Fe(9) C(70) C(69) -130(2)
C(65) Fe(9) C(70) C(71) -36(4)
C(65) Fe(9) C(70) C(107) -34(3)
C(65) Fe(9) C(70) C(108) -96(3)
C(65) Fe(9) C(70) C(114) 16(4)
C(65) Fe(9) C(70) C(115) 130(3)
C(65) Fe(9) C(70) C(116) -158(2)
C(70) Fe(9) C(65) C(64) -69(3)
C(70) Fe(9) C(65) C(66) 158(2)
C(65) Fe(9) C(71) C(67) -56(3)
C(65) Fe(9) C(71) C(70) 165.5(18)
C(65) Fe(9) C(71) C(107) -10(8)
C(65) Fe(9) C(71) C(108) -114.7(19)
C(65) Fe(9) C(71) C(114) 115(2)
C(71) Fe(9) C(65) C(64) -94.7(19)
C(71) Fe(9) C(65) C(66) 131.6(18)
C(65) Fe(9) C(107) C(67) -71(3)
C(65) Fe(9) C(107) C(70) 167.5(14)
C(65) Fe(9) C(107) C(71) 171(7)
C(65) Fe(9) C(107) C(108) -126.7(14)
C(65) Fe(9) C(107) C(114) 131.0(17)
C(107) Fe(9) C(65) C(64) -97.3(15)
C(107) Fe(9) C(65) C(66) 129.0(14)
C(65) Fe(9) C(108) C(67) 36(2)
C(65) Fe(9) C(108) C(68) -29(3)
C(65) Fe(9) C(108) C(69) -157.3(19)
C(65) Fe(9) C(108) C(70) 152.1(13)
C(65) Fe(9) C(108) C(71) 97(2)
C(65) Fe(9) C(108) C(107) 78.3(18)
C(65) Fe(9) C(108) C(116) -154.7(12)
C(108) Fe(9) C(65) C(64) -146.8(12)
C(108) Fe(9) C(65) C(66) 79.5(13)
C(65) Fe(9) C(114) C(70) -173(2)
C(65) Fe(9) C(114) C(71) -86(3)
C(65) Fe(9) C(114) C(107) -68(2)
C(65) Fe(9) C(114) C(115) 154.0(14)
C(114) Fe(9) C(65) C(64) -58.7(14)
C(114) Fe(9) C(65) C(66) 167.6(10)
C(65) Fe(9) C(115) C(69) -179(2)
C(65) Fe(9) C(115) C(70) -124(3)
C(65) Fe(9) C(115) C(114) -86(3)
C(65) Fe(9) C(115) C(116) 161(2)
C(115) Fe(9) C(65) C(64) 10(3)
C(115) Fe(9) C(65) C(66) -124(2)
C(65) Fe(9) C(116) C(69) 80(4)
C(65) Fe(9) C(116) C(70) 156(2)
C(65) Fe(9) C(116) C(108) 76(2)
C(65) Fe(9) C(116) C(115) -161(2)
C(116) Fe(9) C(65) C(64) 154(2)
C(116) Fe(9) C(65) C(66) 20(3)
C(66) Fe(9) C(67) C(68) -75(2)
C(66) Fe(9) C(67) C(71) 178(2)
C(66) Fe(9) C(67) C(107) 158(2)
C(66) Fe(9) C(67) C(108) -109.5(18)
C(67) Fe(9) C(66) C(61) 140.7(13)
C(67) Fe(9) C(66) C(65) -86.6(14)
C(66) Fe(9) C(68) C(67) 109(2)
C(66) Fe(9) C(68) C(69) -132.7(13)
C(66) Fe(9) C(68) C(108) -165(2)
C(68) Fe(9) C(66) C(61) 108.2(10)
C(68) Fe(9) C(66) C(65) -119.1(12)
C(66) Fe(9) C(69) C(68) 56.6(16)
C(66) Fe(9) C(69) C(70) -175.2(16)
C(66) Fe(9) C(69) C(108) 81(2)
C(66) Fe(9) C(69) C(115) -139.9(12)
C(66) Fe(9) C(69) C(116) -93(3)
C(69) Fe(9) C(66) C(61) 74.5(12)
C(69) Fe(9) C(66) C(65) -152.8(12)
C(66) Fe(9) C(70) C(69) 10(3)
C(66) Fe(9) C(70) C(71) 105(3)
C(66) Fe(9) C(70) C(107) 106(2)
C(66) Fe(9) C(70) C(108) 45(2)
C(66) Fe(9) C(70) C(114) 156.5(17)
C(66) Fe(9) C(70) C(115) -89(3)
C(66) Fe(9) C(70) C(116) -17(3)
C(70) Fe(9) C(66) C(61) 67(2)
C(70) Fe(9) C(66) C(65) -160(2)
C(66) Fe(9) C(71) C(67) -3(4)
C(66) Fe(9) C(71) C(70) -141.8(19)
C(66) Fe(9) C(71) C(107) 42(8)
C(66) Fe(9) C(71) C(108) -62(3)
C(66) Fe(9) C(71) C(114) 167.8(16)
C(71) Fe(9) C(66) C(61) 143(2)
C(71) Fe(9) C(66) C(65) -85(2)
C(66) Fe(9) C(107) C(67) -28(3)
C(66) Fe(9) C(107) C(70) -149.5(13)
C(66) Fe(9) C(107) C(71) -146(7)
C(66) Fe(9) C(107) C(108) -83.7(18)
C(66) Fe(9) C(107) C(114) 174.0(12)
C(107) Fe(9) C(66) C(61) 154.6(16)
C(107) Fe(9) C(66) C(65) -72.6(18)
C(66) Fe(9) C(108) C(67) 82(2)
C(66) Fe(9) C(108) C(68) 16(3)
C(66) Fe(9) C(108) C(69) -111(2)
C(66) Fe(9) C(108) C(70) -162.0(12)
C(66) Fe(9) C(108) C(71) 143(2)
C(66) Fe(9) C(108) C(107) 124.2(16)
C(66) Fe(9) C(108) C(116) -108.8(13)
C(108) Fe(9) C(66) C(61) 102.6(10)
C(108) Fe(9) C(66) C(65) -124.7(12)
C(66) Fe(9) C(114) C(70) -127(3)
C(66) Fe(9) C(114) C(71) -41(5)
C(66) Fe(9) C(114) C(107) -23(4)
C(66) Fe(9) C(114) C(115) -161(3)
C(114) Fe(9) C(66) C(61) 174(3)
C(114) Fe(9) C(66) C(65) -54(4)
C(66) Fe(9) C(115) C(69) 80.4(19)
C(66) Fe(9) C(115) C(70) 134(2)
C(66) Fe(9) C(115) C(114) 173.2(12)
C(66) Fe(9) C(115) C(116) 60(2)
C(115) Fe(9) C(66) C(61) 18(2)
C(115) Fe(9) C(66) C(65) 150.7(18)
C(66) Fe(9) C(116) C(69) 96(3)
C(66) Fe(9) C(116) C(70) 172.0(16)
C(66) Fe(9) C(116) C(108) 92.0(14)
C(66) Fe(9) C(116) C(115) -145.7(15)
C(116) Fe(9) C(66) C(61) 55.0(12)
C(116) Fe(9) C(66) C(65) -172.2(12)
C(67) Fe(9) C(68) C(69) 119(2)
C(67) Fe(9) C(68) C(108) 87(3)
C(68) Fe(9) C(67) C(71) -106(3)
C(68) Fe(9) C(67) C(107) -127(4)
C(68) Fe(9) C(67) C(108) -34(2)
C(67) Fe(9) C(69) C(68) -32.9(17)
C(67) Fe(9) C(69) C(70) 95(2)
C(67) Fe(9) C(69) C(108) -9(2)
C(67) Fe(9) C(69) C(115) 130.6(18)
C(67) Fe(9) C(69) C(116) 177(3)
C(69) Fe(9) C(67) C(68) 40.7(19)
C(69) Fe(9) C(67) C(71) -66(2)
C(69) Fe(9) C(67) C(107) -86(3)
C(69) Fe(9) C(67) C(108) 6.5(16)
C(67) Fe(9) C(70) C(69) -69.3(19)
C(67) Fe(9) C(70) C(71) 25(2)
C(67) Fe(9) C(70) C(107) 26.6(18)
C(67) Fe(9) C(70) C(108) -35.0(15)
C(67) Fe(9) C(70) C(114) 77(2)
C(67) Fe(9) C(70) C(115) -169(3)
C(67) Fe(9) C(70) C(116) -97(2)
C(70) Fe(9) C(67) C(68) 80(2)
C(70) Fe(9) C(67) C(71) -26(2)
C(70) Fe(9) C(67) C(107) -46(3)
C(70) Fe(9) C(67) C(108) 46.1(19)
C(67) Fe(9) C(71) C(70) -139(4)
C(67) Fe(9) C(71) C(107) 45(6)
C(67) Fe(9) C(71) C(108) -59(2)
C(67) Fe(9) C(71) C(114) 171(5)
C(71) Fe(9) C(67) C(68) 106(3)
C(71) Fe(9) C(67) C(107) -20(3)
C(71) Fe(9) C(67) C(108) 72(3)
C(67) Fe(9) C(107) C(70) -121(3)
C(67) Fe(9) C(107) C(71) -118(8)
C(67) Fe(9) C(107) C(108) -56(2)
C(67) Fe(9) C(107) C(114) -158(4)
C(107) Fe(9) C(67) C(68) 127(4)
C(107) Fe(9) C(67) C(71) 20(3)
C(107) Fe(9) C(67) C(108) 92(3)
C(67) Fe(9) C(108) C(68) -65(3)
C(67) Fe(9) C(108) C(69) 167(3)
C(67) Fe(9) C(108) C(70) 116(2)
C(67) Fe(9) C(108) C(71) 61(2)
C(67) Fe(9) C(108) C(107) 42(2)
C(67) Fe(9) C(108) C(116) 170(2)
C(108) Fe(9) C(67) C(68) 34(2)
C(108) Fe(9) C(67) C(71) -72(3)
C(108) Fe(9) C(67) C(107) -92(3)
C(67) Fe(9) C(114) C(70) -93(2)
C(67) Fe(9) C(114) C(71) -6(3)
C(67) Fe(9) C(114) C(107) 12(2)
C(67) Fe(9) C(114) C(115) -125.9(18)
C(114) Fe(9) C(67) C(68) 112(2)
C(114) Fe(9) C(67) C(71) 5(2)
C(114) Fe(9) C(67) C(107) -15(2)
C(114) Fe(9) C(67) C(108) 77.3(19)
C(67) Fe(9) C(115) C(69) -43.4(16)
C(67) Fe(9) C(115) C(70) 11(2)
C(67) Fe(9) C(115) C(114) 49.5(16)
C(67) Fe(9) C(115) C(116) -63.8(19)
C(115) Fe(9) C(67) C(68) 75(2)
C(115) Fe(9) C(67) C(71) -31(3)
C(115) Fe(9) C(67) C(107) -51(3)
C(115) Fe(9) C(67) C(108) 41(2)
C(67) Fe(9) C(116) C(69) -2(3)
C(67) Fe(9) C(116) C(70) 74(2)
C(67) Fe(9) C(116) C(108) -6.5(16)
C(67) Fe(9) C(116) C(115) 115.8(19)
C(116) Fe(9) C(67) C(68) 41(2)
C(116) Fe(9) C(67) C(71) -65(2)
C(116) Fe(9) C(67) C(107) -85(3)
C(116) Fe(9) C(67) C(108) 7.3(18)
C(68) Fe(9) C(69) C(70) 128(2)
C(68) Fe(9) C(69) C(108) 24(2)
C(68) Fe(9) C(69) C(115) 163(2)
C(68) Fe(9) C(69) C(116) -150(3)
C(69) Fe(9) C(68) C(67) -119(2)
C(69) Fe(9) C(68) C(108) -32(2)
C(68) Fe(9) C(70) C(69) -33.7(17)
C(68) Fe(9) C(70) C(71) 61(2)
C(68) Fe(9) C(70) C(107) 62.1(17)
C(68) Fe(9) C(70) C(108) 0.6(12)
C(68) Fe(9) C(70) C(114) 112(2)
C(68) Fe(9) C(70) C(115) -133(2)
C(68) Fe(9) C(70) C(116) -61.6(17)
C(70) Fe(9) C(68) C(67) -88(2)
C(70) Fe(9) C(68) C(69) 30.7(15)
C(70) Fe(9) C(68) C(108) -1(2)
C(68) Fe(9) C(71) C(67) 40(2)
C(68) Fe(9) C(71) C(70) -99(2)
C(68) Fe(9) C(71) C(107) 85(7)
C(68) Fe(9) C(71) C(108) -19.4(15)
C(68) Fe(9) C(71) C(114) -150(3)
C(71) Fe(9) C(68) C(67) -46(2)
C(71) Fe(9) C(68) C(69) 73(2)
C(71) Fe(9) C(68) C(108) 41(3)
C(68) Fe(9) C(107) C(67) 32(2)
C(68) Fe(9) C(107) C(70) -89.0(18)
C(68) Fe(9) C(107) C(71) -86(7)
C(68) Fe(9) C(107) C(108) -23.2(13)
C(68) Fe(9) C(107) C(114) -125(2)
C(107) Fe(9) C(68) C(67) -29(2)
C(107) Fe(9) C(68) C(69) 89.8(19)
C(107) Fe(9) C(68) C(108) 58(3)
C(68) Fe(9) C(108) C(67) 65(3)
C(68) Fe(9) C(108) C(69) -128(4)
C(68) Fe(9) C(108) C(70) -178(3)
C(68) Fe(9) C(108) C(71) 126(3)
C(68) Fe(9) C(108) C(107) 108(3)
C(68) Fe(9) C(108) C(116) -125(3)
C(108) Fe(9) C(68) C(67) -87(3)
C(108) Fe(9) C(68) C(69) 32(2)
C(68) Fe(9) C(114) C(70) -61(2)
C(68) Fe(9) C(114) C(71) 25(3)
C(68) Fe(9) C(114) C(107) 43(2)
C(68) Fe(9) C(114) C(115) -94.6(15)
C(114) Fe(9) C(68) C(67) -61(2)
C(114) Fe(9) C(68) C(69) 58.1(14)
C(114) Fe(9) C(68) C(108) 26(2)
C(68) Fe(9) C(115) C(69) -10.9(13)
C(68) Fe(9) C(115) C(70) 43(2)
C(68) Fe(9) C(115) C(114) 82.0(14)
C(68) Fe(9) C(115) C(116) -31.3(17)
C(115) Fe(9) C(68) C(67) -106(2)
C(115) Fe(9) C(68) C(69) 12.2(15)
C(115) Fe(9) C(68) C(108) -20(3)
C(68) Fe(9) C(116) C(69) 24(3)
C(68) Fe(9) C(116) C(70) 100(2)
C(68) Fe(9) C(116) C(108) 19.5(14)
C(68) Fe(9) C(116) C(115) 142(2)
C(116) Fe(9) C(68) C(67) -129(2)
C(116) Fe(9) C(68) C(69) -10.2(13)
C(116) Fe(9) C(68) C(108) -42(2)
C(69) Fe(9) C(70) C(71) 95(3)
C(69) Fe(9) C(70) C(107) 96(2)
C(69) Fe(9) C(70) C(108) 34.3(16)
C(69) Fe(9) C(70) C(114) 146(3)
C(69) Fe(9) C(70) C(115) -100(3)
C(69) Fe(9) C(70) C(116) -27.9(17)
C(70) Fe(9) C(69) C(68) -128(2)
C(70) Fe(9) C(69) C(108) -104(2)
C(70) Fe(9) C(69) C(115) 35.2(18)
C(70) Fe(9) C(69) C(116) 82(3)
C(69) Fe(9) C(71) C(67) 91(2)
C(69) Fe(9) C(71) C(70) -48(2)
C(69) Fe(9) C(71) C(107) 136(8)
C(69) Fe(9) C(71) C(108) 31.6(16)
C(69) Fe(9) C(71) C(114) -99(3)
C(71) Fe(9) C(69) C(68) -77(2)
C(71) Fe(9) C(69) C(70) 51(2)
C(71) Fe(9) C(69) C(108) -53(2)
C(71) Fe(9) C(69) C(115) 87(2)
C(71) Fe(9) C(69) C(116) 133(3)
C(69) Fe(9) C(107) C(67) 79(3)
C(69) Fe(9) C(107) C(70) -42.0(15)
C(69) Fe(9) C(107) C(71) -39(7)
C(69) Fe(9) C(107) C(108) 23.9(13)
C(69) Fe(9) C(107) C(114) -78.4(19)
C(107) Fe(9) C(69) C(68) -66.2(18)
C(107) Fe(9) C(69) C(70) 62(2)
C(107) Fe(9) C(69) C(108) -42(2)
C(107) Fe(9) C(69) C(115) 97.3(17)
C(107) Fe(9) C(69) C(116) 144(3)
C(69) Fe(9) C(108) C(67) -167(3)
C(69) Fe(9) C(108) C(68) 128(4)
C(69) Fe(9) C(108) C(70) -51(2)
C(69) Fe(9) C(108) C(71) -106(3)
C(69) Fe(9) C(108) C(107) -124(2)
C(69) Fe(9) C(108) C(116) 2.6(19)
C(108) Fe(9) C(69) C(68) -24(2)
C(108) Fe(9) C(69) C(70) 104(2)
C(108) Fe(9) C(69) C(115) 139(2)
C(108) Fe(9) C(69) C(116) -174(4)
C(69) Fe(9) C(114) C(70) -22(2)
C(69) Fe(9) C(114) C(71) 64(3)
C(69) Fe(9) C(114) C(107) 82(2)
C(69) Fe(9) C(114) C(115) -55.7(15)
C(114) Fe(9) C(69) C(68) -110.4(16)
C(114) Fe(9) C(69) C(70) 17.9(16)
C(114) Fe(9) C(69) C(108) -86(2)
C(114) Fe(9) C(69) C(115) 53.1(13)
C(114) Fe(9) C(69) C(116) 100(3)
C(69) Fe(9) C(115) C(70) 54(2)
C(69) Fe(9) C(115) C(114) 92.9(17)
C(69) Fe(9) C(115) C(116) -20.4(15)
C(115) Fe(9) C(69) C(68) -163(2)
C(115) Fe(9) C(69) C(70) -35.2(18)
C(115) Fe(9) C(69) C(108) -139(2)
C(115) Fe(9) C(69) C(116) 47(3)
C(69) Fe(9) C(116) C(70) 76(3)
C(69) Fe(9) C(116) C(108) -4(2)
C(69) Fe(9) C(116) C(115) 118(3)
C(116) Fe(9) C(69) C(68) 150(3)
C(116) Fe(9) C(69) C(70) -82(3)
C(116) Fe(9) C(69) C(108) 174(4)
C(116) Fe(9) C(69) C(115) -47(3)
C(70) Fe(9) C(71) C(67) 139(4)
C(70) Fe(9) C(71) C(107) -176(9)
C(70) Fe(9) C(71) C(108) 80(2)
C(70) Fe(9) C(71) C(114) -50(2)
C(71) Fe(9) C(70) C(69) -95(3)
C(71) Fe(9) C(70) C(107) 1(2)
C(71) Fe(9) C(70) C(108) -60(2)
C(71) Fe(9) C(70) C(114) 51(2)
C(71) Fe(9) C(70) C(115) 166(4)
C(71) Fe(9) C(70) C(116) -122(3)
C(70) Fe(9) C(107) C(67) 121(3)
C(70) Fe(9) C(107) C(71) 3(7)
C(70) Fe(9) C(107) C(108) 65.8(18)
C(70) Fe(9) C(107) C(114) -36.4(18)
C(107) Fe(9) C(70) C(69) -96(2)
C(107) Fe(9) C(70) C(71) -1(2)
C(107) Fe(9) C(70) C(108) -61.6(18)
C(107) Fe(9) C(70) C(114) 50(2)
C(107) Fe(9) C(70) C(115) 165(3)
C(107) Fe(9) C(70) C(116) -124(2)
C(70) Fe(9) C(108) C(67) -116(2)
C(70) Fe(9) C(108) C(68) 178(3)
C(70) Fe(9) C(108) C(69) 51(2)
C(70) Fe(9) C(108) C(71) -55(2)
C(70) Fe(9) C(108) C(107) -73.8(19)
C(70) Fe(9) C(108) C(116) 53.2(16)
C(108) Fe(9) C(70) C(69) -34.3(16)
C(108) Fe(9) C(70) C(71) 60(2)
C(108) Fe(9) C(70) C(107) 61.6(18)
C(108) Fe(9) C(70) C(114) 112(2)
C(108) Fe(9) C(70) C(115) -134(3)
C(108) Fe(9) C(70) C(116) -62.1(18)
C(70) Fe(9) C(114) C(71) 86(3)
C(70) Fe(9) C(114) C(107) 104(3)
C(70) Fe(9) C(114) C(115) -33(2)
C(114) Fe(9) C(70) C(69) -146(3)
C(114) Fe(9) C(70) C(71) -51(2)
C(114) Fe(9) C(70) C(107) -50(2)
C(114) Fe(9) C(70) C(108) -112(2)
C(114) Fe(9) C(70) C(115) 114(3)
C(114) Fe(9) C(70) C(116) -174(3)
C(70) Fe(9) C(115) C(69) -54(2)
C(70) Fe(9) C(115) C(114) 39(2)
C(70) Fe(9) C(115) C(116) -74(3)
C(115) Fe(9) C(70) C(69) 100(3)
C(115) Fe(9) C(70) C(71) -166(4)
C(115) Fe(9) C(70) C(107) -165(3)
C(115) Fe(9) C(70) C(108) 134(3)
C(115) Fe(9) C(70) C(114) -114(3)
C(115) Fe(9) C(70) C(116) 72(2)
C(70) Fe(9) C(116) C(69) -76(3)
C(70) Fe(9) C(116) C(108) -80(2)
C(70) Fe(9) C(116) C(115) 42(2)
C(116) Fe(9) C(70) C(69) 27.9(17)
C(116) Fe(9) C(70) C(71) 122(3)
C(116) Fe(9) C(70) C(107) 124(2)
C(116) Fe(9) C(70) C(108) 62.1(18)
C(116) Fe(9) C(70) C(114) 174(3)
C(116) Fe(9) C(70) C(115) -72(2)
C(71) Fe(9) C(107) C(67) 118(8)
C(71) Fe(9) C(107) C(70) -3(7)
C(71) Fe(9) C(107) C(108) 63(7)
C(71) Fe(9) C(107) C(114) -40(7)
C(107) Fe(9) C(71) C(67) -45(6)
C(107) Fe(9) C(71) C(70) 176(9)
C(107) Fe(9) C(71) C(108) -104(7)
C(107) Fe(9) C(71) C(114) 125(9)
C(71) Fe(9) C(108) C(67) -61(2)
C(71) Fe(9) C(108) C(68) -126(3)
C(71) Fe(9) C(108) C(69) 106(3)
C(71) Fe(9) C(108) C(70) 55(2)
C(71) Fe(9) C(108) C(107) -18(2)
C(71) Fe(9) C(108) C(116) 109(2)
C(108) Fe(9) C(71) C(67) 59(2)
C(108) Fe(9) C(71) C(70) -80(2)
C(108) Fe(9) C(71) C(107) 104(7)
C(108) Fe(9) C(71) C(114) -130(4)
C(71) Fe(9) C(114) C(70) -86(3)
C(71) Fe(9) C(114) C(107) 18(3)
C(71) Fe(9) C(114) C(115) -120(3)
C(114) Fe(9) C(71) C(67) -171(5)
C(114) Fe(9) C(71) C(70) 50(2)
C(114) Fe(9) C(71) C(107) -125(9)
C(114) Fe(9) C(71) C(108) 130(4)
C(71) Fe(9) C(115) C(69) -64(2)
C(71) Fe(9) C(115) C(70) -10(2)
C(71) Fe(9) C(115) C(114) 28.8(19)
C(71) Fe(9) C(115) C(116) -84(2)
C(115) Fe(9) C(71) C(67) 146(3)
C(115) Fe(9) C(71) C(70) 7(2)
C(115) Fe(9) C(71) C(107) -169(8)
C(115) Fe(9) C(71) C(108) 87(2)
C(115) Fe(9) C(71) C(114) -44(2)
C(71) Fe(9) C(116) C(69) -40(3)
C(71) Fe(9) C(116) C(70) 36(2)
C(71) Fe(9) C(116) C(108) -44.1(18)
C(71) Fe(9) C(116) C(115) 78(2)
C(116) Fe(9) C(71) C(67) 104(2)
C(116) Fe(9) C(71) C(70) -35(2)
C(116) Fe(9) C(71) C(107) 149(8)
C(116) Fe(9) C(71) C(108) 45.0(17)
C(116) Fe(9) C(71) C(114) -85(3)
C(107) Fe(9) C(108) C(67) -42(2)
C(107) Fe(9) C(108) C(68) -108(3)
C(107) Fe(9) C(108) C(69) 124(2)
C(107) Fe(9) C(108) C(70) 73.8(19)
C(107) Fe(9) C(108) C(71) 18(2)
C(107) Fe(9) C(108) C(116) 127(2)
C(108) Fe(9) C(107) C(67) 56(2)
C(108) Fe(9) C(107) C(70) -65.8(18)
C(108) Fe(9) C(107) C(71) -63(7)
C(108) Fe(9) C(107) C(114) -102(2)
C(107) Fe(9) C(114) C(70) -104(3)
C(107) Fe(9) C(114) C(71) -18(3)
C(107) Fe(9) C(114) C(115) -138(2)
C(114) Fe(9) C(107) C(67) 158(4)
C(114) Fe(9) C(107) C(70) 36.4(18)
C(114) Fe(9) C(107) C(71) 40(7)
C(114) Fe(9) C(107) C(108) 102(2)
C(107) Fe(9) C(115) C(69) -66.8(16)
C(107) Fe(9) C(115) C(70) -13(2)
C(107) Fe(9) C(115) C(114) 26.1(16)
C(107) Fe(9) C(115) C(116) -87.2(19)
C(115) Fe(9) C(107) C(67) 128(3)
C(115) Fe(9) C(107) C(70) 6.8(15)
C(115) Fe(9) C(107) C(71) 10(7)
C(115) Fe(9) C(107) C(108) 72.6(16)
C(115) Fe(9) C(107) C(114) -29.6(18)
C(107) Fe(9) C(116) C(69) -33(3)
C(107) Fe(9) C(116) C(70) 43(2)
C(107) Fe(9) C(116) C(108) -36.9(16)
C(107) Fe(9) C(116) C(115) 85.4(19)
C(116) Fe(9) C(107) C(67) 90(3)
C(116) Fe(9) C(107) C(70) -31.8(15)
C(116) Fe(9) C(107) C(71) -29(7)
C(116) Fe(9) C(107) C(108) 34.0(14)
C(116) Fe(9) C(107) C(114) -68.3(18)
C(108) Fe(9) C(114) C(70) -52(2)
C(108) Fe(9) C(114) C(71) 35(3)
C(108) Fe(9) C(114) C(107) 53(2)
C(108) Fe(9) C(114) C(115) -85.0(16)
C(114) Fe(9) C(108) C(67) -86(2)
C(114) Fe(9) C(108) C(68) -151(3)
C(114) Fe(9) C(108) C(69) 81(2)
C(114) Fe(9) C(108) C(70) 30.4(13)
C(114) Fe(9) C(108) C(71) -25(2)
C(114) Fe(9) C(108) C(107) -43.5(16)
C(114) Fe(9) C(108) C(116) 83.5(14)
C(108) Fe(9) C(115) C(69) -18.0(12)
C(108) Fe(9) C(115) C(70) 36(2)
C(108) Fe(9) C(115) C(114) 74.9(14)
C(108) Fe(9) C(115) C(116) -38.4(16)
C(115) Fe(9) C(108) C(67) -136(2)
C(115) Fe(9) C(108) C(68) 159(3)
C(115) Fe(9) C(108) C(69) 31(2)
C(115) Fe(9) C(108) C(70) -19.5(14)
C(115) Fe(9) C(108) C(71) -75(2)
C(115) Fe(9) C(108) C(107) -93.4(18)
C(115) Fe(9) C(108) C(116) 33.7(14)
C(108) Fe(9) C(116) C(69) 4(2)
C(108) Fe(9) C(116) C(70) 80(2)
C(108) Fe(9) C(116) C(115) 122(2)
C(116) Fe(9) C(108) C(67) -170(2)
C(116) Fe(9) C(108) C(68) 125(3)
C(116) Fe(9) C(108) C(69) -2.6(19)
C(116) Fe(9) C(108) C(70) -53.2(16)
C(116) Fe(9) C(108) C(71) -109(2)
C(116) Fe(9) C(108) C(107) -127(2)
C(114) Fe(9) C(115) C(69) -92.9(17)
C(114) Fe(9) C(115) C(70) -39(2)
C(114) Fe(9) C(115) C(116) -113(2)
C(115) Fe(9) C(114) C(70) 33(2)
C(115) Fe(9) C(114) C(71) 120(3)
C(115) Fe(9) C(114) C(107) 138(2)
C(114) Fe(9) C(116) C(69) -73(3)
C(114) Fe(9) C(116) C(70) 3.2(17)
C(114) Fe(9) C(116) C(108) -76.8(14)
C(114) Fe(9) C(116) C(115) 45.5(16)
C(116) Fe(9) C(114) C(70) -4(2)
C(116) Fe(9) C(114) C(71) 82(3)
C(116) Fe(9) C(114) C(107) 100(2)
C(116) Fe(9) C(114) C(115) -37.5(15)
C(115) Fe(9) C(116) C(69) -118(3)
C(115) Fe(9) C(116) C(70) -42(2)
C(115) Fe(9) C(116) C(108) -122(2)
C(116) Fe(9) C(115) C(69) 20.4(15)
C(116) Fe(9) C(115) C(70) 74(3)
C(116) Fe(9) C(115) C(114) 113(2)
C(72) Fe(10) C(73) C(74) -136.7(11)
C(73) Fe(10) C(72) S(11) -122.3(11)
C(73) Fe(10) C(72) C(77) 128.5(9)
C(72) Fe(10) C(74) C(73) 27.1(8)
C(72) Fe(10) C(74) C(75) -111.4(11)
C(74) Fe(10) C(72) S(11) -148.9(9)
C(74) Fe(10) C(72) C(73) -26.6(7)
C(74) Fe(10) C(72) C(77) 101.9(8)
C(72) Fe(10) C(75) C(74) 61.5(10)
C(72) Fe(10) C(75) C(76) -66.5(11)
C(75) Fe(10) C(72) S(11) 175.4(10)
C(75) Fe(10) C(72) C(73) -62.3(9)
C(75) Fe(10) C(72) C(77) 66.2(9)
C(72) Fe(10) C(76) C(75) 107.5(13)
C(72) Fe(10) C(76) C(77) -29.8(7)
C(76) Fe(10) C(72) S(11) 139.8(10)
C(76) Fe(10) C(72) C(73) -97.9(8)
C(76) Fe(10) C(72) C(77) 30.6(8)
C(72) Fe(10) C(77) C(76) 132.6(11)
C(77) Fe(10) C(72) S(11) 109.2(10)
C(77) Fe(10) C(72) C(73) -128.5(9)
C(72) Fe(10) C(78) C(79) -97.8(11)
C(72) Fe(10) C(78) C(81) 142.2(11)
C(78) Fe(10) C(72) S(11) 6.7(10)
C(78) Fe(10) C(72) C(73) 129.0(8)
C(78) Fe(10) C(72) C(77) -102.5(8)
C(72) Fe(10) C(79) C(78) 91.8(11)
C(72) Fe(10) C(79) C(82) -148.1(12)
C(79) Fe(10) C(72) S(11) -33.5(10)
C(79) Fe(10) C(72) C(73) 88.8(8)
C(79) Fe(10) C(72) C(77) -142.7(8)
C(72) Fe(10) C(81) C(78) -52.5(14)
C(72) Fe(10) C(81) C(80) -173.5(9)
C(81) Fe(10) C(72) S(11) 37.8(12)
C(81) Fe(10) C(72) C(73) 160.1(9)
C(81) Fe(10) C(72) C(77) -71.4(10)
C(72) Fe(10) C(82) C(79) 46.7(17)
C(72) Fe(10) C(82) C(80) 167.7(9)
C(82) Fe(10) C(72) S(11) -61.7(14)
C(82) Fe(10) C(72) C(73) 60.6(12)
C(82) Fe(10) C(72) C(77) -170.9(11)
C(73) Fe(10) C(74) C(75) -138.5(15)
C(74) Fe(10) C(73) C(72) 136.7(11)
C(73) Fe(10) C(75) C(74) 25.6(10)
C(73) Fe(10) C(75) C(76) -102.5(12)
C(75) Fe(10) C(73) C(72) 110.7(9)
C(75) Fe(10) C(73) C(74) -26.0(10)
C(73) Fe(10) C(76) C(75) 68.7(13)
C(73) Fe(10) C(76) C(77) -68.6(8)
C(76) Fe(10) C(73) C(72) 73.8(8)
C(76) Fe(10) C(73) C(74) -62.9(10)
C(73) Fe(10) C(77) C(72) -31.5(6)
C(73) Fe(10) C(77) C(76) 101.2(9)
C(77) Fe(10) C(73) C(72) 32.7(6)
C(77) Fe(10) C(73) C(74) -104.0(9)
C(73) Fe(10) C(78) C(79) -62.1(13)
C(73) Fe(10) C(78) C(81) 178.0(11)
C(78) Fe(10) C(73) C(72) -65.5(9)
C(78) Fe(10) C(73) C(74) 157.8(10)
C(73) Fe(10) C(79) C(78) 131.4(11)
C(73) Fe(10) C(79) C(82) -108.5(13)
C(79) Fe(10) C(73) C(72) -100.0(8)
C(79) Fe(10) C(73) C(74) 123.3(10)
C(73) Fe(10) C(80) C(81) 155.0(11)
C(73) Fe(10) C(80) C(82) 41.9(18)
C(80) Fe(10) C(73) C(72) -167.9(11)
C(80) Fe(10) C(73) C(74) 55.4(15)
C(73) Fe(10) C(81) C(78) -6(3)
C(73) Fe(10) C(81) C(80) -127(2)
C(81) Fe(10) C(73) C(72) -61(2)
C(81) Fe(10) C(73) C(74) 162(2)
C(73) Fe(10) C(82) C(79) 82.2(12)
C(73) Fe(10) C(82) C(80) -156.8(11)
C(82) Fe(10) C(73) C(72) -139.4(9)
C(82) Fe(10) C(73) C(74) 83.9(11)
C(74) Fe(10) C(75) C(76) -128.1(18)
C(75) Fe(10) C(74) C(73) 138.5(15)
C(74) Fe(10) C(76) C(75) 32.2(13)
C(74) Fe(10) C(76) C(77) -105.0(9)
C(76) Fe(10) C(74) C(73) 107.2(10)
C(76) Fe(10) C(74) C(75) -31.3(11)
C(74) Fe(10) C(77) C(72) -68.5(7)
C(74) Fe(10) C(77) C(76) 64.1(9)
C(77) Fe(10) C(74) C(73) 66.9(8)
C(77) Fe(10) C(74) C(75) -71.6(11)
C(74) Fe(10) C(78) C(79) -28(2)
C(74) Fe(10) C(78) C(81) -147.9(16)
C(78) Fe(10) C(74) C(73) -50(2)
C(78) Fe(10) C(74) C(75) 171.9(17)
C(74) Fe(10) C(79) C(78) 167.2(10)
C(74) Fe(10) C(79) C(82) -72.7(14)
C(79) Fe(10) C(74) C(73) -69.1(11)
C(79) Fe(10) C(74) C(75) 152.4(12)
C(74) Fe(10) C(80) C(81) -170.2(10)
C(74) Fe(10) C(80) C(82) 76.7(13)
C(80) Fe(10) C(74) C(73) -149.0(10)
C(80) Fe(10) C(74) C(75) 72.4(13)
C(74) Fe(10) C(81) C(78) 144.5(17)
C(74) Fe(10) C(81) C(80) 23(2)
C(81) Fe(10) C(74) C(73) -166.4(17)
C(81) Fe(10) C(74) C(75) 55(2)
C(74) Fe(10) C(82) C(79) 120.9(12)
C(74) Fe(10) C(82) C(80) -118.1(12)
C(82) Fe(10) C(74) C(73) -107.1(10)
C(82) Fe(10) C(74) C(75) 114.4(13)
C(75) Fe(10) C(76) C(77) -137.3(16)
C(76) Fe(10) C(75) C(74) 128.1(18)
C(75) Fe(10) C(77) C(72) -107.0(9)
C(75) Fe(10) C(77) C(76) 25.6(10)
C(77) Fe(10) C(75) C(74) 99.9(11)
C(77) Fe(10) C(75) C(76) -28.2(10)
C(75) Fe(10) C(78) C(79) 132(3)
C(75) Fe(10) C(78) C(81) 12(3)
C(78) Fe(10) C(75) C(74) -167(2)
C(78) Fe(10) C(75) C(76) 65(3)
C(75) Fe(10) C(79) C(78) -158.2(17)
C(75) Fe(10) C(79) C(82) -38(2)
C(79) Fe(10) C(75) C(74) -53(2)
C(79) Fe(10) C(75) C(76) 179.1(11)
C(75) Fe(10) C(80) C(81) -132.7(11)
C(75) Fe(10) C(80) C(82) 114.2(13)
C(80) Fe(10) C(75) C(74) -120.4(12)
C(80) Fe(10) C(75) C(76) 111.5(13)
C(75) Fe(10) C(81) C(78) -176.2(11)
C(75) Fe(10) C(81) C(80) 62.8(14)
C(81) Fe(10) C(75) C(74) -157.4(11)
C(81) Fe(10) C(75) C(76) 74.5(15)
C(75) Fe(10) C(82) C(79) 159.6(12)
C(75) Fe(10) C(82) C(80) -79.3(14)
C(82) Fe(10) C(75) C(74) -78.1(13)
C(82) Fe(10) C(75) C(76) 153.8(12)
C(76) Fe(10) C(77) C(72) -132.6(11)
C(77) Fe(10) C(76) C(75) 137.3(16)
C(76) Fe(10) C(78) C(79) -177.2(10)
C(76) Fe(10) C(78) C(81) 62.8(15)
C(78) Fe(10) C(76) C(75) -161.0(14)
C(78) Fe(10) C(76) C(77) 61.7(12)
C(76) Fe(10) C(80) C(81) -95.1(12)
C(76) Fe(10) C(80) C(82) 151.8(13)
C(80) Fe(10) C(76) C(75) -79.6(14)
C(80) Fe(10) C(76) C(77) 143.1(9)
C(76) Fe(10) C(81) C(78) -137.7(12)
C(76) Fe(10) C(81) C(80) 101.3(12)
C(81) Fe(10) C(76) C(75) -124.0(14)
C(81) Fe(10) C(76) C(77) 98.7(9)
C(76) Fe(10) C(82) C(79) -171.9(11)
C(76) Fe(10) C(82) C(80) -51(2)
C(82) Fe(10) C(76) C(75) -45(2)
C(82) Fe(10) C(76) C(77) 177.4(14)
C(77) Fe(10) C(78) C(79) -139.4(10)
C(77) Fe(10) C(78) C(81) 100.7(12)
C(78) Fe(10) C(77) C(72) 88.5(8)
C(78) Fe(10) C(77) C(76) -138.8(9)
C(77) Fe(10) C(79) C(78) 58.9(13)
C(77) Fe(10) C(79) C(82) 179.0(12)
C(79) Fe(10) C(77) C(72) 54.1(10)
C(79) Fe(10) C(77) C(76) -173.3(9)
C(77) Fe(10) C(80) C(81) -56.3(15)
C(77) Fe(10) C(80) C(82) -169.4(12)
C(80) Fe(10) C(77) C(72) 166.4(10)
C(80) Fe(10) C(77) C(76) -61.0(13)
C(77) Fe(10) C(81) C(78) -93.3(12)
C(77) Fe(10) C(81) C(80) 145.7(10)
C(81) Fe(10) C(77) C(72) 130.4(8)
C(81) Fe(10) C(77) C(76) -97.0(10)
C(78) Fe(10) C(79) C(82) 120.1(17)
C(79) Fe(10) C(78) C(81) -120.0(17)
C(78) Fe(10) C(80) C(81) 35.8(11)
C(78) Fe(10) C(80) C(82) -77.3(13)
C(80) Fe(10) C(78) C(79) 82.4(12)
C(80) Fe(10) C(78) C(81) -37.5(13)
C(78) Fe(10) C(81) C(80) -121.0(17)
C(81) Fe(10) C(78) C(79) 120.0(17)
C(78) Fe(10) C(82) C(79) -36.6(11)
C(78) Fe(10) C(82) C(80) 84.4(13)
C(82) Fe(10) C(78) C(79) 36.6(12)
C(82) Fe(10) C(78) C(81) -83.3(14)
C(79) Fe(10) C(80) C(81) 77.8(11)
C(79) Fe(10) C(80) C(82) -35.3(12)
C(80) Fe(10) C(79) C(78) -82.0(12)
C(80) Fe(10) C(79) C(82) 38.1(13)
C(79) Fe(10) C(81) C(78) 36.5(12)
C(79) Fe(10) C(81) C(80) -84.5(12)
C(81) Fe(10) C(79) C(78) -37.0(12)
C(81) Fe(10) C(79) C(82) 83.0(14)
C(79) Fe(10) C(82) C(80) 121.0(18)
C(82) Fe(10) C(79) C(78) -120.1(17)
C(80) Fe(10) C(81) C(78) 121.0(17)
C(81) Fe(10) C(80) C(82) -113.1(16)
C(80) Fe(10) C(82) C(79) -121.0(18)
C(82) Fe(10) C(80) C(81) 113.1(16)
C(81) Fe(10) C(82) C(79) -79.8(13)
C(81) Fe(10) C(82) C(80) 41.2(12)
C(82) Fe(10) C(81) C(78) 79.1(13)
C(82) Fe(10) C(81) C(80) -42.0(12)
Fe(1) S(8) C(1) C(2) 88.8(6)
Fe(1) S(8) C(1) C(6) -100.9(6)
Fe(8) S(9) C(28) C(29) 86.1(6)
Fe(8) S(9) C(28) C(33) -102.9(6)
Fe(4) S(10) C(61) Fe(9) -106.6(6)
Fe(4) S(10) C(61) C(62) 170.6(8)
Fe(4) S(10) C(61) C(66) -17.3(13)
Fe(7) S(11) C(72) Fe(10) 97.4(7)
Fe(7) S(11) C(72) C(73) 2.1(11)
Fe(7) S(11) C(72) C(77) 179.2(7)
C(8) Si(1) C(7) Si(2) -175.4(5)
C(8) Si(1) C(7) C(2) 43.2(7)
C(9) Si(1) C(7) Si(2) -57.4(5)
C(9) Si(1) C(7) C(2) 161.2(5)
C(10) Si(1) C(7) Si(2) 64.7(6)
C(10) Si(1) C(7) C(2) -76.6(6)
C(11) Si(2) C(7) Si(1) 91.0(6)
C(11) Si(2) C(7) C(2) -127.4(6)
C(12) Si(2) C(7) Si(1) -29.3(7)
C(12) Si(2) C(7) C(2) 112.3(6)
C(13) Si(2) C(7) Si(1) -149.2(5)
C(13) Si(2) C(7) C(2) -7.6(7)
C(15) Si(3) C(14) Si(4) -63.2(7)
C(15) Si(3) C(14) C(4) 72.1(8)
C(16) Si(3) C(14) Si(4) 178.1(6)
C(16) Si(3) C(14) C(4) -46.7(8)
C(17) Si(3) C(14) Si(4) 62.8(7)
C(17) Si(3) C(14) C(4) -162.0(7)
C(18) Si(4) C(14) Si(3) 62.1(7)
C(18) Si(4) C(14) C(4) -74.1(8)
C(19) Si(4) C(14) Si(3) -57.2(8)
C(19) Si(4) C(14) C(4) 166.6(7)
C(20) Si(4) C(14) Si(3) -179.6(6)
C(20) Si(4) C(14) C(4) 44.2(8)
C(22) Si(5) C(21) Si(6) -166.1(5)
C(22) Si(5) C(21) C(6) -33.0(8)
C(23) Si(5) C(21) Si(6) 76.5(6)
C(23) Si(5) C(21) C(6) -150.4(6)
C(24) Si(5) C(21) Si(6) -43.6(7)
C(24) Si(5) C(21) C(6) 89.5(8)
C(25) Si(6) C(21) Si(5) -52.0(7)
C(25) Si(6) C(21) C(6) 173.5(7)
C(26) Si(6) C(21) Si(5) -169.2(5)
C(26) Si(6) C(21) C(6) 56.2(8)
C(27) Si(6) C(21) Si(5) 69.0(7)
C(27) Si(6) C(21) C(6) -65.5(8)
C(35) Si(7) C(34) Si(8) -173.9(5)
C(35) Si(7) C(34) C(29) 47.1(7)
C(36) Si(7) C(34) Si(8) 65.2(7)
C(36) Si(7) C(34) C(29) -73.7(7)
C(37) Si(7) C(34) Si(8) -56.6(6)
C(37) Si(7) C(34) C(29) 164.4(6)
C(38) Si(8) C(34) Si(7) -31.1(7)
C(38) Si(8) C(34) C(29) 107.2(6)
C(39) Si(8) C(34) Si(7) -149.7(5)
C(39) Si(8) C(34) C(29) -11.4(7)
C(40) Si(8) C(34) Si(7) 91.5(6)
C(40) Si(8) C(34) C(29) -130.1(6)
Si(10) Si(9) Si(11) Si(12) -55(6)
Si(10) Si(9) Si(11) C(41) -53(5)
Si(10) Si(9) Si(11) C(48) 86(6)
Si(10) Si(9) Si(11) C(49) 91(6)
Si(10) Si(9) Si(11) C(50) -164(6)
Si(10) Si(9) Si(11) C(51) -143(6)
Si(10) Si(9) Si(11) C(52) -56(6)
Si(10) Si(9) Si(11) C(53) -21(6)
Si(11) Si(9) Si(10) C(41) 45(5)
Si(11) Si(9) Si(10) C(42) -175(6)
Si(11) Si(9) Si(10) C(43) -177(5)
Si(11) Si(9) Si(10) C(44) -73(6)
Si(11) Si(9) Si(10) C(45) -67(6)
Si(11) Si(9) Si(10) C(46) 82(6)
Si(11) Si(9) Si(10) C(47) 67(7)
Si(10) Si(9) C(41) Si(11) 166.7(18)
Si(10) Si(9) C(41) Si(12) 167.0(16)
Si(10) Si(9) C(41) C(31) 37(2)
C(41) Si(9) Si(10) C(42) 140(2)
C(41) Si(9) Si(10) C(43) 138.6(17)
C(41) Si(9) Si(10) C(44) -117.2(16)
C(41) Si(9) Si(10) C(45) -111.2(17)
C(41) Si(9) Si(10) C(46) 37(3)
C(41) Si(9) Si(10) C(47) 22(3)
Si(10) Si(9) C(42) C(43) 3(2)
C(42) Si(9) Si(10) C(41) -140(2)
C(42) Si(9) Si(10) C(43) -1.7(13)
C(42) Si(9) Si(10) C(44) 102.6(12)
C(42) Si(9) Si(10) C(45) 108.6(14)
C(42) Si(9) Si(10) C(46) -103(2)
C(42) Si(9) Si(10) C(47) -118(2)
Si(10) Si(9) C(43) C(42) -176(2)
C(43) Si(9) Si(10) C(41) -138.6(17)
C(43) Si(9) Si(10) C(42) 1.7(13)
C(43) Si(9) Si(10) C(44) 104.3(10)
C(43) Si(9) Si(10) C(45) 110.3(13)
C(43) Si(9) Si(10) C(46) -101(2)
C(43) Si(9) Si(10) C(47) -116(3)
Si(10) Si(9) C(44) C(45) -13(2)
C(44) Si(9) Si(10) C(41) 117.2(16)
C(44) Si(9) Si(10) C(42) -102.6(12)
C(44) Si(9) Si(10) C(43) -104.3(10)
C(44) Si(9) Si(10) C(45) 6.0(12)
C(44) Si(9) Si(10) C(46) 154(2)
C(44) Si(9) Si(10) C(47) 140(3)
Si(10) Si(9) C(45) C(44) 164(3)
C(45) Si(9) Si(10) C(41) 111.2(17)
C(45) Si(9) Si(10) C(42) -108.6(14)
C(45) Si(9) Si(10) C(43) -110.3(13)
C(45) Si(9) Si(10) C(44) -6.0(12)
C(45) Si(9) Si(10) C(46) 148(3)
C(45) Si(9) Si(10) C(47) 133(3)
Si(10) Si(9) C(47) C(46) -142(8)
C(47) Si(9) Si(10) C(41) -22(3)
C(47) Si(9) Si(10) C(42) 118(2)
C(47) Si(9) Si(10) C(43) 116(3)
C(47) Si(9) Si(10) C(44) -140(3)
C(47) Si(9) Si(10) C(45) -133(3)
C(47) Si(9) Si(10) C(46) 15(3)
Si(11) Si(9) C(41) Si(10) -166.7(18)
Si(11) Si(9) C(41) Si(12) 0.3(4)
Si(11) Si(9) C(41) C(31) -129.3(11)
C(41) Si(9) Si(11) Si(12) -2(2)
C(41) Si(9) Si(11) C(48) 139.2(13)
C(41) Si(9) Si(11) C(49) 144.3(13)
C(41) Si(9) Si(11) C(50) -110.7(12)
C(41) Si(9) Si(11) C(51) -89.2(13)
C(41) Si(9) Si(11) C(52) -2.8(18)
C(41) Si(9) Si(11) C(53) 32.0(15)
Si(11) Si(9) C(42) Si(10) 178.9(15)
Si(11) Si(9) C(42) C(43) -178(2)
C(42) Si(9) Si(11) Si(12) 130(2)
C(42) Si(9) Si(11) C(41) 131.3(12)
C(42) Si(9) Si(11) C(48) -89.5(14)
C(42) Si(9) Si(11) C(49) -84.5(14)
C(42) Si(9) Si(11) C(50) 20.5(13)
C(42) Si(9) Si(11) C(51) 42.1(15)
C(42) Si(9) Si(11) C(52) 128.5(19)
C(42) Si(9) Si(11) C(53) 163.3(15)
Si(11) Si(9) C(43) Si(10) 179.2(15)
Si(11) Si(9) C(43) C(42) 3(2)
C(43) Si(9) Si(11) Si(12) 128(2)
C(43) Si(9) Si(11) C(41) 130.0(13)
C(43) Si(9) Si(11) C(48) -90.8(15)
C(43) Si(9) Si(11) C(49) -85.7(15)
C(43) Si(9) Si(11) C(50) 19.3(14)
C(43) Si(9) Si(11) C(51) 40.8(16)
C(43) Si(9) Si(11) C(52) 127.2(19)
C(43) Si(9) Si(11) C(53) 162.0(15)
Si(11) Si(9) C(44) Si(10) 167.1(13)
Si(11) Si(9) C(44) C(45) 154(2)
C(44) Si(9) Si(11) Si(12) -125(2)
C(44) Si(9) Si(11) C(41) -122.8(10)
C(44) Si(9) Si(11) C(48) 16.4(13)
C(44) Si(9) Si(11) C(49) 21.4(13)
C(44) Si(9) Si(11) C(50) 126.4(12)
C(44) Si(9) Si(11) C(51) 148.0(13)
C(44) Si(9) Si(11) C(52) -125.6(18)
C(44) Si(9) Si(11) C(53) -90.8(15)
Si(11) Si(9) C(45) Si(10) 165.8(16)
Si(11) Si(9) C(45) C(44) -30(2)
C(45) Si(9) Si(11) Si(12) -114(2)
C(45) Si(9) Si(11) C(41) -112.0(12)
C(45) Si(9) Si(11) C(48) 27.2(15)
C(45) Si(9) Si(11) C(49) 32.3(14)
C(45) Si(9) Si(11) C(50) 137.3(13)
C(45) Si(9) Si(11) C(51) 158.9(14)
C(45) Si(9) Si(11) C(52) -114.7(19)
C(45) Si(9) Si(11) C(53) -79.9(16)
Si(11) Si(9) C(47) Si(10) -158(3)
Si(11) Si(9) C(47) C(46) 60(7)
C(47) Si(9) Si(11) Si(12) -8(3)
C(47) Si(9) Si(11) C(41) -6(2)
C(47) Si(9) Si(11) C(48) 133(2)
C(47) Si(9) Si(11) C(49) 138(2)
C(47) Si(9) Si(11) C(50) -117(2)
C(47) Si(9) Si(11) C(51) -95(2)
C(47) Si(9) Si(11) C(52) -9(2)
C(47) Si(9) Si(11) C(53) 26(2)
C(41) Si(9) C(42) Si(10) -144.8(19)
C(41) Si(9) C(42) C(43) -141(2)
C(42) Si(9) C(41) Si(10) 135(2)
C(42) Si(9) C(41) Si(11) -58.3(13)
C(42) Si(9) C(41) Si(12) -58.0(14)
C(42) Si(9) C(41) C(31) 172.3(12)
C(41) Si(9) C(43) Si(10) -128.6(19)
C(41) Si(9) C(43) C(42) 55(2)
C(43) Si(9) C(41) Si(10) 109(2)
C(43) Si(9) C(41) Si(11) -84.2(15)
C(43) Si(9) C(41) Si(12) -83.9(16)
C(43) Si(9) C(41) C(31) 146.4(14)
C(41) Si(9) C(44) Si(10) 123.8(15)
C(41) Si(9) C(44) C(45) 111(2)
C(44) Si(9) C(41) Si(10) -92(2)
C(44) Si(9) C(41) Si(11) 74.2(11)
C(44) Si(9) C(41) Si(12) 74.5(11)
C(44) Si(9) C(41) C(31) -55.2(13)
C(41) Si(9) C(45) Si(10) 112.2(17)
C(41) Si(9) C(45) C(44) -84(2)
C(45) Si(9) C(41) Si(10) -67.1(19)
C(45) Si(9) C(41) Si(11) 99.6(12)
C(45) Si(9) C(41) Si(12) 99.9(12)
C(45) Si(9) C(41) C(31) -29.8(16)
C(41) Si(9) C(47) Si(10) -162(3)
C(41) Si(9) C(47) C(46) 56(7)
C(47) Si(9) C(41) Si(10) 9.9(18)
C(47) Si(9) C(41) Si(11) 176.6(11)
C(47) Si(9) C(41) Si(12) 176.9(11)
C(47) Si(9) C(41) C(31) 47.3(14)
C(42) Si(9) C(43) Si(10) 176(2)
C(43) Si(9) C(42) Si(10) -3(2)
C(42) Si(9) C(44) Si(10) -98.6(15)
C(42) Si(9) C(44) C(45) -112(2)
C(44) Si(9) C(42) Si(10) 75.9(14)
C(44) Si(9) C(42) C(43) 79(2)
C(42) Si(9) C(45) Si(10) -88.8(17)
C(42) Si(9) C(45) C(44) 75(2)
C(45) Si(9) C(42) Si(10) 54.2(14)
C(45) Si(9) C(42) C(43) 58(2)
C(42) Si(9) C(47) Si(10) 70(3)
C(42) Si(9) C(47) C(46) -72(7)
C(47) Si(9) C(42) Si(10) -25.3(14)
C(47) Si(9) C(42) C(43) -22(2)
C(43) Si(9) C(44) Si(10) -70.7(13)
C(43) Si(9) C(44) C(45) -84(2)
C(44) Si(9) C(43) Si(10) 69.9(13)
C(44) Si(9) C(43) C(42) -107(2)
C(43) Si(9) C(45) Si(10) -65.2(14)
C(43) Si(9) C(45) C(44) 99(2)
C(45) Si(9) C(43) Si(10) 48.4(12)
C(45) Si(9) C(43) C(42) -128(2)
C(43) Si(9) C(47) Si(10) 60(2)
C(43) Si(9) C(47) C(46) -82(7)
C(47) Si(9) C(43) Si(10) -23.5(13)
C(47) Si(9) C(43) C(42) 160(2)
C(44) Si(9) C(45) Si(10) -164(3)
C(45) Si(9) C(44) Si(10) 13(2)
C(44) Si(9) C(47) Si(10) -39(2)
C(44) Si(9) C(47) C(46) 179(5)
C(47) Si(9) C(44) Si(10) 16.8(13)
C(47) Si(9) C(44) C(45) 4(2)
C(45) Si(9) C(47) Si(10) -37(2)
C(45) Si(9) C(47) C(46) -179(6)
C(47) Si(9) C(45) Si(10) 19.8(14)
C(47) Si(9) C(45) C(44) -176(3)
Si(9) Si(10) C(41) Si(11) -14.2(19)
Si(9) Si(10) C(41) Si(12) -15.4(19)
Si(9) Si(10) C(41) C(31) -146(2)
Si(9) Si(10) C(42) C(43) -176(3)
Si(9) Si(10) C(43) C(42) 3(2)
Si(9) Si(10) C(44) C(45) 166(2)
Si(9) Si(10) C(45) C(44) -15(3)
Si(9) Si(10) C(46) C(47) -151(6)
Si(9) Si(10) C(47) C(46) 39(8)
C(41) Si(10) C(42) Si(9) 22.8(13)
C(41) Si(10) C(42) C(43) -153(2)
C(42) Si(10) C(41) Si(9) -34(2)
C(42) Si(10) C(41) Si(11) -47.9(10)
C(42) Si(10) C(41) Si(12) -49.0(11)
C(42) Si(10) C(41) C(31) -179.9(7)
C(41) Si(10) C(43) Si(9) 25.9(11)
C(41) Si(10) C(43) C(42) 29(2)
C(43) Si(10) C(41) Si(9) -46(2)
C(43) Si(10) C(41) Si(11) -60.1(11)
C(43) Si(10) C(41) Si(12) -61.3(12)
C(43) Si(10) C(41) C(31) 167.9(10)
C(41) Si(10) C(44) Si(9) -33.8(10)
C(41) Si(10) C(44) C(45) 132(2)
C(44) Si(10) C(41) Si(9) 66(2)
C(44) Si(10) C(41) Si(11) 52.0(9)
C(44) Si(10) C(41) Si(12) 50.8(10)
C(44) Si(10) C(41) C(31) -80.0(9)
C(41) Si(10) C(45) Si(9) -40.4(12)
C(41) Si(10) C(45) C(44) -55(2)
C(45) Si(10) C(41) Si(9) 87(2)
C(45) Si(10) C(41) Si(11) 72.3(12)
C(45) Si(10) C(41) Si(12) 71.1(12)
C(45) Si(10) C(41) C(31) -59.7(12)
C(41) Si(10) C(46) C(47) -130(7)
C(46) Si(10) C(41) Si(9) -151(2)
C(46) Si(10) C(41) Si(11) -165(2)
C(46) Si(10) C(41) Si(12) -167(2)
C(46) Si(10) C(41) C(31) 63(2)
C(41) Si(10) C(47) Si(9) 14(2)
C(41) Si(10) C(47) C(46) 53(7)
C(47) Si(10) C(41) Si(9) -166(2)
C(47) Si(10) C(41) Si(11) 179.7(13)
C(47) Si(10) C(41) Si(12) 178.5(15)
C(47) Si(10) C(41) C(31) 47.6(16)
C(42) Si(10) C(43) Si(9) -3(2)
C(43) Si(10) C(42) Si(9) 176(3)
C(42) Si(10) C(44) Si(9) 59.0(13)
C(42) Si(10) C(44) C(45) -135(2)
C(44) Si(10) C(42) Si(9) -81.3(15)
C(44) Si(10) C(42) C(43) 103(2)
C(42) Si(10) C(45) Si(9) 65.8(15)
C(42) Si(10) C(45) C(44) 51(2)
C(45) Si(10) C(42) Si(9) -100.2(18)
C(45) Si(10) C(42) C(43) 84(2)
C(42) Si(10) C(46) C(47) 137(6)
C(46) Si(10) C(42) Si(9) 119(2)
C(46) Si(10) C(42) C(43) -57(3)
C(42) Si(10) C(47) Si(9) -92(3)
C(42) Si(10) C(47) C(46) -52(7)
C(47) Si(10) C(42) Si(9) 136(2)
C(47) Si(10) C(42) C(43) -40(3)
C(43) Si(10) C(44) Si(9) 84.9(13)
C(43) Si(10) C(44) C(45) -109(2)
C(44) Si(10) C(43) Si(9) -86.1(13)
C(44) Si(10) C(43) C(42) -83(2)
C(43) Si(10) C(45) Si(9) 93.3(15)
C(43) Si(10) C(45) C(44) 79(2)
C(45) Si(10) C(43) Si(9) -110.6(16)
C(45) Si(10) C(43) C(42) -107(2)
C(43) Si(10) C(46) C(47) 115(7)
C(46) Si(10) C(43) Si(9) 127(2)
C(46) Si(10) C(43) C(42) 131(3)
C(43) Si(10) C(47) Si(9) -109(3)
C(43) Si(10) C(47) C(46) -70(7)
C(47) Si(10) C(43) Si(9) 145.1(19)
C(47) Si(10) C(43) C(42) 148(2)
C(44) Si(10) C(45) Si(9) 15(3)
C(45) Si(10) C(44) Si(9) -166(2)
C(44) Si(10) C(46) C(47) -12(9)
C(46) Si(10) C(44) Si(9) -149(3)
C(46) Si(10) C(44) C(45) 17(4)
C(44) Si(10) C(47) Si(9) 132(3)
C(44) Si(10) C(47) C(46) 171(7)
C(47) Si(10) C(44) Si(9) -153(2)
C(47) Si(10) C(44) C(45) 13(3)
C(45) Si(10) C(46) C(47) -4(8)
C(46) Si(10) C(45) Si(9) -153(2)
C(46) Si(10) C(45) C(44) -167(3)
C(45) Si(10) C(47) Si(9) 137(3)
C(45) Si(10) C(47) C(46) 176(7)
C(47) Si(10) C(45) Si(9) -153.9(19)
C(47) Si(10) C(45) C(44) -169(2)
C(46) Si(10) C(47) Si(9) -39(8)
Si(9) Si(11) Si(12) C(41) 1.2(15)
Si(9) Si(11) Si(12) C(48) 144(2)
Si(9) Si(11) Si(12) C(50) -113(2)
Si(9) Si(11) Si(12) C(51) -104(2)
Si(9) Si(11) Si(12) C(52) -3(5)
Si(9) Si(11) Si(12) C(53) 73(3)
Si(9) Si(11) C(41) Si(10) 3.8(5)
Si(9) Si(11) C(41) Si(12) -179.1(11)
Si(9) Si(11) C(41) C(31) 127.4(13)
Si(9) Si(11) C(48) Si(12) -162.0(12)
Si(9) Si(11) C(48) C(49) 12(3)
Si(9) Si(11) C(49) C(48) -169(3)
Si(9) Si(11) C(50) Si(12) 152.4(10)
Si(9) Si(11) C(50) C(51) 137(2)
Si(9) Si(11) C(51) Si(12) 146.4(11)
Si(9) Si(11) C(51) C(50) -51(3)
Si(9) Si(11) C(52) Si(12) 178(3)
Si(9) Si(11) C(52) C(53) 112(2)
Si(9) Si(11) C(53) Si(12) -135(2)
Si(9) Si(11) C(53) C(52) -94(3)
Si(12) Si(11) C(41) Si(9) 179.1(11)
Si(12) Si(11) C(41) Si(10) -177.1(10)
Si(12) Si(11) C(41) C(31) -53.5(15)
C(41) Si(11) Si(12) C(48) 142.7(13)
C(41) Si(11) Si(12) C(50) -113.7(12)
C(41) Si(11) Si(12) C(51) -105.7(13)
C(41) Si(11) Si(12) C(52) -4(5)
C(41) Si(11) Si(12) C(53) 72(2)
Si(12) Si(11) C(48) C(49) 174(3)
C(48) Si(11) Si(12) C(41) -142.7(13)
C(48) Si(11) Si(12) C(50) 103.6(13)
C(48) Si(11) Si(12) C(51) 111.6(15)
C(48) Si(11) Si(12) C(52) -146(4)
C(48) Si(11) Si(12) C(53) -71(2)
Si(12) Si(11) C(49) C(48) -7(3)
C(49) Si(11) Si(12) C(41) -139.8(17)
C(49) Si(11) Si(12) C(48) 2.9(16)
C(49) Si(11) Si(12) C(50) 106.4(16)
C(49) Si(11) Si(12) C(51) 114.5(17)
C(49) Si(11) Si(12) C(52) -144(4)
C(49) Si(11) Si(12) C(53) -68(2)
Si(12) Si(11) C(50) C(51) -16(2)
C(50) Si(11) Si(12) C(41) 113.7(12)
C(50) Si(11) Si(12) C(48) -103.6(13)
C(50) Si(11) Si(12) C(51) 8.1(15)
C(50) Si(11) Si(12) C(52) 110(5)
C(50) Si(11) Si(12) C(53) -174(2)
Si(12) Si(11) C(51) C(50) 162(3)
C(51) Si(11) Si(12) C(41) 105.7(13)
C(51) Si(11) Si(12) C(48) -111.6(15)
C(51) Si(11) Si(12) C(50) -8.1(15)
C(51) Si(11) Si(12) C(52) 102(5)
C(51) Si(11) Si(12) C(53) 178(2)
Si(12) Si(11) C(52) C(53) -67(5)
C(52) Si(11) Si(12) C(41) 4(5)
C(52) Si(11) Si(12) C(48) 146(4)
C(52) Si(11) Si(12) C(50) -110(5)
C(52) Si(11) Si(12) C(51) -102(5)
C(52) Si(11) Si(12) C(53) 76(5)
Si(12) Si(11) C(53) C(52) 41(3)
C(53) Si(11) Si(12) C(41) -72(2)
C(53) Si(11) Si(12) C(48) 71(2)
C(53) Si(11) Si(12) C(50) 174(2)
C(53) Si(11) Si(12) C(51) -178(2)
C(53) Si(11) Si(12) C(52) -76(5)
C(41) Si(11) C(48) Si(12) -124.5(17)
C(41) Si(11) C(48) C(49) 49(3)
C(48) Si(11) C(41) Si(9) -62.6(17)
C(48) Si(11) C(41) Si(10) -58.9(17)
C(48) Si(11) C(41) Si(12) 118(2)
C(48) Si(11) C(41) C(31) 64.7(19)
C(41) Si(11) C(49) C(48) -144(3)
C(49) Si(11) C(41) Si(9) -41.2(15)
C(49) Si(11) C(41) Si(10) -37.4(15)
C(49) Si(11) C(41) Si(12) 139.7(19)
C(49) Si(11) C(41) C(31) 86.2(16)
C(41) Si(11) C(50) Si(12) 111.9(11)
C(41) Si(11) C(50) C(51) 96(2)
C(50) Si(11) C(41) Si(9) 82.1(13)
C(50) Si(11) C(41) Si(10) 85.9(12)
C(50) Si(11) C(41) Si(12) -96.9(16)
C(50) Si(11) C(41) C(31) -150.5(13)
C(41) Si(11) C(51) Si(12) 102.2(12)
C(41) Si(11) C(51) C(50) -96(2)
C(51) Si(11) C(41) Si(9) 111.8(13)
C(51) Si(11) C(41) Si(10) 115.6(13)
C(51) Si(11) C(41) Si(12) -67.3(15)
C(51) Si(11) C(41) C(31) -120.8(14)
C(41) Si(11) C(52) Si(12) 176(4)
C(41) Si(11) C(52) C(53) 110(2)
C(52) Si(11) C(41) Si(9) 178.0(13)
C(52) Si(11) C(41) Si(10) -178.2(12)
C(52) Si(11) C(41) Si(12) -1.0(14)
C(52) Si(11) C(41) C(31) -54.6(15)
C(41) Si(11) C(53) Si(12) -114(2)
C(41) Si(11) C(53) C(52) -74(3)
C(53) Si(11) C(41) Si(9) -159.0(10)
C(53) Si(11) C(41) Si(10) -155.2(9)
C(53) Si(11) C(41) Si(12) 21.9(12)
C(53) Si(11) C(41) C(31) -31.6(13)
C(49) Si(11) C(48) Si(12) -174(3)
C(48) Si(11) C(50) Si(12) -92.2(14)
C(48) Si(11) C(50) C(51) -108(3)
C(50) Si(11) C(48) Si(12) 88.6(14)
C(50) Si(11) C(48) C(49) -97(3)
C(48) Si(11) C(51) Si(12) -81.8(15)
C(48) Si(11) C(51) C(50) 80(3)
C(51) Si(11) C(48) Si(12) 60.9(14)
C(51) Si(11) C(48) C(49) -125(3)
C(48) Si(11) C(52) Si(12) 35(5)
C(48) Si(11) C(52) C(53) -32(3)
C(52) Si(11) C(48) Si(12) -9.0(13)
C(52) Si(11) C(48) C(49) 165(3)
C(48) Si(11) C(53) Si(12) 109(2)
C(48) Si(11) C(53) C(52) 150(3)
C(53) Si(11) C(48) Si(12) -21.3(10)
C(53) Si(11) C(48) C(49) 153(3)
C(49) Si(11) C(50) Si(12) -118.1(15)
C(49) Si(11) C(50) C(51) -134(3)
C(50) Si(11) C(49) C(48) 89(3)
C(49) Si(11) C(51) Si(12) -106.2(19)
C(49) Si(11) C(51) C(50) 56(3)
C(51) Si(11) C(49) C(48) 66(3)
C(49) Si(11) C(52) Si(12) 43(5)
C(49) Si(11) C(52) C(53) -23(3)
C(52) Si(11) C(49) C(48) -19(4)
C(49) Si(11) C(53) Si(12) 121(2)
C(49) Si(11) C(53) C(52) 161(3)
C(53) Si(11) C(49) C(48) -29(3)
C(50) Si(11) C(51) Si(12) -162(3)
C(51) Si(11) C(50) Si(12) 16(2)
C(50) Si(11) C(52) Si(12) -70(4)
C(50) Si(11) C(52) C(53) -137(3)
C(52) Si(11) C(50) Si(12) 14.9(13)
C(52) Si(11) C(50) C(51) -1(2)
C(50) Si(11) C(53) Si(12) 6(2)
C(50) Si(11) C(53) C(52) 47(3)
C(53) Si(11) C(50) Si(12) -2.3(11)
C(53) Si(11) C(50) C(51) -18(3)
C(51) Si(11) C(52) Si(12) -71(4)
C(51) Si(11) C(52) C(53) -137(3)
C(52) Si(11) C(51) Si(12) 17.0(14)
C(52) Si(11) C(51) C(50) 179(2)
C(51) Si(11) C(53) Si(12) -2(2)
C(51) Si(11) C(53) C(52) 39(3)
C(53) Si(11) C(51) Si(12) 0.9(11)
C(53) Si(11) C(51) C(50) 163(3)
C(52) Si(11) C(53) Si(12) -41(3)
C(53) Si(11) C(52) Si(12) 67(5)
Si(11) Si(12) C(41) Si(9) -1.0(13)
Si(11) Si(12) C(41) Si(10) 3.5(13)
Si(11) Si(12) C(41) C(31) 133.1(13)
Si(11) Si(12) C(48) C(49) -7(3)
Si(11) Si(12) C(50) C(51) 163(3)
Si(11) Si(12) C(51) C(50) -17(3)
Si(11) Si(12) C(52) C(53) 112(4)
Si(11) Si(12) C(53) C(52) -137(3)
C(41) Si(12) C(48) Si(11) 29.5(10)
C(41) Si(12) C(48) C(49) 23(4)
C(48) Si(12) C(41) Si(9) -36.8(13)
C(48) Si(12) C(41) Si(10) -32.3(13)
C(48) Si(12) C(41) Si(11) -35.8(14)
C(48) Si(12) C(41) C(31) 97.3(12)
C(41) Si(12) C(50) Si(11) -45.3(9)
C(41) Si(12) C(50) C(51) 117(2)
C(50) Si(12) C(41) Si(9) 59.8(12)
C(50) Si(12) C(41) Si(10) 64.3(12)
C(50) Si(12) C(41) Si(11) 60.8(14)
C(50) Si(12) C(41) C(31) -166.1(11)
C(41) Si(12) C(51) Si(11) -51.2(9)
C(41) Si(12) C(51) C(50) -68(3)
C(51) Si(12) C(41) Si(9) 85.3(14)
C(51) Si(12) C(41) Si(10) 89.8(14)
C(51) Si(12) C(41) Si(11) 86.4(16)
C(51) Si(12) C(41) C(31) -140.6(13)
C(41) Si(12) C(52) Si(11) -3(4)
C(41) Si(12) C(52) C(53) 109(2)
C(52) Si(12) C(41) Si(9) 177.4(18)
C(52) Si(12) C(41) Si(10) -178.1(18)
C(52) Si(12) C(41) Si(11) 178(2)
C(52) Si(12) C(41) C(31) -48.5(19)
C(41) Si(12) C(53) Si(11) 53(2)
C(41) Si(12) C(53) C(52) -84(3)
C(53) Si(12) C(41) Si(9) -146.8(14)
C(53) Si(12) C(41) Si(10) -142.3(13)
C(53) Si(12) C(41) Si(11) -145.8(18)
C(53) Si(12) C(41) C(31) -12.7(15)
C(48) Si(12) C(50) Si(11) 63.4(12)
C(48) Si(12) C(50) C(51) -134(3)
C(50) Si(12) C(48) Si(11) -67.8(13)
C(50) Si(12) C(48) C(49) -74(4)
C(48) Si(12) C(51) Si(11) 67.8(14)
C(48) Si(12) C(51) C(50) 51(3)
C(51) Si(12) C(48) Si(11) -89.0(17)
C(51) Si(12) C(48) C(49) -96(4)
C(48) Si(12) C(52) Si(11) -137(5)
C(48) Si(12) C(52) C(53) -25(4)
C(52) Si(12) C(48) Si(11) 163(2)
C(52) Si(12) C(48) C(49) 156(4)
C(48) Si(12) C(53) Si(11) -61(2)
C(48) Si(12) C(53) C(52) 161(3)
C(53) Si(12) C(48) Si(11) 148.8(15)
C(53) Si(12) C(48) C(49) 142(3)
C(50) Si(12) C(51) Si(11) 17(3)
C(51) Si(12) C(50) Si(11) -163(3)
C(50) Si(12) C(52) Si(11) 101(5)
C(50) Si(12) C(52) C(53) -147(2)
C(52) Si(12) C(50) Si(11) -156(2)
C(52) Si(12) C(50) C(51) 7(3)
C(50) Si(12) C(53) Si(11) -171(4)
C(50) Si(12) C(53) C(52) 51(3)
C(53) Si(12) C(50) Si(11) 175(2)
C(53) Si(12) C(50) C(51) -22(4)
C(51) Si(12) C(52) Si(11) 104(4)
C(51) Si(12) C(52) C(53) -144(3)
C(52) Si(12) C(51) Si(11) -157.3(19)
C(52) Si(12) C(51) C(50) -174(3)
C(51) Si(12) C(53) Si(11) 177(3)
C(51) Si(12) C(53) C(52) 40(3)
C(53) Si(12) C(51) Si(11) -178.6(17)
C(53) Si(12) C(51) C(50) 165(2)
C(52) Si(12) C(53) Si(11) 137(3)
C(53) Si(12) C(52) Si(11) -112(4)
C(55) Si(13) C(54) Si(14) -46.0(6)
C(55) Si(13) C(54) C(33) 85.6(7)
C(56) Si(13) C(54) Si(14) -169.3(4)
C(56) Si(13) C(54) C(33) -37.6(7)
C(57) Si(13) C(54) Si(14) 75.2(5)
C(57) Si(13) C(54) C(33) -153.2(6)
C(58) Si(14) C(54) Si(13) 71.0(6)
C(58) Si(14) C(54) C(33) -59.9(7)
C(59) Si(14) C(54) Si(13) -48.0(6)
C(59) Si(14) C(54) C(33) -178.9(6)
C(60) Si(14) C(54) Si(13) -171.1(4)
C(60) Si(14) C(54) C(33) 58.0(6)
C(83) Si(15) N(1) Fe(2) -166.2(3)
C(83) Si(15) N(1) Fe(5) 101.7(4)
C(83) Si(15) N(1) Si(16) -37.7(5)
C(84) Si(15) N(1) Fe(2) 75.3(4)
C(84) Si(15) N(1) Fe(5) -16.8(4)
C(84) Si(15) N(1) Si(16) -156.3(3)
C(85) Si(15) N(1) Fe(2) -45.1(4)
C(85) Si(15) N(1) Fe(5) -137.2(3)
C(85) Si(15) N(1) Si(16) 83.4(4)
C(86) Si(16) N(1) Fe(2) -159.7(3)
C(86) Si(16) N(1) Fe(5) -68.8(4)
C(86) Si(16) N(1) Si(15) 74.0(4)
C(87) Si(16) N(1) Fe(2) -42.7(4)
C(87) Si(16) N(1) Fe(5) 48.3(4)
C(87) Si(16) N(1) Si(15) -168.9(4)
C(88) Si(16) N(1) Fe(2) 77.2(4)
C(88) Si(16) N(1) Fe(5) 168.2(3)
C(88) Si(16) N(1) Si(15) -49.0(4)
C(89) Si(17) N(2) Fe(3) -136.3(3)
C(89) Si(17) N(2) Fe(6) -43.9(4)
C(89) Si(17) N(2) Si(18) 83.6(4)
C(90) Si(17) N(2) Fe(3) 105.1(4)
C(90) Si(17) N(2) Fe(6) -162.6(3)
C(90) Si(17) N(2) Si(18) -35.0(5)
C(91) Si(17) N(2) Fe(3) -15.8(5)
C(91) Si(17) N(2) Fe(6) 76.6(4)
C(91) Si(17) N(2) Si(18) -155.9(4)
C(92) Si(18) N(2) Fe(3) 50.2(4)
C(92) Si(18) N(2) Fe(6) -41.3(5)
C(92) Si(18) N(2) Si(17) -166.9(4)
C(93) Si(18) N(2) Fe(3) 167.9(3)
C(93) Si(18) N(2) Fe(6) 76.5(4)
C(93) Si(18) N(2) Si(17) -49.2(4)
C(94) Si(18) N(2) Fe(3) -69.2(4)
C(94) Si(18) N(2) Fe(6) -160.6(3)
C(94) Si(18) N(2) Si(17) 73.7(4)
S(8) C(1) C(2) C(3) 166.4(6)
S(8) C(1) C(2) C(7) -14.6(10)
S(8) C(1) C(6) C(5) -166.2(6)
S(8) C(1) C(6) C(21) 16.0(10)
C(2) C(1) C(6) C(5) 3.8(11)
C(2) C(1) C(6) C(21) -174.0(7)
C(6) C(1) C(2) C(3) -3.7(11)
C(6) C(1) C(2) C(7) 175.3(7)
C(1) C(2) C(3) C(4) 0.2(9)
C(1) C(2) C(7) Si(1) -126.9(7)
C(1) C(2) C(7) Si(2) 90.2(8)
C(3) C(2) C(7) Si(1) 52.1(9)
C(3) C(2) C(7) Si(2) -90.8(8)
C(7) C(2) C(3) C(4) -178.8(8)
C(2) C(3) C(4) C(5) 2.9(13)
C(2) C(3) C(4) C(14) -175.1(8)
C(3) C(4) C(5) C(6) -2.9(13)
C(3) C(4) C(14) Si(3) -77.8(10)
C(3) C(4) C(14) Si(4) 61.9(10)
C(5) C(4) C(14) Si(3) 104.3(9)
C(5) C(4) C(14) Si(4) -115.9(8)
C(14) C(4) C(5) C(6) 175.2(8)
C(4) C(5) C(6) C(1) -0.3(10)
C(4) C(5) C(6) C(21) 177.5(8)
C(1) C(6) C(21) Si(5) 113.1(8)
C(1) C(6) C(21) Si(6) -108.7(8)
C(5) C(6) C(21) Si(5) -64.6(9)
C(5) C(6) C(21) Si(6) 73.6(9)
S(9) C(28) C(29) C(30) 161.2(6)
S(9) C(28) C(29) C(34) -17.0(10)
S(9) C(28) C(33) C(32) -162.0(6)
S(9) C(28) C(33) C(54) 17.1(10)
C(29) C(28) C(33) C(32) 8.7(12)
C(29) C(28) C(33) C(54) -172.2(7)
C(33) C(28) C(29) C(30) -9.6(12)
C(33) C(28) C(29) C(34) 172.2(7)
C(28) C(29) C(30) C(31) 3.1(13)
C(28) C(29) C(34) Si(7) -125.3(7)
C(28) C(29) C(34) Si(8) 93.2(8)
C(30) C(29) C(34) Si(7) 56.6(9)
C(30) C(29) C(34) Si(8) -84.9(8)
C(34) C(29) C(30) C(31) -178.6(8)
C(29) C(30) C(31) C(32) 4.2(14)
C(29) C(30) C(31) C(41) -176.2(9)
C(30) C(31) C(32) C(33) -5.4(15)
C(30) C(31) C(41) Si(9) 59.0(13)
C(30) C(31) C(41) Si(10) 68.6(10)
C(30) C(31) C(41) Si(11) -57.7(14)
C(30) C(31) C(41) Si(12) -73.4(11)
C(32) C(31) C(41) Si(9) -121.4(10)
C(32) C(31) C(41) Si(10) -111.8(9)
C(32) C(31) C(41) Si(11) 121.9(10)
C(32) C(31) C(41) Si(12) 106.2(9)
C(41) C(31) C(32) C(33) 175.0(9)
C(31) C(32) C(33) C(28) -0.9(13)
C(31) C(32) C(33) C(54) -179.9(7)
C(28) C(33) C(54) Si(13) 114.2(7)
C(28) C(33) C(54) Si(14) -110.4(7)
C(32) C(33) C(54) Si(13) -66.7(9)
C(32) C(33) C(54) Si(14) 68.7(9)
Si(9) C(42) C(43) Si(10) -1.2(9)
Si(10) C(42) C(43) Si(9) 1.2(9)
Si(9) C(44) C(45) Si(10) 4.5(9)
Si(10) C(44) C(45) Si(9) -4.5(9)
Si(10) C(46) C(47) Si(9) 6.9(14)
Si(12) C(48) C(49) Si(11) 2.4(13)
Si(11) C(50) C(51) Si(12) 6.0(11)
Si(12) C(50) C(51) Si(11) -6.0(11)
Si(11) C(52) C(53) Si(12) 7.0(5)
Si(12) C(52) C(53) Si(11) -7.0(5)
Fe(9) C(61) C(62) C(63) 52.3(10)
Fe(9) C(61) C(66) C(65) -51.0(12)
S(10) C(61) C(62) Fe(9) 123.9(8)
S(10) C(61) C(62) C(63) 176.2(10)
S(10) C(61) C(66) Fe(9) -123.3(10)
S(10) C(61) C(66) C(65) -174.4(11)
C(62) C(61) C(66) Fe(9) 49.1(10)
C(62) C(61) C(66) C(65) -2.0(19)
C(66) C(61) C(62) Fe(9) -49.1(10)
C(66) C(61) C(62) C(63) 3.1(18)
Fe(9) C(62) C(63) C(64) 50.4(13)
C(61) C(62) C(63) Fe(9) -53.3(10)
C(61) C(62) C(63) C(64) -3(2)
Fe(9) C(63) C(64) C(65) 52.4(15)
C(62) C(63) C(64) Fe(9) -51.0(12)
C(62) C(63) C(64) C(65) 1(2)
Fe(9) C(64) C(65) C(66) 54.5(14)
C(63) C(64) C(65) Fe(9) -54.8(15)
C(63) C(64) C(65) C(66) -0(2)
Fe(9) C(65) C(66) C(61) 56.2(13)
C(64) C(65) C(66) Fe(9) -55.6(15)
C(64) C(65) C(66) C(61) 1(2)
Fe(9) C(67) C(68) C(69) -58(2)
Fe(9) C(67) C(68) C(108) -74(3)
Fe(9) C(67) C(71) C(70) 50(4)
Fe(9) C(67) C(71) C(107) -87(9)
Fe(9) C(67) C(71) C(108) 72(2)
Fe(9) C(67) C(71) C(114) -22(11)
Fe(9) C(67) C(107) C(70) 57(2)
Fe(9) C(67) C(107) C(71) 84(8)
Fe(9) C(67) C(107) C(108) 65.3(19)
Fe(9) C(67) C(107) C(114) 47(7)
Fe(9) C(67) C(108) C(68) 92(3)
Fe(9) C(67) C(108) C(69) -27(6)
Fe(9) C(67) C(108) C(70) -57.9(18)
Fe(9) C(67) C(108) C(71) -72(2)
Fe(9) C(67) C(108) C(107) -66(2)
Fe(9) C(67) C(108) C(116) -20(4)
C(68) C(67) C(71) Fe(9) -64(2)
C(68) C(67) C(71) C(70) -14(6)
C(68) C(67) C(71) C(107) -151(9)
C(68) C(67) C(71) C(108) 8(2)
C(68) C(67) C(71) C(114) -86(13)
C(71) C(67) C(68) Fe(9) 60(2)
C(71) C(67) C(68) C(69) 2(4)
C(71) C(67) C(68) C(108) -14(4)
C(68) C(67) C(107) Fe(9) -53(3)
C(68) C(67) C(107) C(70) 4(5)
C(68) C(67) C(107) C(71) 31(10)
C(68) C(67) C(107) C(108) 12(2)
C(68) C(67) C(107) C(114) -6(10)
C(107) C(67) C(68) Fe(9) 51(3)
C(107) C(67) C(68) C(69) -7(4)
C(107) C(67) C(68) C(108) -24(4)
C(68) C(67) C(108) Fe(9) -92(3)
C(68) C(67) C(108) C(69) -119(8)
C(68) C(67) C(108) C(70) -150(4)
C(68) C(67) C(108) C(71) -164(4)
C(68) C(67) C(108) C(107) -158(4)
C(68) C(67) C(108) C(116) -112(6)
C(108) C(67) C(68) Fe(9) 74(3)
C(108) C(67) C(68) C(69) 16(2)
C(71) C(67) C(107) Fe(9) -84(8)
C(71) C(67) C(107) C(70) -27(7)
C(71) C(67) C(107) C(108) -19(9)
C(71) C(67) C(107) C(114) -37(8)
C(107) C(67) C(71) Fe(9) 87(9)
C(107) C(67) C(71) C(70) 137(12)
C(107) C(67) C(71) C(108) 159(9)
C(107) C(67) C(71) C(114) 65(14)
C(71) C(67) C(108) Fe(9) 72(2)
C(71) C(67) C(108) C(68) 164(4)
C(71) C(67) C(108) C(69) 45(7)
C(71) C(67) C(108) C(70) 15(3)
C(71) C(67) C(108) C(107) 6(3)
C(71) C(67) C(108) C(116) 52(5)
C(108) C(67) C(71) Fe(9) -72(2)
C(108) C(67) C(71) C(70) -22(4)
C(108) C(67) C(71) C(107) -159(9)
C(108) C(67) C(71) C(114) -94(12)
C(107) C(67) C(108) Fe(9) 66(2)
C(107) C(67) C(108) C(68) 158(4)
C(107) C(67) C(108) C(69) 39(7)
C(107) C(67) C(108) C(70) 8(3)
C(107) C(67) C(108) C(71) -6(3)
C(107) C(67) C(108) C(116) 46(6)
C(108) C(67) C(107) Fe(9) -65.3(19)
C(108) C(67) C(107) C(70) -8(3)
C(108) C(67) C(107) C(71) 19(9)
C(108) C(67) C(107) C(114) -18(8)
Fe(9) C(68) C(69) C(70) -56(2)
Fe(9) C(68) C(69) C(108) -98(5)
Fe(9) C(68) C(69) C(115) -24(3)
Fe(9) C(68) C(69) C(116) 72(8)
Fe(9) C(68) C(108) C(67) -79(2)
Fe(9) C(68) C(108) C(69) 70(4)
Fe(9) C(68) C(108) C(70) 3(6)
Fe(9) C(68) C(108) C(71) -63(3)
Fe(9) C(68) C(108) C(107) -64(2)
Fe(9) C(68) C(108) C(116) 68(3)
C(67) C(68) C(69) Fe(9) 65(2)
C(67) C(68) C(69) C(70) 9(4)
C(67) C(68) C(69) C(108) -33(5)
C(67) C(68) C(69) C(115) 41(4)
C(67) C(68) C(69) C(116) 137(8)
C(67) C(68) C(108) Fe(9) 79(2)
C(67) C(68) C(108) C(69) 149(5)
C(67) C(68) C(108) C(70) 82(7)
C(67) C(68) C(108) C(71) 16(4)
C(67) C(68) C(108) C(107) 15(3)
C(67) C(68) C(108) C(116) 147(3)
C(69) C(68) C(108) Fe(9) -70(4)
C(69) C(68) C(108) C(67) -149(5)
C(69) C(68) C(108) C(70) -67(6)
C(69) C(68) C(108) C(71) -133(7)
C(69) C(68) C(108) C(107) -134(6)
C(69) C(68) C(108) C(116) -2(2)
C(108) C(68) C(69) Fe(9) 98(5)
C(108) C(68) C(69) C(70) 42(5)
C(108) C(68) C(69) C(115) 74(6)
C(108) C(68) C(69) C(116) 170(10)
Fe(9) C(69) C(70) C(71) -71(2)
Fe(9) C(69) C(70) C(107) -62.7(15)
Fe(9) C(69) C(70) C(108) -73(2)
Fe(9) C(69) C(70) C(114) -54(4)
Fe(9) C(69) C(70) C(115) 83(2)
Fe(9) C(69) C(70) C(116) 98(3)
Fe(9) C(69) C(108) C(67) 28(6)
Fe(9) C(69) C(108) C(68) -75(5)
Fe(9) C(69) C(108) C(70) 68(2)
Fe(9) C(69) C(108) C(71) 66(2)
Fe(9) C(69) C(108) C(107) 55(2)
Fe(9) C(69) C(115) C(70) -84(3)
Fe(9) C(69) C(115) C(114) -67.1(12)
Fe(9) C(69) C(115) C(116) 114(4)
Fe(9) C(69) C(116) C(70) -69.8(19)
Fe(9) C(69) C(116) C(115) -60(2)
C(68) C(69) C(70) Fe(9) 58(2)
C(68) C(69) C(70) C(71) -13(3)
C(68) C(69) C(70) C(107) -5(3)
C(68) C(69) C(70) C(108) -16(2)
C(68) C(69) C(70) C(114) 4(6)
C(68) C(69) C(70) C(115) 141(3)
C(68) C(69) C(70) C(116) 156(5)
C(68) C(69) C(108) Fe(9) 75(5)
C(68) C(69) C(108) C(67) 103(9)
C(68) C(69) C(108) C(70) 143(5)
C(68) C(69) C(108) C(71) 141(6)
C(68) C(69) C(108) C(107) 130(6)
C(68) C(69) C(115) Fe(9) 25(3)
C(68) C(69) C(115) C(70) -60(4)
C(68) C(69) C(115) C(114) -42(3)
C(68) C(69) C(115) C(116) 139(5)
C(68) C(69) C(116) Fe(9) -66(7)
C(68) C(69) C(116) C(70) -136(8)
C(68) C(69) C(116) C(108) -25(28)
C(68) C(69) C(116) C(115) -126(7)
C(70) C(69) C(108) Fe(9) -68(2)
C(70) C(69) C(108) C(67) -40(7)
C(70) C(69) C(108) C(68) -143(5)
C(70) C(69) C(108) C(71) -2(3)
C(70) C(69) C(108) C(107) -13(3)
C(108) C(69) C(70) Fe(9) 73(2)
C(108) C(69) C(70) C(71) 2(3)
C(108) C(69) C(70) C(107) 11(3)
C(108) C(69) C(70) C(114) 19(6)
C(108) C(69) C(70) C(115) 157(3)
C(108) C(69) C(70) C(116) 171(5)
C(70) C(69) C(115) Fe(9) 84(3)
C(70) C(69) C(115) C(114) 17(2)
C(70) C(69) C(115) C(116) -162(5)
C(115) C(69) C(70) Fe(9) -83(2)
C(115) C(69) C(70) C(71) -154(4)
C(115) C(69) C(70) C(107) -146(3)
C(115) C(69) C(70) C(108) -157(3)
C(115) C(69) C(70) C(114) -137(6)
C(115) C(69) C(70) C(116) 15(4)
C(70) C(69) C(116) Fe(9) 69.8(19)
C(70) C(69) C(116) C(115) 10(3)
C(116) C(69) C(70) Fe(9) -98(3)
C(116) C(69) C(70) C(71) -169(4)
C(116) C(69) C(70) C(107) -161(3)
C(116) C(69) C(70) C(108) -171(5)
C(116) C(69) C(70) C(114) -152(5)
C(116) C(69) C(70) C(115) -15(4)
C(108) C(69) C(115) Fe(9) 54(3)
C(108) C(69) C(115) C(70) -30(4)
C(108) C(69) C(115) C(114) -13(3)
C(108) C(69) C(115) C(116) 168(6)
C(115) C(69) C(108) Fe(9) -52(3)
C(115) C(69) C(108) C(67) -24(8)
C(115) C(69) C(108) C(68) -127(4)
C(115) C(69) C(108) C(70) 16(2)
C(115) C(69) C(108) C(71) 14(4)
C(115) C(69) C(108) C(107) 3(4)
C(115) C(69) C(116) Fe(9) 60(2)
C(115) C(69) C(116) C(70) -10(3)
C(116) C(69) C(115) Fe(9) -114(4)
C(116) C(69) C(115) C(70) 162(5)
C(116) C(69) C(115) C(114) 179(3)
Fe(9) C(70) C(71) C(67) -54(4)
Fe(9) C(70) C(71) C(107) 8(16)
Fe(9) C(70) C(71) C(108) -72.7(18)
Fe(9) C(70) C(71) C(114) 94(2)
Fe(9) C(70) C(107) C(67) -70(3)
Fe(9) C(70) C(107) C(71) -172(17)
Fe(9) C(70) C(107) C(108) -78.0(16)
Fe(9) C(70) C(107) C(114) 101(2)
Fe(9) C(70) C(108) C(67) 67(2)
Fe(9) C(70) C(108) C(68) -3(7)
Fe(9) C(70) C(108) C(69) -94(2)
Fe(9) C(70) C(108) C(71) 83(2)
Fe(9) C(70) C(108) C(107) 73.1(17)
Fe(9) C(70) C(108) C(116) -89.3(18)
Fe(9) C(70) C(114) C(71) -73(2)
Fe(9) C(70) C(114) C(107) -62(2)
Fe(9) C(70) C(114) C(115) 82(3)
Fe(9) C(70) C(115) C(69) 71(2)
Fe(9) C(70) C(115) C(114) -79(3)
Fe(9) C(70) C(115) C(116) 77.9(16)
Fe(9) C(70) C(116) C(69) 74(3)
Fe(9) C(70) C(116) C(108) 69.0(13)
Fe(9) C(70) C(116) C(115) -90(2)
C(69) C(70) C(71) Fe(9) 71.2(19)
C(69) C(70) C(71) C(67) 18(5)
C(69) C(70) C(71) C(107) 79(17)
C(69) C(70) C(71) C(108) -1(2)
C(69) C(70) C(71) C(114) 165(3)
C(69) C(70) C(107) Fe(9) 71.1(19)
C(69) C(70) C(107) C(67) 1(3)
C(69) C(70) C(107) C(71) -101(17)
C(69) C(70) C(107) C(108) -7(2)
C(69) C(70) C(107) C(114) 172(3)
C(69) C(70) C(108) Fe(9) 94(2)
C(69) C(70) C(108) C(67) 161(4)
C(69) C(70) C(108) C(68) 91(7)
C(69) C(70) C(108) C(71) 177(4)
C(69) C(70) C(108) C(107) 167(3)
C(69) C(70) C(108) C(116) 5(2)
C(69) C(70) C(114) Fe(9) 51(4)
C(69) C(70) C(114) C(71) -22(5)
C(69) C(70) C(114) C(107) -11(5)
C(69) C(70) C(114) C(115) 133(7)
C(69) C(70) C(115) Fe(9) -71(2)
C(69) C(70) C(115) C(114) -150(4)
C(69) C(70) C(115) C(116) 7(2)
C(69) C(70) C(116) Fe(9) -74(3)
C(69) C(70) C(116) C(108) -5(3)
C(69) C(70) C(116) C(115) -165(4)
C(71) C(70) C(107) Fe(9) 172(17)
C(71) C(70) C(107) C(67) 102(18)
C(71) C(70) C(107) C(108) 94(17)
C(71) C(70) C(107) C(114) -87(17)
C(107) C(70) C(71) Fe(9) -8(16)
C(107) C(70) C(71) C(67) -61(15)
C(107) C(70) C(71) C(108) -80(17)
C(107) C(70) C(71) C(114) 86(17)
C(71) C(70) C(108) Fe(9) -83(2)
C(71) C(70) C(108) C(67) -16(3)
C(71) C(70) C(108) C(68) -86(8)
C(71) C(70) C(108) C(69) -177(4)
C(71) C(70) C(108) C(107) -10(3)
C(71) C(70) C(108) C(116) -173(3)
C(108) C(70) C(71) Fe(9) 72.7(18)
C(108) C(70) C(71) C(67) 19(4)
C(108) C(70) C(71) C(107) 80(17)
C(108) C(70) C(71) C(114) 166(4)
C(71) C(70) C(114) Fe(9) 73(2)
C(71) C(70) C(114) C(107) 11(3)
C(71) C(70) C(114) C(115) 155(4)
C(114) C(70) C(71) Fe(9) -94(2)
C(114) C(70) C(71) C(67) -147(6)
C(114) C(70) C(71) C(107) -86(17)
C(114) C(70) C(71) C(108) -166(4)
C(71) C(70) C(115) Fe(9) 32(8)
C(71) C(70) C(115) C(69) 103(9)
C(71) C(70) C(115) C(114) -47(7)
C(71) C(70) C(115) C(116) 110(8)
C(115) C(70) C(71) Fe(9) -34(8)
C(115) C(70) C(71) C(67) -87(10)
C(115) C(70) C(71) C(107) -26(22)
C(115) C(70) C(71) C(108) -106(9)
C(115) C(70) C(71) C(114) 60(9)
C(71) C(70) C(116) Fe(9) -62(3)
C(71) C(70) C(116) C(69) 12(4)
C(71) C(70) C(116) C(108) 7(3)
C(71) C(70) C(116) C(115) -153(4)
C(116) C(70) C(71) Fe(9) 66(2)
C(116) C(70) C(71) C(67) 12(7)
C(116) C(70) C(71) C(107) 73(18)
C(116) C(70) C(71) C(108) -7(3)
C(116) C(70) C(71) C(114) 159(4)
C(107) C(70) C(108) Fe(9) -73.1(17)
C(107) C(70) C(108) C(67) -6(2)
C(107) C(70) C(108) C(68) -76(7)
C(107) C(70) C(108) C(69) -167(3)
C(107) C(70) C(108) C(71) 10(3)
C(107) C(70) C(108) C(116) -162(2)
C(108) C(70) C(107) Fe(9) 78.0(16)
C(108) C(70) C(107) C(67) 8(3)
C(108) C(70) C(107) C(71) -94(17)
C(108) C(70) C(107) C(114) 179(2)
C(107) C(70) C(114) Fe(9) 62(2)
C(107) C(70) C(114) C(71) -11(3)
C(107) C(70) C(114) C(115) 144(3)
C(114) C(70) C(107) Fe(9) -101(2)
C(114) C(70) C(107) C(67) -171(4)
C(114) C(70) C(107) C(71) 87(17)
C(114) C(70) C(107) C(108) -179(2)
C(107) C(70) C(115) Fe(9) 25(5)
C(107) C(70) C(115) C(69) 96(6)
C(107) C(70) C(115) C(114) -54(5)
C(107) C(70) C(115) C(116) 103(6)
C(115) C(70) C(107) Fe(9) -28(6)
C(115) C(70) C(107) C(67) -99(7)
C(115) C(70) C(107) C(71) 160(18)
C(115) C(70) C(107) C(108) -106(6)
C(115) C(70) C(107) C(114) 73(6)
C(107) C(70) C(116) Fe(9) -53(2)
C(107) C(70) C(116) C(69) 21(4)
C(107) C(70) C(116) C(108) 16(2)
C(107) C(70) C(116) C(115) -144(4)
C(116) C(70) C(107) Fe(9) 62(2)
C(116) C(70) C(107) C(67) -9(5)
C(116) C(70) C(107) C(71) -110(17)
C(116) C(70) C(107) C(108) -16(2)
C(116) C(70) C(107) C(114) 163(4)
C(108) C(70) C(114) Fe(9) 61.5(17)
C(108) C(70) C(114) C(71) -12(3)
C(108) C(70) C(114) C(107) -1(2)
C(108) C(70) C(114) C(115) 144(4)
C(114) C(70) C(108) Fe(9) -72(2)
C(114) C(70) C(108) C(67) -5(3)
C(114) C(70) C(108) C(68) -76(8)
C(114) C(70) C(108) C(69) -166(4)
C(114) C(70) C(108) C(71) 11(3)
C(114) C(70) C(108) C(107) 1(2)
C(114) C(70) C(108) C(116) -162(3)
C(108) C(70) C(115) Fe(9) -56(3)
C(108) C(70) C(115) C(69) 15(2)
C(108) C(70) C(115) C(114) -134(5)
C(108) C(70) C(115) C(116) 22(3)
C(115) C(70) C(108) Fe(9) 64(4)
C(115) C(70) C(108) C(67) 132(4)
C(115) C(70) C(108) C(68) 61(9)
C(115) C(70) C(108) C(69) -29(4)
C(115) C(70) C(108) C(71) 148(5)
C(115) C(70) C(108) C(107) 138(4)
C(115) C(70) C(108) C(116) -25(3)
C(108) C(70) C(116) Fe(9) -69.0(13)
C(108) C(70) C(116) C(69) 5(3)
C(108) C(70) C(116) C(115) -159(3)
C(116) C(70) C(108) Fe(9) 89.3(18)
C(116) C(70) C(108) C(67) 156(3)
C(116) C(70) C(108) C(68) 86(7)
C(116) C(70) C(108) C(69) -5(2)
C(116) C(70) C(108) C(71) 173(3)
C(116) C(70) C(108) C(107) 162(2)
C(114) C(70) C(115) Fe(9) 79(3)
C(114) C(70) C(115) C(69) 150(4)
C(114) C(70) C(115) C(116) 157(3)
C(115) C(70) C(114) Fe(9) -82(3)
C(115) C(70) C(114) C(71) -155(4)
C(115) C(70) C(114) C(107) -144(3)
C(114) C(70) C(116) Fe(9) -16(8)
C(114) C(70) C(116) C(69) 58(9)
C(114) C(70) C(116) C(108) 53(9)
C(114) C(70) C(116) C(115) -106(10)
C(116) C(70) C(114) Fe(9) 16(8)
C(116) C(70) C(114) C(71) -57(9)
C(116) C(70) C(114) C(107) -46(9)
C(116) C(70) C(114) C(115) 98(10)
C(115) C(70) C(116) Fe(9) 90(2)
C(115) C(70) C(116) C(69) 165(4)
C(115) C(70) C(116) C(108) 159(3)
C(116) C(70) C(115) Fe(9) -77.9(16)
C(116) C(70) C(115) C(69) -7(2)
C(116) C(70) C(115) C(114) -157(3)
Fe(9) C(71) C(107) C(67) -83(6)
Fe(9) C(71) C(107) C(70) 7(15)
Fe(9) C(71) C(107) C(108) -66(3)
Fe(9) C(71) C(107) C(114) 70(6)
Fe(9) C(71) C(108) C(67) 89(2)
Fe(9) C(71) C(108) C(68) 72(4)
Fe(9) C(71) C(108) C(69) -71(2)
Fe(9) C(71) C(108) C(70) -73(2)
Fe(9) C(71) C(108) C(107) 74(7)
Fe(9) C(71) C(108) C(116) -67.4(18)
Fe(9) C(71) C(114) C(70) 71(2)
Fe(9) C(71) C(114) C(107) -70(9)
Fe(9) C(71) C(114) C(115) 58(2)
C(67) C(71) C(107) Fe(9) 83(6)
C(67) C(71) C(107) C(70) 90(16)
C(67) C(71) C(107) C(108) 18(8)
C(67) C(71) C(107) C(114) 153(5)
C(67) C(71) C(108) Fe(9) -89(2)
C(67) C(71) C(108) C(68) -17(4)
C(67) C(71) C(108) C(69) -160(3)
C(67) C(71) C(108) C(70) -162(3)
C(67) C(71) C(108) C(107) -15(7)
C(67) C(71) C(108) C(116) -156(3)
C(67) C(71) C(114) Fe(9) 22(11)
C(67) C(71) C(114) C(70) 93(12)
C(67) C(71) C(114) C(107) -48(11)
C(67) C(71) C(114) C(115) 80(13)
C(70) C(71) C(107) Fe(9) -7(15)
C(70) C(71) C(107) C(67) -90(16)
C(70) C(71) C(107) C(108) -73(15)
C(70) C(71) C(107) C(114) 62(13)
C(70) C(71) C(108) Fe(9) 73(2)
C(70) C(71) C(108) C(67) 162(3)
C(70) C(71) C(108) C(68) 145(4)
C(70) C(71) C(108) C(69) 2(3)
C(70) C(71) C(108) C(107) 147(9)
C(70) C(71) C(108) C(116) 6(2)
C(70) C(71) C(114) Fe(9) -71(2)
C(70) C(71) C(114) C(107) -141(9)
C(70) C(71) C(114) C(115) -13(2)
C(107) C(71) C(108) Fe(9) -74(7)
C(107) C(71) C(108) C(67) 15(7)
C(107) C(71) C(108) C(68) -2(7)
C(107) C(71) C(108) C(69) -145(8)
C(107) C(71) C(108) C(70) -147(9)
C(107) C(71) C(108) C(116) -142(7)
C(108) C(71) C(107) Fe(9) 66(3)
C(108) C(71) C(107) C(67) -18(8)
C(108) C(71) C(107) C(70) 73(15)
C(108) C(71) C(107) C(114) 135(9)
C(107) C(71) C(114) Fe(9) 70(9)
C(107) C(71) C(114) C(70) 141(9)
C(107) C(71) C(114) C(115) 128(9)
C(114) C(71) C(107) Fe(9) -70(6)
C(114) C(71) C(107) C(67) -153(5)
C(114) C(71) C(107) C(70) -62(13)
C(114) C(71) C(107) C(108) -135(9)
C(108) C(71) C(114) Fe(9) -56(3)
C(108) C(71) C(114) C(70) 15(4)
C(108) C(71) C(114) C(107) -126(11)
C(108) C(71) C(114) C(115) 2(3)
C(114) C(71) C(108) Fe(9) 61(4)
C(114) C(71) C(108) C(67) 150(6)
C(114) C(71) C(108) C(68) 133(5)
C(114) C(71) C(108) C(69) -10(5)
C(114) C(71) C(108) C(70) -12(3)
C(114) C(71) C(108) C(107) 135(11)
C(114) C(71) C(108) C(116) -6(5)
Fe(10) C(72) C(73) C(74) 49.2(12)
Fe(10) C(72) C(77) C(76) -52.3(10)
S(11) C(72) C(73) Fe(10) 126.4(9)
S(11) C(72) C(73) C(74) 175.5(11)
S(11) C(72) C(77) Fe(10) -123.8(7)
S(11) C(72) C(77) C(76) -176.1(9)
C(73) C(72) C(77) Fe(10) 53.6(8)
C(73) C(72) C(77) C(76) 1.3(15)
C(77) C(72) C(73) Fe(10) -50.8(8)
C(77) C(72) C(73) C(74) -1.6(17)
Fe(10) C(73) C(74) C(75) 45.5(16)
C(72) C(73) C(74) Fe(10) -49.5(11)
C(72) C(73) C(74) C(75) -4(2)
Fe(10) C(74) C(75) C(76) 58.4(16)
C(73) C(74) C(75) Fe(10) -48.0(16)
C(73) C(74) C(75) C(76) 10(2)
Fe(10) C(75) C(76) C(77) 49.5(14)
C(74) C(75) C(76) Fe(10) -60.4(17)
C(74) C(75) C(76) C(77) -11(2)
Fe(10) C(76) C(77) C(72) 55.0(9)
C(75) C(76) C(77) Fe(10) -49.9(16)
C(75) C(76) C(77) C(72) 5(2)
Fe(10) C(78) C(79) C(82) -56.2(13)
Fe(10) C(78) C(81) C(80) 57.1(13)
C(79) C(78) C(81) Fe(10) -59.5(13)
C(79) C(78) C(81) C(80) -2(2)
C(81) C(78) C(79) Fe(10) 57.4(13)
C(81) C(78) C(79) C(82) 1(2)
Fe(10) C(79) C(82) C(80) -58.2(14)
C(78) C(79) C(82) Fe(10) 58.4(13)
C(78) C(79) C(82) C(80) 0.2(18)
Fe(10) C(80) C(81) C(78) -60.5(14)
Fe(10) C(80) C(82) C(79) 62.2(15)
C(81) C(80) C(82) Fe(10) -63.7(13)
C(81) C(80) C(82) C(79) -2(2)
C(82) C(80) C(81) Fe(10) 62.8(13)
C(82) C(80) C(81) C(78) 2(2)
C(96) C(95) C(100) C(99) -14(2)
C(100) C(95) C(96) C(97) 9(2)
C(95) C(96) C(97) C(98) -15(2)
C(96) C(97) C(98) C(99) 22(2)
C(97) C(98) C(99) C(100) -22.0(19)
C(98) C(99) C(100) C(95) 21(2)
C(104) C(101) C(118) C(119) -113(2)
C(118) C(101) C(104) C(124) 129(2)
C(104) C(101) C(124) C(122) 112(2)
C(124) C(101) C(104) C(118) -129(2)
C(118) C(101) C(124) C(104) -45(2)
C(118) C(101) C(124) C(122) 67(2)
C(124) C(101) C(118) C(104) 46(2)
C(124) C(101) C(118) C(119) -67(2)
C(119) C(102) C(121) C(122) 137(2)
C(121) C(102) C(119) C(118) -108(2)
C(119) C(102) C(122) C(121) -36(2)
C(119) C(102) C(122) C(124) 70(2)
C(122) C(102) C(119) C(118) -71(2)
C(122) C(102) C(119) C(121) 37(2)
C(121) C(102) C(122) C(124) 106(2)
C(122) C(102) C(121) C(119) -137(2)
C(101) C(104) C(118) C(119) 91(2)
C(101) C(104) C(124) C(122) -91(2)
C(118) C(104) C(124) C(101) 46(2)
C(118) C(104) C(124) C(122) -46(3)
C(124) C(104) C(118) C(101) -45(2)
C(124) C(104) C(118) C(119) 46(3)
Fe(9) C(107) C(108) C(67) 100(3)
Fe(9) C(107) C(108) C(68) 79(3)
Fe(9) C(107) C(108) C(69) -61(2)
Fe(9) C(107) C(108) C(70) -71.4(14)
Fe(9) C(107) C(108) C(71) -99(8)
Fe(9) C(107) C(108) C(116) -57(2)
Fe(9) C(107) C(114) C(70) 65(2)
Fe(9) C(107) C(114) C(71) 104(9)
Fe(9) C(107) C(114) C(115) 45(2)
C(67) C(107) C(108) Fe(9) -100(3)
C(67) C(107) C(108) C(68) -21(4)
C(67) C(107) C(108) C(69) -161(4)
C(67) C(107) C(108) C(70) -171(3)
C(67) C(107) C(108) C(71) 161(9)
C(67) C(107) C(108) C(116) -157(3)
C(67) C(107) C(114) Fe(9) -49(8)
C(67) C(107) C(114) C(70) 16(9)
C(67) C(107) C(114) C(71) 55(10)
C(67) C(107) C(114) C(115) -4(9)
C(70) C(107) C(108) Fe(9) 71.4(14)
C(70) C(107) C(108) C(67) 171(3)
C(70) C(107) C(108) C(68) 151(4)
C(70) C(107) C(108) C(69) 11(3)
C(70) C(107) C(108) C(71) -27(7)
C(70) C(107) C(108) C(116) 15(2)
C(70) C(107) C(114) Fe(9) -65(2)
C(70) C(107) C(114) C(71) 39(9)
C(70) C(107) C(114) C(115) -20(2)
C(71) C(107) C(108) Fe(9) 99(8)
C(71) C(107) C(108) C(67) -161(9)
C(71) C(107) C(108) C(68) 178(6)
C(71) C(107) C(108) C(69) 38(8)
C(71) C(107) C(108) C(70) 27(7)
C(71) C(107) C(108) C(116) 42(8)
C(71) C(107) C(114) Fe(9) -104(9)
C(71) C(107) C(114) C(70) -39(9)
C(71) C(107) C(114) C(115) -59(9)
C(108) C(107) C(114) Fe(9) -64.4(17)
C(108) C(107) C(114) C(70) 1(2)
C(108) C(107) C(114) C(71) 39(9)
C(108) C(107) C(114) C(115) -19(3)
C(114) C(107) C(108) Fe(9) 70.9(18)
C(114) C(107) C(108) C(67) 171(4)
C(114) C(107) C(108) C(68) 150(3)
C(114) C(107) C(108) C(69) 10(3)
C(114) C(107) C(108) C(70) -0.5(16)
C(114) C(107) C(108) C(71) -28(7)
C(114) C(107) C(108) C(116) 14(3)
Fe(9) C(108) C(116) C(70) -70.1(17)
Fe(9) C(108) C(116) C(115) -57(2)
C(67) C(108) C(116) Fe(9) 21(5)
C(67) C(108) C(116) C(70) -49(5)
C(67) C(108) C(116) C(115) -36(6)
C(68) C(108) C(116) Fe(9) -75(4)
C(68) C(108) C(116) C(70) -145(4)
C(68) C(108) C(116) C(115) -131(4)
C(70) C(108) C(116) Fe(9) 70.1(17)
C(70) C(108) C(116) C(115) 14(2)
C(71) C(108) C(116) Fe(9) 64(2)
C(71) C(108) C(116) C(70) -6(2)
C(71) C(108) C(116) C(115) 8(3)
C(107) C(108) C(116) Fe(9) 53(2)
C(107) C(108) C(116) C(70) -18(2)
C(107) C(108) C(116) C(115) -4(3)
Fe(9) C(114) C(115) C(69) 62.8(12)
Fe(9) C(114) C(115) C(70) 85(3)
Fe(9) C(114) C(115) C(116) 63.2(18)
C(70) C(114) C(115) Fe(9) -85(3)
C(70) C(114) C(115) C(69) -23(3)
C(70) C(114) C(115) C(116) -22(3)
C(71) C(114) C(115) Fe(9) -60(3)
C(71) C(114) C(115) C(69) 3(3)
C(71) C(114) C(115) C(70) 26(4)
C(71) C(114) C(115) C(116) 3(4)
C(107) C(114) C(115) Fe(9) -44(2)
C(107) C(114) C(115) C(69) 19(2)
C(107) C(114) C(115) C(70) 41(4)
C(107) C(114) C(115) C(116) 19(3)
Fe(9) C(115) C(116) C(69) 58(3)
Fe(9) C(115) C(116) C(70) 73(2)
Fe(9) C(115) C(116) C(108) 52.3(17)
C(69) C(115) C(116) Fe(9) -58(3)
C(69) C(115) C(116) C(70) 15(4)
C(69) C(115) C(116) C(108) -6(3)
C(70) C(115) C(116) Fe(9) -73(2)
C(70) C(115) C(116) C(69) -15(4)
C(70) C(115) C(116) C(108) -20(3)
C(114) C(115) C(116) Fe(9) -59.0(15)
C(114) C(115) C(116) C(69) -1(3)
C(114) C(115) C(116) C(70) 14(2)
C(114) C(115) C(116) C(108) -7(2)
C(101) C(118) C(119) C(102) 69(2)
C(101) C(118) C(119) C(121) 3(2)
C(104) C(118) C(119) C(102) 9(3)
C(104) C(118) C(119) C(121) -57(3)
C(102) C(119) C(121) C(122) -38(2)
C(118) C(119) C(121) C(102) 96(2)
C(118) C(119) C(121) C(122) 58(3)
C(102) C(121) C(122) C(124) -95(2)
C(119) C(121) C(122) C(102) 39(2)
C(119) C(121) C(122) C(124) -57(3)
C(102) C(122) C(124) C(101) -69(2)
C(102) C(122) C(124) C(104) -10(3)
C(121) C(122) C(124) C(101) -5(2)
C(121) C(122) C(124) C(104) 54(3)
